data_4122063
loop_
_publ_author_name
'Riddell, Imogen A.'
'Ronson, Tanya K.'
'Clegg, Jack K.'
'Wood, Christopher S.'
'Bilbeisi, Rana A.'
'Nitschke, Jonathan R.'

_publ_section_title
;
 Cation- and Anion-Exchanges Induce Multiple Distinct Rearrangements
 within Metallosupramolecular Architectures.
;
_journal_issue 26
_journal_name_full 'Journal of the American Chemical Society'
_journal_page_first 9491
_journal_page_last 9498
_journal_paper_doi 10.1021/ja504748g
_journal_volume 136
_journal_year 2014
_chemical_formula_moiety 'C312 H264 Cd8 N48 , 16(Cl O4), 10(C2 H3 N)'
_chemical_formula_sum 'C332 H294 Cd8 Cl16 N58 O64'
_chemical_formula_weight 7586.63
_chemical_name_systematic
;
 ?
;
_space_group_crystal_system monoclinic
_space_group_IT_number 14
_space_group_name_Hall '-P 2ybc'
_space_group_name_H-M_alt 'P 1 21/c 1'
_symmetry_space_group_name_Hall '-P 2ybc'
_symmetry_space_group_name_H-M 'P 1 21/c 1'
_atom_sites_solution_hydrogens mixed
_audit_creation_method SHELXL-2013
_cell_angle_alpha 90
_cell_angle_beta 90.464(2)
_cell_angle_gamma 90
_cell_formula_units_Z 4
_cell_length_a 42.0604(17)
_cell_length_b 25.9070(11)
_cell_length_c 41.977(2)
_cell_measurement_reflns_used 9362
_cell_measurement_temperature 100(2)
_cell_measurement_theta_max 51.671
_cell_measurement_theta_min 4.452
_cell_volume 45739(3)
_computing_cell_refinement
;
CrystalClear-SM Expert 2.0 r5 (Rigaku, 2010)
;
_computing_data_collection
;
CrystalClear-SM Expert 2.0 r5 (Rigaku, 2010)
;
_computing_data_reduction
;
CrystalClear-SM Expert 2.0 r5 (Rigaku, 2010)
;
_computing_structure_refinement 'SHELXL-2013 (Sheldrick, 2013)'
_computing_structure_solution 'SUPERFLIP (Palatinus & Chapuis, 2007)'
_diffrn_ambient_temperature 100(2)
_diffrn_detector_area_resol_mean 0
_diffrn_measured_fraction_theta_full 0.999
_diffrn_measured_fraction_theta_max 0.999
_diffrn_measurement_device_type 'Rigaku Saturn 724+ detector on Crystal Logic diffractometer'
_diffrn_measurement_method '\w  scans'
_diffrn_radiation_monochromator 'silicon double crystal'
_diffrn_radiation_source 'Diamond beamline I19'
_diffrn_radiation_type synchrotron
_diffrn_radiation_wavelength 0.6889
_diffrn_reflns_av_R_equivalents 0.0730
_diffrn_reflns_av_unetI/netI 0.0516
_diffrn_reflns_Laue_measured_fraction_full 0.999
_diffrn_reflns_Laue_measured_fraction_max 0.999
_diffrn_reflns_limit_h_max 46
_diffrn_reflns_limit_h_min -46
_diffrn_reflns_limit_k_max 28
_diffrn_reflns_limit_k_min -26
_diffrn_reflns_limit_l_max 46
_diffrn_reflns_limit_l_min -46
_diffrn_reflns_number 457077
_diffrn_reflns_point_group_measured_fraction_full 0.999
_diffrn_reflns_point_group_measured_fraction_max 0.999
_diffrn_reflns_theta_full 22.500
_diffrn_reflns_theta_max 22.502
_diffrn_reflns_theta_min 2.018
_exptl_absorpt_coefficient_mu 0.477
_exptl_absorpt_correction_T_max 0.7452
_exptl_absorpt_correction_T_min 0.4714
_exptl_absorpt_correction_type multi-scan
_exptl_absorpt_process_details SADABS
_exptl_crystal_colour yellow
_exptl_crystal_density_diffrn 1.102
_exptl_crystal_description block
_exptl_crystal_F_000 15440
_exptl_crystal_size_max 0.010
_exptl_crystal_size_mid 0.010
_exptl_crystal_size_min 0.010
_refine_diff_density_max 2.323
_refine_diff_density_min -1.002
_refine_diff_density_rms 0.121
_refine_ls_extinction_method none
_refine_ls_goodness_of_fit_ref 1.107
_refine_ls_hydrogen_treatment constr
_refine_ls_matrix_type full
_refine_ls_number_parameters 3151
_refine_ls_number_reflns 65630
_refine_ls_number_restraints 3117
_refine_ls_restrained_S_all 1.218
_refine_ls_R_factor_all 0.1338
_refine_ls_R_factor_gt 0.1087
_refine_ls_shift/su_max 0.001
_refine_ls_shift/su_mean 0.000
_refine_ls_structure_factor_coef Fsqd
_refine_ls_weighting_details
;
 w=1/[\s^2^(Fo^2^)+(0.2000P)^2^+100.0000P]
 where P=(Fo^2^+2Fc^2^)/3
;
_refine_ls_weighting_scheme calc
_refine_ls_wR_factor_gt 0.3111
_refine_ls_wR_factor_ref 0.3354
_reflns_Friedel_coverage 0.000
_reflns_number_gt 46228
_reflns_number_total 65630
_reflns_threshold_expression 'I > 2\s(I)'
_cod_data_source_file ja504748g_si_002.cif
_cod_data_source_block ir992c_sq_d
_cod_depositor_comments 'Adding full bibliography for 4122060--4122064.cif.'
_cod_database_code 4122063
_shelx_space_group_comment
;
The symmetry employed for this shelxl refinement is uniquely defined
by the following loop, which should always be used as a source of
symmetry information in preference to the above space-group names.
They are only intended as comments.
;
_shelx_estimated_absorpt_t_min 0.995
_shelx_estimated_absorpt_t_max 0.995
_shelxl_version_number 2013-2

loop_
_space_group_symop_operation_xyz
'x, y, z'
'-x, y+1/2, -z+1/2'
'-x, -y, -z'
'x, -y-1/2, z-1/2'

loop_
_atom_site_label
_atom_site_type_symbol
_atom_site_fract_x
_atom_site_fract_y
_atom_site_fract_z
_atom_site_U_iso_or_equiv
_atom_site_adp_type
_atom_site_occupancy
_atom_site_site_symmetry_order
_atom_site_calc_flag
_atom_site_refinement_flags_posn
_atom_site_refinement_flags_adp
_atom_site_refinement_flags_occupancy
_atom_site_disorder_assembly
_atom_site_disorder_group
Cd1 Cd 0.21361(2) 0.28306(2) 0.14498(2) 0.04594(16) Uani 1 1 d . . . . .
Cd3 Cd 0.39625(2) 0.15243(2) 0.01563(2) 0.05997(18) Uani 1 1 d . . . . .
Cd4 Cd 0.11258(2) 0.11145(2) -0.04177(2) 0.05770(18) Uani 1 1 d . . . . .
Cd5 Cd 0.28053(2) 0.28552(2) -0.17657(2) 0.05951(18) Uani 1 1 d . . . . .
Cd6 Cd 0.08922(2) 0.45035(2) -0.03229(2) 0.0899(3) Uani 1 1 d . . . . .
N1 N 0.24574(16) 0.2878(2) 0.19085(15) 0.0535(15) Uani 1 1 d . U . . .
N2 N 0.25895(14) 0.2298(2) 0.13682(14) 0.0454(13) Uani 1 1 d . U . . .
N3 N 0.34449(16) 0.1476(2) 0.03383(17) 0.0585(16) Uani 1 1 d . U . . .
N4 N 0.36287(17) 0.1053(2) -0.02180(18) 0.0631(17) Uani 1 1 d . U . . .
N5 N 0.24716(15) 0.3411(2) 0.11628(16) 0.0549(15) Uani 1 1 d . U . . .
N6 N 0.19848(15) 0.2821(2) 0.09118(14) 0.0468(13) Uani 1 1 d . U . . .
N7 N 0.11338(16) 0.1727(2) -0.00073(14) 0.0517(14) Uani 1 1 d . U . . .
N8 N 0.06405(16) 0.1054(2) -0.01501(16) 0.0567(16) Uani 1 1 d . U . . .
N9 N 0.17163(14) 0.2315(2) 0.16191(14) 0.0459(13) Uani 1 1 d . U . . .
N13 N 0.42359(19) 0.5214(3) 0.0715(3) 0.090(2) Uani 1 1 d . U . . .
N14 N 0.41812(17) 0.4153(3) 0.0699(3) 0.091(3) Uani 1 1 d . U . . .
N15 N 0.41074(15) 0.2009(2) 0.06151(17) 0.0581(16) Uani 1 1 d . U . . .
N16 N 0.40846(17) 0.0939(2) 0.05784(17) 0.0589(17) Uani 1 1 d . U . . .
N17 N 0.44430(15) 0.1499(2) -0.01104(19) 0.0617(17) Uani 1 1 d . U . . .
N18 N 0.39286(18) 0.2104(2) -0.02852(17) 0.0624(16) Uani 1 1 d . U . . .
N19 N 0.29656(18) 0.2895(2) -0.12371(14) 0.0554(15) Uani 1 1 d . U . . .
N20 N 0.2464(2) 0.3443(3) -0.14887(17) 0.0686(18) Uani 1 1 d . U . . .
N21 N 0.09304(17) 0.0644(2) -0.08508(17) 0.0623(17) Uani 1 1 d . U . . .
N22 N 0.08843(16) 0.1719(2) -0.07922(17) 0.0586(16) Uani 1 1 d . U . . .
N23 N 0.07463(17) 0.3907(3) -0.0733(2) 0.075(2) Uani 1 1 d . U . . .
N24 N 0.07401(19) 0.4989(3) -0.0769(3) 0.085(2) Uani 1 1 d . U . . .
N25 N 0.14796(18) 0.0497(2) -0.01734(16) 0.0612(17) Uani 1 1 d . U . . .
N26 N 0.16186(16) 0.1202(2) -0.06346(15) 0.0544(15) Uani 1 1 d . U . . .
N27 N 0.23694(17) 0.2307(2) -0.16602(15) 0.0560(15) Uani 1 1 d . U . . .
N28 N 0.24784(18) 0.2868(3) -0.22131(15) 0.0610(16) Uani 1 1 d . U . . .
N29 N 0.04330(19) 0.4532(3) -0.0017(3) 0.089(3) Uani 1 1 d . U . . .
N30 N 0.09782(18) 0.5106(3) 0.0099(3) 0.088(2) Uani 1 1 d . U . . .
N33 N 0.32468(17) 0.2354(2) -0.19033(15) 0.0576(16) Uani 1 1 d . U . . .
N34 N 0.32245(16) 0.3413(2) -0.18862(15) 0.0581(16) Uani 1 1 d . U . . .
C1 C 0.24019(12) 0.31788(19) 0.21864(10) 0.0595(19) Uani 1 1 d G U . . .
C2 C 0.20855(11) 0.3241(2) 0.22771(11) 0.063(2) Uani 1 1 d G U . . .
H2 H 0.1921 0.3079 0.2158 0.076 Uiso 1 1 calc R U . . .
C3 C 0.20110(9) 0.3542(2) 0.25422(11) 0.068(2) Uani 1 1 d G U . . .
H3 H 0.1795 0.3582 0.2602 0.082 Uiso 1 1 calc R U . . .
C4 C 0.22499(12) 0.37856(16) 0.27222(9) 0.069(2) Uani 1 1 d G U . . .
C5 C 0.25664(11) 0.3721(2) 0.26275(11) 0.068(2) Uani 1 1 d G U . . .
H5 H 0.2732 0.3884 0.2746 0.081 Uiso 1 1 calc R U . . .
C6 C 0.26424(9) 0.3420(2) 0.23626(12) 0.066(2) Uani 1 1 d G U . . .
H6 H 0.2858 0.3380 0.2302 0.080 Uiso 1 1 calc R U . . .
C7 C 0.21694(18) 0.4099(2) 0.30128(12) 0.089(3) Uani 1 1 d G U . . .
H7A H 0.2314 0.4006 0.3188 0.134 Uiso 1 1 calc R U . . .
H7B H 0.1950 0.4029 0.3075 0.134 Uiso 1 1 calc R U . . .
H7C H 0.2193 0.4467 0.2964 0.134 Uiso 1 1 calc R U . . .
C8 C 0.2737(2) 0.2666(3) 0.18750(19) 0.0593(19) Uani 1 1 d . U . . .
H8 H 0.2892 0.2703 0.2040 0.071 Uiso 1 1 calc R U . . .
C9 C 0.28172(19) 0.2372(3) 0.1587(2) 0.0574(18) Uani 1 1 d . U . . .
C10 C 0.3128(2) 0.2200(3) 0.1551(2) 0.068(2) Uani 1 1 d . U . . .
H10 H 0.3286 0.2267 0.1709 0.082 Uiso 1 1 calc R U . . .
C11 C 0.3198(2) 0.1935(3) 0.1284(2) 0.065(2) Uani 1 1 d . U . . .
H11 H 0.3407 0.1805 0.1255 0.078 Uiso 1 1 calc R U . . .
C12 C 0.29687(19) 0.1850(3) 0.1051(2) 0.0576(18) Uani 1 1 d . U . . .
C13 C 0.26689(19) 0.2032(3) 0.11062(19) 0.0535(17) Uani 1 1 d . U . . .
H13 H 0.2508 0.1966 0.0951 0.064 Uiso 1 1 calc R U . . .
C14 C 0.3350(2) 0.1673(3) 0.0612(2) 0.0610(19) Uani 1 1 d . U . . .
H14 H 0.3497 0.1881 0.0727 0.073 Uiso 1 1 calc R U . . .
C15 C 0.3052(2) 0.1600(3) 0.0746(2) 0.0610(19) Uani 1 1 d . U . . .
C16 C 0.2841(2) 0.1296(3) 0.0564(2) 0.073(2) Uani 1 1 d . U . . .
H16 H 0.2636 0.1218 0.0644 0.087 Uiso 1 1 calc R U . . .
C17 C 0.2929(2) 0.1112(3) 0.0274(3) 0.077(3) Uani 1 1 d . U . . .
H17 H 0.2783 0.0919 0.0147 0.092 Uiso 1 1 calc R U . . .
C18 C 0.3230(2) 0.1206(3) 0.0166(2) 0.067(2) Uani 1 1 d . U . . .
C19 C 0.3340(2) 0.1027(3) -0.0145(3) 0.076(2) Uani 1 1 d . U . . .
H19 H 0.3192 0.0890 -0.0294 0.091 Uiso 1 1 calc R U . . .
C20 C 0.37326(10) 0.09452(13) -0.05352(9) 0.074(2) Uani 1 1 d G U . . .
C21 C 0.40223(11) 0.06909(16) -0.05752(10) 0.080(2) Uani 1 1 d G U . . .
H21 H 0.4133 0.0556 -0.0395 0.096 Uiso 1 1 calc R U . . .
C22 C 0.41503(10) 0.06349(18) -0.08791(10) 0.096(3) Uani 1 1 d G U . . .
H22 H 0.4348 0.0462 -0.0904 0.115 Uiso 1 1 calc R U . . .
C23 C 0.39924(11) 0.08302(17) -0.11487(10) 0.095(3) Uani 1 1 d G U . . .
C24 C 0.37022(11) 0.10859(17) -0.11046(9) 0.086(3) Uani 1 1 d G U . . .
H24 H 0.3592 0.1222 -0.1284 0.104 Uiso 1 1 calc R U . . .
C25 C 0.35730(9) 0.11432(16) -0.08013(9) 0.080(2) Uani 1 1 d G U . . .
H25 H 0.3376 0.1317 -0.0776 0.096 Uiso 1 1 calc R U . . .
C26 C 0.41273(13) 0.07578(19) -0.14772(10) 0.125(5) Uani 1 1 d G U . . .
H26X H 0.4356 0.0830 -0.1472 0.187 Uiso 1 1 calc R U . . .
H26B H 0.4022 0.0995 -0.1626 0.187 Uiso 1 1 calc R U . . .
H26C H 0.4092 0.0401 -0.1547 0.187 Uiso 1 1 calc R U . . .
C27 C 0.27394(8) 0.36511(15) 0.13058(9) 0.0587(18) Uani 1 1 d G U . . .
C28 C 0.26917(9) 0.39627(15) 0.15726(9) 0.0620(19) Uani 1 1 d G U . . .
H28 H 0.2482 0.4056 0.1633 0.074 Uiso 1 1 calc R U . . .
C29 C 0.29514(10) 0.41378(13) 0.17515(8) 0.078(2) Uani 1 1 d G U . . .
H29 H 0.2916 0.4350 0.1932 0.094 Uiso 1 1 calc R U . . .
C30 C 0.32633(9) 0.40060(15) 0.16684(9) 0.080(2) Uani 1 1 d G U . . .
C31 C 0.33074(9) 0.36942(14) 0.13993(8) 0.081(2) Uani 1 1 d G U . . .
H31 H 0.3517 0.3601 0.1338 0.098 Uiso 1 1 calc R U . . .
C32 C 0.30486(8) 0.35178(11) 0.12195(7) 0.070(2) Uani 1 1 d G U . . .
H32 H 0.3083 0.3307 0.1038 0.084 Uiso 1 1 calc R U . . .
C33 C 0.35425(10) 0.4185(2) 0.18665(11) 0.118(4) Uani 1 1 d G U . . .
H33A H 0.3667 0.3885 0.1937 0.177 Uiso 1 1 calc R U . . .
H33B H 0.3466 0.4374 0.2053 0.177 Uiso 1 1 calc R U . . .
H33C H 0.3677 0.4412 0.1738 0.177 Uiso 1 1 calc R U . . .
C34 C 0.24525(19) 0.3351(3) 0.08600(19) 0.0521(17) Uani 1 1 d . U . . .
H34 H 0.2613 0.3494 0.0729 0.062 Uiso 1 1 calc R U . . .
C35 C 0.2188(2) 0.3066(3) 0.07096(18) 0.0526(17) Uani 1 1 d . U . . .
C36 C 0.2145(2) 0.3062(3) 0.0388(2) 0.061(2) Uani 1 1 d . U . . .
H36 H 0.2294 0.3227 0.0253 0.074 Uiso 1 1 calc R U . . .
C37 C 0.1886(2) 0.2819(3) 0.02618(18) 0.0558(18) Uani 1 1 d . U . . .
H37 H 0.1860 0.2799 0.0037 0.067 Uiso 1 1 calc R U . . .
C38 C 0.16597(19) 0.2599(3) 0.04599(19) 0.0548(17) Uani 1 1 d . U . . .
C39 C 0.17293(18) 0.2602(3) 0.07848(18) 0.0464(15) Uani 1 1 d . U . . .
H39 H 0.1584 0.2436 0.0924 0.056 Uiso 1 1 calc R U . . .
C40 C 0.1375(2) 0.2019(3) 0.0079(2) 0.0572(18) Uani 1 1 d . U . . .
H40 H 0.1558 0.2026 -0.0052 0.069 Uiso 1 1 calc R U . . .
C41 C 0.1371(2) 0.2317(3) 0.0352(2) 0.0577(18) Uani 1 1 d . U . . .
C42 C 0.1090(2) 0.2358(3) 0.0514(2) 0.068(2) Uani 1 1 d . U . . .
H42 H 0.1076 0.2585 0.0690 0.081 Uiso 1 1 calc R U . . .
C43 C 0.0826(2) 0.2070(3) 0.0421(2) 0.069(2) Uani 1 1 d . U . . .
H43 H 0.0631 0.2096 0.0532 0.082 Uiso 1 1 calc R U . . .
C44 C 0.0858(2) 0.1740(3) 0.0159(2) 0.0556(17) Uani 1 1 d . U . . .
C45 C 0.0601(2) 0.1410(3) 0.0059(2) 0.062(2) Uani 1 1 d . U . . .
H45 H 0.0396 0.1457 0.0149 0.074 Uiso 1 1 calc R U . . .
C46 C 0.03845(8) 0.07497(12) -0.02502(7) 0.0561(18) Uani 1 1 d G U . . .
C47 C 0.00854(9) 0.09525(13) -0.03249(9) 0.084(3) Uani 1 1 d G U . . .
H47 H 0.0047 0.1311 -0.0300 0.101 Uiso 1 1 calc R U . . .
C48 C -0.01565(8) 0.06290(16) -0.04365(9) 0.097(3) Uani 1 1 d G U . . .
H48 H -0.0359 0.0771 -0.0486 0.117 Uiso 1 1 calc R U . . .
C49 C -0.01054(8) 0.00982(15) -0.04761(8) 0.072(2) Uani 1 1 d G U . . .
C50 C 0.01958(9) -0.01000(13) -0.03991(8) 0.070(2) Uani 1 1 d G U . . .
H50 H 0.0235 -0.0459 -0.0423 0.084 Uiso 1 1 calc R U . . .
C51 C 0.04388(8) 0.02214(13) -0.02874(7) 0.067(2) Uani 1 1 d G U . . .
H51 H 0.0641 0.0080 -0.0237 0.080 Uiso 1 1 calc R U . . .
C52 C -0.03646(10) -0.02477(18) -0.06041(9) 0.098(3) Uani 1 1 d G U . . .
H52A H -0.0459 -0.0091 -0.0795 0.146 Uiso 1 1 calc R U . . .
H52B H -0.0529 -0.0292 -0.0442 0.146 Uiso 1 1 calc R U . . .
H52C H -0.0275 -0.0585 -0.0659 0.146 Uiso 1 1 calc R U . . .
C53 C 0.17160(9) 0.17748(11) 0.16332(8) 0.0518(17) Uani 1 1 d G U . . .
C54 C 0.15698(8) 0.14928(14) 0.18749(7) 0.061(2) Uani 1 1 d G U . . .
H54 H 0.1475 0.1668 0.2049 0.073 Uiso 1 1 calc R U . . .
C55 C 0.15636(9) 0.09543(14) 0.18616(7) 0.074(2) Uani 1 1 d G U . . .
H55 H 0.1464 0.0766 0.2027 0.089 Uiso 1 1 calc R U . . .
C56 C 0.17021(9) 0.06866(11) 0.16078(8) 0.067(2) Uani 1 1 d G U . . .
C57 C 0.18487(7) 0.09750(12) 0.13675(8) 0.062(2) Uani 1 1 d G U . . .
H57 H 0.1945 0.0801 0.1194 0.074 Uiso 1 1 calc R U . . .
C58 C 0.18558(8) 0.15136(12) 0.13793(8) 0.0550(18) Uani 1 1 d G U . . .
H58 H 0.1956 0.1703 0.1214 0.066 Uiso 1 1 calc R U . . .
C59 C 0.16879(12) 0.01060(11) 0.15903(10) 0.093(3) Uani 1 1 d G U . . .
H59A H 0.1859 -0.0020 0.1454 0.139 Uiso 1 1 calc R U . . .
H59B H 0.1482 0.0000 0.1501 0.139 Uiso 1 1 calc R U . . .
H59C H 0.1714 -0.0039 0.1805 0.139 Uiso 1 1 calc R U . . .
C60 C 0.14722(18) 0.2568(3) 0.1724(2) 0.0555(19) Uani 1 1 d . U . . .
H60 H 0.1298 0.2379 0.1807 0.067 Uiso 1 1 calc R U . . .
N10 N 0.17099(8) 0.33713(13) 0.15766(10) 0.0405(12) Uani 1 1 d G U . . .
C61 C 0.14540(10) 0.31239(12) 0.17180(12) 0.0498(17) Uani 1 1 d G U . . .
C62 C 0.11981(10) 0.34107(16) 0.18282(14) 0.066(2) Uani 1 1 d G U . . .
H62 H 0.1023 0.3242 0.1925 0.080 Uiso 1 1 calc R U . . .
C63 C 0.11981(10) 0.39448(16) 0.17969(15) 0.079(3) Uani 1 1 d DG U . . .
H63 H 0.1023 0.4141 0.1872 0.095 Uiso 1 1 calc R U . . .
C64 C 0.14540(11) 0.41922(11) 0.16555(15) 0.067(2) Uani 1 1 d DG U . . .
C65 C 0.17099(9) 0.39055(13) 0.15453(12) 0.0532(18) Uani 1 1 d DG U . . .
H65 H 0.1885 0.4075 0.1449 0.064 Uiso 1 1 calc R U . . .
C79 C 0.42367(15) 0.57805(17) 0.0612(2) 0.046(4) Uiso 0.499(12) 1 d G U P A 1
C80 C 0.44360(12) 0.6082(2) 0.0804(2) 0.066(5) Uiso 0.499(12) 1 d G U P A 1
H80 H 0.4594 0.5921 0.0933 0.079 Uiso 0.499(12) 1 calc R U P A 1
C81 C 0.44041(12) 0.6618(2) 0.0805(2) 0.057(4) Uiso 0.499(12) 1 d G U P A 1
H81 H 0.4541 0.6819 0.0937 0.068 Uiso 0.499(12) 1 calc R U P A 1
C82 C 0.41737(14) 0.68649(17) 0.0616(2) 0.061(4) Uiso 0.499(12) 1 d G U P A 1
C83 C 0.39749(16) 0.6557(2) 0.0425(2) 0.044(4) Uiso 0.499(12) 1 d G U P A 1
H83 H 0.3817 0.6716 0.0296 0.053 Uiso 0.499(12) 1 calc R U P A 1
C84 C 0.40056(17) 0.6020(2) 0.0422(2) 0.052(4) Uiso 0.499(12) 1 d G U P A 1
H84 H 0.3869 0.5818 0.0291 0.062 Uiso 0.499(12) 1 calc R U P A 1
C85 C 0.4145(2) 0.74447(17) 0.0613(3) 0.071(5) Uiso 0.499(12) 1 d G U P A 1
H85A H 0.4302 0.7594 0.0760 0.107 Uiso 0.499(12) 1 calc R U P A 1
H85B H 0.3931 0.7544 0.0679 0.107 Uiso 0.499(12) 1 calc R U P A 1
H85C H 0.4184 0.7573 0.0397 0.107 Uiso 0.499(12) 1 calc R U P A 1
C79A C 0.42483(15) 0.57556(17) 0.0799(2) 0.046(4) Uiso 0.501(12) 1 d G U P A 2
C80A C 0.44674(17) 0.6032(3) 0.0984(2) 0.060(4) Uiso 0.501(12) 1 d G U P A 2
H80A H 0.4628 0.5854 0.1101 0.072 Uiso 0.501(12) 1 calc R U P A 2
C81A C 0.44517(17) 0.6570(3) 0.0996(2) 0.078(5) Uiso 0.501(12) 1 d G U P A 2
H81A H 0.4602 0.6755 0.1123 0.094 Uiso 0.501(12) 1 calc R U P A 2
C82A C 0.42181(14) 0.68427(18) 0.0826(2) 0.060(4) Uiso 0.501(12) 1 d G U P A 2
C83A C 0.39991(11) 0.65596(18) 0.0643(2) 0.049(4) Uiso 0.501(12) 1 d G U P A 2
H83A H 0.3838 0.6737 0.0526 0.059 Uiso 0.501(12) 1 calc R U P A 2
C84A C 0.40134(12) 0.60216(18) 0.0629(2) 0.048(4) Uiso 0.501(12) 1 d G U P A 2
H84A H 0.3863 0.5836 0.0503 0.057 Uiso 0.501(12) 1 calc R U P A 2
C85A C 0.4207(2) 0.74240(18) 0.0834(3) 0.079(6) Uiso 0.501(12) 1 d G U P A 2
H85D H 0.4377 0.7554 0.0973 0.119 Uiso 0.501(12) 1 calc R U P A 2
H85E H 0.4000 0.7537 0.0915 0.119 Uiso 0.501(12) 1 calc R U P A 2
H85F H 0.4236 0.7560 0.0618 0.119 Uiso 0.501(12) 1 calc R U P A 2
C86 C 0.4309(3) 0.4959(4) 0.0968(3) 0.095(3) Uani 1 1 d . U . . .
H86 H 0.4382 0.5140 0.1151 0.114 Uiso 1 1 calc R U . . .
C87 C 0.4280(3) 0.4384(4) 0.0979(4) 0.098(3) Uani 1 1 d . U . . .
C88 C 0.4346(3) 0.4106(4) 0.1241(4) 0.117(4) Uani 1 1 d . U . . .
H88 H 0.4421 0.4269 0.1430 0.140 Uiso 1 1 calc R U . . .
C89 C 0.4303(3) 0.3572(4) 0.1230(3) 0.103(3) Uani 1 1 d . U . . .
H89 H 0.4345 0.3369 0.1414 0.124 Uiso 1 1 calc R U . . .
C90 C 0.4201(2) 0.3341(3) 0.0959(3) 0.078(2) Uani 1 1 d . U . . .
C91 C 0.4131(2) 0.3645(3) 0.0699(3) 0.082(3) Uani 1 1 d . U . . .
H91 H 0.4043 0.3488 0.0514 0.099 Uiso 1 1 calc R U . . .
C92 C 0.4121(2) 0.2508(3) 0.0646(2) 0.063(2) Uani 1 1 d . U . . .
H92 H 0.4109 0.2710 0.0458 0.076 Uiso 1 1 calc R U . . .
C93 C 0.4152(2) 0.2770(3) 0.0938(2) 0.067(2) Uani 1 1 d . U . . .
C94 C 0.4144(2) 0.2473(3) 0.1216(2) 0.073(2) Uani 1 1 d . U . . .
H94 H 0.4144 0.2631 0.1420 0.088 Uiso 1 1 calc R U . . .
C95 C 0.4137(2) 0.1930(3) 0.1184(2) 0.071(2) Uani 1 1 d . U . . .
H95 H 0.4137 0.1714 0.1367 0.086 Uiso 1 1 calc R U . . .
C96 C 0.4131(2) 0.1718(3) 0.0881(2) 0.0589(19) Uani 1 1 d . U . . .
C97 C 0.4129(2) 0.1159(3) 0.0854(2) 0.063(2) Uani 1 1 d . U . . .
H97 H 0.4160 0.0953 0.1039 0.076 Uiso 1 1 calc R U . . .
C98 C 0.41003(9) 0.03976(17) 0.05639(11) 0.070(2) Uiso 1 1 d G U . . .
C99 C 0.38946(8) 0.0144(2) 0.03533(12) 0.085(3) Uiso 1 1 d G U . . .
H99 H 0.3753 0.0337 0.0222 0.102 Uiso 1 1 calc R U . . .
C100 C 0.38963(11) -0.0395(2) 0.03349(13) 0.108(4) Uiso 1 1 d G U . . .
H100 H 0.3755 -0.0563 0.0191 0.129 Uiso 1 1 calc R U . . .
C101 C 0.41026(12) -0.06898(16) 0.05253(14) 0.114(4) Uiso 1 1 d G U . . .
C102 C 0.43070(11) -0.04292(18) 0.07362(12) 0.107(4) Uiso 1 1 d G U . . .
H102 H 0.4448 -0.0622 0.0868 0.128 Uiso 1 1 calc R U . . .
C103 C 0.43065(11) 0.01088(18) 0.07557(9) 0.083(3) Uiso 1 1 d G U . . .
H103 H 0.4447 0.0279 0.0900 0.100 Uiso 1 1 calc R U . . .
C104 C 0.41094(16) -0.12698(16) 0.04992(19) 0.156(6) Uiso 1 1 d G U . . .
H10A H 0.4014 -0.1375 0.0296 0.234 Uiso 1 1 calc R U . . .
H10B H 0.3989 -0.1421 0.0675 0.234 Uiso 1 1 calc R U . . .
H10C H 0.4330 -0.1390 0.0510 0.234 Uiso 1 1 calc R U . . .
C105 C 0.47029(12) 0.12271(17) -0.00181(12) 0.073(2) Uiso 1 1 d G U . . .
C106 C 0.47935(11) 0.12413(15) 0.03026(12) 0.084(3) Uiso 1 1 d G U . . .
H106 H 0.4680 0.1451 0.0448 0.100 Uiso 1 1 calc R U . . .
C107 C 0.50511(10) 0.0947(2) 0.04100(12) 0.105(4) Uiso 1 1 d G U . . .
H107 H 0.5111 0.0960 0.0629 0.126 Uiso 1 1 calc R U . . .
C108 C 0.52231(9) 0.0634(2) 0.02007(15) 0.125(4) Uiso 1 1 d G U . . .
C109 C 0.51298(11) 0.0625(2) -0.01207(13) 0.134(5) Uiso 1 1 d G U . . .
H109 H 0.5244 0.0416 -0.0267 0.161 Uiso 1 1 calc R U . . .
C110 C 0.48724(13) 0.0918(2) -0.02297(11) 0.103(4) Uiso 1 1 d G U . . .
H110 H 0.4813 0.0907 -0.0448 0.124 Uiso 1 1 calc R U . . .
C111 C 0.54961(8) 0.0307(3) 0.0319(2) 0.152(6) Uiso 1 1 d G U . . .
H11A H 0.5650 0.0526 0.0431 0.229 Uiso 1 1 calc R U . . .
H11B H 0.5599 0.0140 0.0138 0.229 Uiso 1 1 calc R U . . .
H11C H 0.5416 0.0043 0.0465 0.229 Uiso 1 1 calc R U . . .
C112 C 0.4440(2) 0.1735(3) -0.0378(2) 0.067(2) Uani 1 1 d . U . . .
H112 H 0.4624 0.1717 -0.0508 0.081 Uiso 1 1 calc R U . . .
C113 C 0.4174(2) 0.2022(3) -0.0488(2) 0.0665(19) Uani 1 1 d . U . . .
C114 C 0.4147(2) 0.2211(4) -0.0802(2) 0.073(2) Uani 1 1 d . U . . .
H114 H 0.4319 0.2165 -0.0945 0.088 Uiso 1 1 calc R U . . .
C115 C 0.3880(2) 0.2457(4) -0.0903(2) 0.076(2) Uani 1 1 d . U . . .
H115 H 0.3867 0.2578 -0.1116 0.091 Uiso 1 1 calc R U . . .
C116 C 0.3625(2) 0.2534(3) -0.07008(19) 0.0623(18) Uani 1 1 d . U . . .
C117 C 0.3666(2) 0.2349(3) -0.0382(2) 0.069(2) Uani 1 1 d . U . . .
H117 H 0.3500 0.2403 -0.0234 0.083 Uiso 1 1 calc R U . . .
C118 C 0.3224(2) 0.2693(3) -0.11138(19) 0.0589(18) Uani 1 1 d . U . . .
H118 H 0.3347 0.2478 -0.1248 0.071 Uiso 1 1 calc R U . . .
C119 C 0.3334(2) 0.2765(3) -0.0799(2) 0.070(2) Uani 1 1 d . U . . .
C120 C 0.3138(3) 0.3052(3) -0.0602(2) 0.075(2) Uani 1 1 d . U . . .
H120 H 0.3199 0.3111 -0.0386 0.090 Uiso 1 1 calc R U . . .
C121 C 0.2851(3) 0.3256(3) -0.0716(2) 0.076(2) Uani 1 1 d . U . . .
H121 H 0.2713 0.3445 -0.0582 0.091 Uiso 1 1 calc R U . . .
C122 C 0.2775(2) 0.3169(3) -0.10389(19) 0.0639(19) Uani 1 1 d . U . . .
C123 C 0.2502(2) 0.3425(3) -0.1179(2) 0.068(2) Uani 1 1 d . U . . .
H123 H 0.2349 0.3582 -0.1045 0.082 Uiso 1 1 calc R U . . .
C124 C 0.2168(3) 0.3628(3) -0.1624(2) 0.071(2) Uani 1 1 d . U . . .
C125 C 0.1882(3) 0.3491(4) -0.1514(2) 0.077(2) Uani 1 1 d . U . . .
H125 H 0.1868 0.3297 -0.1322 0.093 Uiso 1 1 calc R U . . .
C126 C 0.1605(3) 0.3628(4) -0.1676(3) 0.092(3) Uani 1 1 d . U . . .
H126 H 0.1406 0.3532 -0.1589 0.111 Uiso 1 1 calc R U . . .
C127 C 0.1610(3) 0.3901(4) -0.1961(3) 0.085(2) Uani 1 1 d . U . . .
C128 C 0.1922(3) 0.4042(4) -0.2072(2) 0.081(2) Uani 1 1 d . U . . .
H128 H 0.1939 0.4232 -0.2265 0.097 Uiso 1 1 calc R U . . .
C129 C 0.2190(3) 0.3914(3) -0.1913(2) 0.075(2) Uani 1 1 d . U . . .
H129 H 0.2392 0.4013 -0.1992 0.089 Uiso 1 1 calc R U . . .
C130 C 0.1315(3) 0.4025(5) -0.2141(3) 0.105(3) Uani 1 1 d . U . . .
H13X H 0.1350 0.4330 -0.2274 0.157 Uiso 1 1 calc R U . . .
H13Y H 0.1143 0.4096 -0.1991 0.157 Uiso 1 1 calc R U . . .
H13Z H 0.1255 0.3731 -0.2276 0.157 Uiso 1 1 calc R U . . .
C131 C 0.09505(15) 0.01031(19) -0.08953(16) 0.071(2) Uiso 1 1 d G U . . .
C132 C 0.06934(13) -0.0189(2) -0.10060(18) 0.096(3) Uiso 1 1 d G U . . .
H132 H 0.0495 -0.0027 -0.1049 0.116 Uiso 1 1 calc R U . . .
C133 C 0.07273(13) -0.0720(2) -0.10533(17) 0.098(3) Uiso 1 1 d G U . . .
H133 H 0.0551 -0.0916 -0.1128 0.118 Uiso 1 1 calc R U . . .
C134 C 0.10173(15) -0.09692(19) -0.09920(16) 0.106(4) Uiso 1 1 d G U . . .
C135 C 0.12728(13) -0.0671(2) -0.08801(17) 0.101(3) Uiso 1 1 d G U . . .
H135 H 0.1471 -0.0832 -0.0836 0.121 Uiso 1 1 calc R U . . .
C136 C 0.12406(13) -0.0140(2) -0.08322(17) 0.082(3) Uiso 1 1 d G U . . .
H136 H 0.1416 0.0056 -0.0756 0.099 Uiso 1 1 calc R U . . .
C137 C 0.1055(2) -0.1540(2) -0.1051(3) 0.150(6) Uiso 1 1 d G U . . .
H13A H 0.1016 -0.1614 -0.1277 0.225 Uiso 1 1 calc R U . . .
H13B H 0.0902 -0.1731 -0.0921 0.225 Uiso 1 1 calc R U . . .
H13C H 0.1272 -0.1646 -0.0993 0.225 Uiso 1 1 calc R U . . .
C138 C 0.0767(3) 0.0900(4) -0.1045(3) 0.087(3) Uani 1 1 d . U . . .
H138 H 0.0664 0.0725 -0.1216 0.104 Uiso 1 1 calc R U . . .
C139 C 0.0728(3) 0.1464(4) -0.1018(3) 0.091(3) Uani 1 1 d . U . . .
C140 C 0.0529(4) 0.1732(4) -0.1238(3) 0.115(4) Uani 1 1 d . U . . .
H140 H 0.0410 0.1549 -0.1394 0.138 Uiso 1 1 calc R U . . .
C141 C 0.0514(3) 0.2247(5) -0.1221(3) 0.115(4) Uani 1 1 d . U . . .
H141 H 0.0375 0.2427 -0.1362 0.138 Uiso 1 1 calc R U . . .
C142 C 0.0694(3) 0.2526(4) -0.1004(3) 0.081(3) Uani 1 1 d . U . . .
C143 C 0.0866(2) 0.2230(3) -0.0780(2) 0.060(2) Uani 1 1 d . U . . .
H143 H 0.0975 0.2405 -0.0612 0.072 Uiso 1 1 calc R U . . .
C144 C 0.0763(2) 0.3407(3) -0.0739(3) 0.075(2) Uani 1 1 d . U . . .
H144 H 0.0828 0.3235 -0.0550 0.091 Uiso 1 1 calc R U . . .
C145 C 0.0690(2) 0.3102(4) -0.1007(3) 0.081(3) Uani 1 1 d . U . . .
C146 C 0.0597(3) 0.3366(4) -0.1281(3) 0.095(3) Uani 1 1 d . U . . .
H146 H 0.0553 0.3181 -0.1472 0.113 Uiso 1 1 calc R U . . .
C147 C 0.0571(3) 0.3875(4) -0.1276(3) 0.100(3) Uani 1 1 d . U . . .
H147 H 0.0497 0.4049 -0.1461 0.120 Uiso 1 1 calc R U . . .
C148 C 0.0651(2) 0.4169(3) -0.1001(3) 0.077(2) Uani 1 1 d . U . . .
C149 C 0.0642(3) 0.4735(4) -0.0999(3) 0.091(3) Uani 1 1 d . U . . .
H149 H 0.0557 0.4911 -0.1179 0.110 Uiso 1 1 calc R U . . .
C150 C 0.07128(12) 0.55261(15) -0.08357(17) 0.0699(18) Uiso 0.569(9) 1 d G U P B 1
C151 C 0.04612(14) 0.57871(16) -0.09834(19) 0.0711(18) Uiso 0.569(9) 1 d G U P B 1
H151 H 0.0287 0.5598 -0.1070 0.085 Uiso 0.569(9) 1 calc R U P B 1
C152 C 0.04649(14) 0.63249(16) -0.1004(2) 0.0706(19) Uiso 0.569(9) 1 d G U P B 1
H152 H 0.0293 0.6499 -0.1105 0.085 Uiso 0.569(9) 1 calc R U P B 1
C153 C 0.07184(13) 0.66132(15) -0.0878(2) 0.0715(19) Uiso 0.569(9) 1 d G U P B 1
C154 C 0.09696(13) 0.63456(14) -0.0731(2) 0.0705(18) Uiso 0.569(9) 1 d G U P B 1
H154 H 0.1144 0.6533 -0.0645 0.085 Uiso 0.569(9) 1 calc R U P B 1
C155 C 0.09674(12) 0.58076(14) -0.07096(19) 0.0701(18) Uiso 0.569(9) 1 d G U P B 1
H155 H 0.1140 0.5633 -0.0609 0.084 Uiso 0.569(9) 1 calc R U P B 1
C156 C 0.07177(15) 0.71943(15) -0.0894(2) 0.077(3) Uiso 0.569(9) 1 d G U P B 1
H15A H 0.0913 0.7328 -0.0794 0.115 Uiso 0.569(9) 1 calc R U P B 1
H15B H 0.0532 0.7328 -0.0780 0.115 Uiso 0.569(9) 1 calc R U P B 1
H15C H 0.0708 0.7305 -0.1117 0.115 Uiso 0.569(9) 1 calc R U P B 1
C50B C 0.07461(11) 0.55748(14) -0.06952(17) 0.0696(19) Uiso 0.431(9) 1 d G U P B 2
C51B C 0.05240(13) 0.58706(16) -0.08639(19) 0.0706(18) Uiso 0.431(9) 1 d G U P B 2
H51B H 0.0356 0.5706 -0.0977 0.085 Uiso 0.431(9) 1 calc R U P B 2
C52B C 0.05487(13) 0.64081(16) -0.0867(2) 0.0710(18) Uiso 0.431(9) 1 d G U P B 2
H52X H 0.0397 0.6606 -0.0983 0.085 Uiso 0.431(9) 1 calc R U P B 2
C53B C 0.07944(14) 0.66610(14) -0.0702(2) 0.0722(19) Uiso 0.431(9) 1 d G U P B 2
C54B C 0.10160(15) 0.63587(13) -0.0534(2) 0.070(2) Uiso 0.431(9) 1 d G U P B 2
H54B H 0.1185 0.6522 -0.0422 0.085 Uiso 0.431(9) 1 calc R U P B 2
C55B C 0.09927(13) 0.58211(13) -0.05305(19) 0.0693(19) Uiso 0.431(9) 1 d G U P B 2
H55B H 0.1145 0.5622 -0.0416 0.083 Uiso 0.431(9) 1 calc R U P B 2
C56B C 0.08158(17) 0.72417(14) -0.0699(2) 0.077(3) Uiso 0.431(9) 1 d G U P B 2
H56A H 0.0642 0.7386 -0.0828 0.115 Uiso 0.431(9) 1 calc R U P B 2
H56B H 0.1020 0.7349 -0.0788 0.115 Uiso 0.431(9) 1 calc R U P B 2
H56C H 0.0799 0.7367 -0.0479 0.115 Uiso 0.431(9) 1 calc R U P B 2
C157 C 0.14106(10) 0.01085(13) 0.00595(10) 0.061(2) Uiso 1 1 d G U . . .
C158 C 0.15390(12) -0.03873(13) 0.00382(11) 0.081(3) Uiso 1 1 d G U . . .
H158 H 0.1663 -0.0480 -0.0141 0.097 Uiso 1 1 calc R U . . .
C159 C 0.14851(11) -0.07468(13) 0.02797(11) 0.091(3) Uiso 1 1 d G U . . .
H159 H 0.1573 -0.1083 0.0263 0.109 Uiso 1 1 calc R U . . .
C160 C 0.13029(11) -0.06195(14) 0.05467(11) 0.102(3) Uiso 1 1 d G U . . .
C161 C 0.11748(12) -0.01208(14) 0.05642(11) 0.093(3) Uiso 1 1 d G U . . .
H161 H 0.1050 -0.0027 0.0743 0.111 Uiso 1 1 calc R U . . .
C162 C 0.12278(9) 0.02405(13) 0.03235(10) 0.078(3) Uiso 1 1 d G U . . .
H162 H 0.1139 0.0577 0.0339 0.093 Uiso 1 1 calc R U . . .
C163 C 0.12519(15) -0.10045(15) 0.08107(12) 0.125(5) Uiso 1 1 d G U . . .
H16A H 0.1147 -0.0834 0.0990 0.187 Uiso 1 1 calc R U . . .
H16B H 0.1458 -0.1142 0.0882 0.187 Uiso 1 1 calc R U . . .
H16C H 0.1118 -0.1288 0.0732 0.187 Uiso 1 1 calc R U . . .
C164 C 0.1761(2) 0.0537(3) -0.0260(2) 0.063(2) Uani 1 1 d . U . . .
H164 H 0.1923 0.0346 -0.0153 0.075 Uiso 1 1 calc R U . . .
C165 C 0.1845(2) 0.0887(3) -0.0533(2) 0.0559(18) Uani 1 1 d . U . . .
C166 C 0.2146(2) 0.0866(3) -0.0665(2) 0.065(2) Uani 1 1 d . U . . .
H166 H 0.2304 0.0645 -0.0578 0.078 Uiso 1 1 calc R U . . .
C167 C 0.2212(2) 0.1168(3) -0.0924(2) 0.066(2) Uani 1 1 d . U . . .
H167 H 0.2415 0.1155 -0.1022 0.079 Uiso 1 1 calc R U . . .
C168 C 0.1971(2) 0.1502(3) -0.10431(19) 0.0595(18) Uani 1 1 d . U . . .
C169 C 0.1681(2) 0.1505(3) -0.08920(19) 0.0572(18) Uani 1 1 d . U . . .
H169 H 0.1518 0.1727 -0.0970 0.069 Uiso 1 1 calc R U . . .
C170 C 0.2308(2) 0.2038(3) -0.1400(2) 0.0613(19) Uani 1 1 d . U . . .
H170 H 0.2476 0.1990 -0.1251 0.074 Uiso 1 1 calc R U . . .
C171 C 0.2019(2) 0.1823(3) -0.1331(2) 0.0599(18) Uani 1 1 d . U . . .
C172 C 0.1780(2) 0.1909(4) -0.1548(2) 0.070(2) Uani 1 1 d . U . . .
H172 H 0.1573 0.1775 -0.1510 0.084 Uiso 1 1 calc R U . . .
C173 C 0.1837(2) 0.2190(3) -0.1820(2) 0.069(2) Uani 1 1 d . U . . .
H173 H 0.1670 0.2256 -0.1968 0.082 Uiso 1 1 calc R U . . .
C174 C 0.2132(2) 0.2371(3) -0.18746(19) 0.0588(18) Uani 1 1 d . U . . .
C175 C 0.2207(2) 0.2672(3) -0.21740(19) 0.063(2) Uani 1 1 d . U . . .
H175 H 0.2048 0.2713 -0.2334 0.075 Uiso 1 1 calc R U . . .
C176 C 0.25440(8) 0.31629(13) -0.24895(8) 0.0611(19) Uani 1 1 d G U . . .
C177 C 0.23084(8) 0.33944(13) -0.26773(7) 0.067(2) Uani 1 1 d G U . . .
H177 H 0.2091 0.3350 -0.2625 0.080 Uiso 1 1 calc R U . . .
C178 C 0.23921(9) 0.36904(15) -0.29416(7) 0.066(2) Uani 1 1 d G U . . .
H178 H 0.2230 0.3846 -0.3068 0.079 Uiso 1 1 calc R U . . .
C179 C 0.27116(9) 0.37622(14) -0.30237(8) 0.068(2) Uani 1 1 d G U . . .
C180 C 0.29454(8) 0.35261(15) -0.28335(8) 0.071(2) Uani 1 1 d G U . . .
H180 H 0.3163 0.3569 -0.2885 0.085 Uiso 1 1 calc R U . . .
C181 C 0.28633(8) 0.32295(17) -0.25688(8) 0.067(2) Uani 1 1 d G U . . .
H181 H 0.3025 0.3073 -0.2442 0.080 Uiso 1 1 calc R U . . .
C182 C 0.28014(11) 0.40926(17) -0.33045(9) 0.079(3) Uani 1 1 d G U . . .
H18A H 0.2871 0.4433 -0.3229 0.119 Uiso 1 1 calc R U . . .
H18B H 0.2617 0.4133 -0.3446 0.119 Uiso 1 1 calc R U . . .
H18C H 0.2975 0.3927 -0.3421 0.119 Uiso 1 1 calc R U . . .
C183 C 0.01507(9) 0.42547(17) -0.00646(10) 0.084(3) Uani 1 1 d G U . . .
C184 C -0.00309(9) 0.40457(18) 0.01807(9) 0.086(3) Uani 1 1 d G U . . .
H184 H 0.0033 0.4094 0.0396 0.103 Uiso 1 1 calc R U . . .
C185 C -0.03065(9) 0.37662(16) 0.01099(10) 0.094(3) Uani 1 1 d G U . . .
H185 H -0.0428 0.3625 0.0279 0.113 Uiso 1 1 calc R U . . .
C186 C -0.04065(8) 0.36902(18) -0.02061(11) 0.100(3) Uani 1 1 d G U . . .
C187 C -0.02211(7) 0.39010(17) -0.04498(10) 0.095(3) Uani 1 1 d G U . . .
H187 H -0.0284 0.3853 -0.0666 0.114 Uiso 1 1 calc R U . . .
C188 C 0.00547(8) 0.41808(14) -0.03806(10) 0.094(3) Uani 1 1 d G U . . .
H188 H 0.0177 0.4321 -0.0549 0.113 Uiso 1 1 calc R U . . .
C189 C -0.07083(9) 0.3399(2) -0.02813(12) 0.112(4) Uani 1 1 d G U . . .
H18D H -0.0871 0.3488 -0.0125 0.168 Uiso 1 1 calc R U . . .
H18E H -0.0666 0.3027 -0.0273 0.168 Uiso 1 1 calc R U . . .
H18F H -0.0784 0.3493 -0.0495 0.168 Uiso 1 1 calc R U . . .
C190 C 0.0462(2) 0.4771(4) 0.0243(4) 0.096(3) Uani 1 1 d . U . . .
H190 H 0.0294 0.4767 0.0393 0.115 Uiso 1 1 calc R U . . .
C191 C 0.0763(2) 0.5062(3) 0.0318(3) 0.090(3) Uani 1 1 d . U . . .
C192 C 0.0798(2) 0.5280(4) 0.0618(4) 0.101(3) Uani 1 1 d . U . . .
H192 H 0.0632 0.5253 0.0770 0.122 Uiso 1 1 calc R U . . .
C193 C 0.1087(2) 0.5547(4) 0.0698(4) 0.105(3) Uani 1 1 d D U . . .
H193 H 0.1133 0.5675 0.0905 0.126 Uiso 1 1 calc R U . . .
C194 C 0.1303(3) 0.5603(4) 0.0430(3) 0.101(3) Uani 1 1 d D U . . .
C195 C 0.1254(2) 0.5368(3) 0.0166(3) 0.097(3) Uani 1 1 d D U . . .
H195 H 0.1415 0.5376 0.0010 0.117 Uiso 1 1 calc R U . . .
C21S C 0.3084(5) 0.5793(8) 0.0202(5) 0.078(5) Uiso 0.5 1 d D U P C 1
N11S N 0.2880(5) 0.5661(9) 0.0037(6) 0.121(7) Uiso 0.5 1 d D U P C 1
C22S C 0.3427(9) 0.583(4) 0.027(2) 0.39(4) Uiso 0.5 1 d D U P C 1
H22A H 0.3483 0.5595 0.0446 0.591 Uiso 0.5 1 calc R U P C 1
H22B H 0.3479 0.6186 0.0335 0.591 Uiso 0.5 1 calc R U P C 1
H22C H 0.3547 0.5739 0.0081 0.591 Uiso 0.5 1 calc R U P C 1
N32 N 0.2567(3) 0.6524(5) 0.1035(3) 0.077(4) Uiso 0.612(8) 1 d . U P A 1
C201 C 0.2487(3) 0.6523(6) 0.0755(4) 0.066(4) Uiso 0.612(8) 1 d . U P A 1
H201 H 0.2633 0.6653 0.0603 0.079 Uiso 0.612(8) 1 calc R U P A 1
C202 C 0.2884(2) 0.6669(5) 0.1136(3) 0.088(5) Uiso 0.612(8) 1 d G U P A 1
C203 C 0.2930(2) 0.6946(5) 0.1418(3) 0.083(5) Uiso 0.612(8) 1 d G U P A 1
H203 H 0.2753 0.7084 0.1528 0.100 Uiso 0.612(8) 1 calc R U P A 1
C204 C 0.3237(3) 0.7020(5) 0.1539(2) 0.120(7) Uiso 0.612(8) 1 d G U P A 1
H204 H 0.3267 0.7209 0.1731 0.144 Uiso 0.612(8) 1 calc R U P A 1
C205 C 0.3503(2) 0.6819(4) 0.1382(3) 0.113(6) Uiso 0.612(8) 1 d G U P A 1
C206 C 0.3452(2) 0.6543(5) 0.1098(3) 0.101(6) Uiso 0.612(8) 1 d G U P A 1
H206 H 0.3629 0.6405 0.0988 0.121 Uiso 0.612(8) 1 calc R U P A 1
C207 C 0.3146(3) 0.6468(5) 0.0976(3) 0.098(6) Uiso 0.612(8) 1 d G U P A 1
H207 H 0.3116 0.6280 0.0784 0.118 Uiso 0.612(8) 1 calc R U P A 1
C208 C 0.3833(2) 0.6888(7) 0.1517(4) 0.130(8) Uiso 0.612(8) 1 d G U P A 1
H20A H 0.3835 0.7179 0.1667 0.195 Uiso 0.612(8) 1 calc R U P A 1
H20B H 0.3982 0.6958 0.1344 0.195 Uiso 0.612(8) 1 calc R U P A 1
H20C H 0.3898 0.6573 0.1629 0.195 Uiso 0.612(8) 1 calc R U P A 1
N32' N 0.2413(4) 0.6715(7) 0.1347(4) 0.059(5) Uiso 0.388(8) 1 d . U P A 2
C1' C 0.2389(6) 0.6751(9) 0.1054(6) 0.066(6) Uiso 0.388(8) 1 d . U P A 2
H1' H 0.2531 0.6960 0.0935 0.079 Uiso 0.388(8) 1 calc R U P A 2
C2' C 0.2659(4) 0.6994(7) 0.1510(4) 0.077(6) Uiso 0.388(8) 1 d G U P A 2
C3' C 0.2615(3) 0.7108(7) 0.1831(4) 0.076(7) Uiso 0.388(8) 1 d G U P A 2
H3' H 0.2422 0.7013 0.1932 0.091 Uiso 0.388(8) 1 calc R U P A 2
C4' C 0.2853(4) 0.7360(7) 0.2005(3) 0.084(7) Uiso 0.388(8) 1 d G U P A 2
H4' H 0.2820 0.7436 0.2224 0.101 Uiso 0.388(8) 1 calc R U P A 2
C5' C 0.3140(3) 0.7503(7) 0.1862(4) 0.105(9) Uiso 0.388(8) 1 d G U P A 2
C6' C 0.3180(3) 0.7388(8) 0.1538(4) 0.106(9) Uiso 0.388(8) 1 d G U P A 2
H6' H 0.3373 0.7483 0.1436 0.127 Uiso 0.388(8) 1 calc R U P A 2
C7' C 0.2943(4) 0.7136(8) 0.1363(3) 0.097(9) Uiso 0.388(8) 1 d G U P A 2
H7' H 0.2975 0.7060 0.1144 0.116 Uiso 0.388(8) 1 calc R U P A 2
C8' C 0.3399(5) 0.7764(11) 0.2052(6) 0.171(18) Uiso 0.388(8) 1 d G U P A 2
H8'1 H 0.3306 0.8021 0.2194 0.256 Uiso 0.388(8) 1 d R U P A 2
H8'2 H 0.3548 0.7933 0.1906 0.256 Uiso 0.388(8) 1 d R U P A 2
H8'3 H 0.3514 0.7505 0.2179 0.256 Uiso 0.388(8) 1 d R U P A 2
Cl13 Cl 0.30666(14) 0.6329(3) 0.05565(15) 0.1011(17) Uani 0.25 1 d D . P D 2
O51 O 0.2757(3) 0.6147(12) 0.0570(9) 0.154(15) Uiso 0.25 1 d D U P D 2
O49 O 0.3183(8) 0.6382(14) 0.0864(4) 0.138(14) Uiso 0.25 1 d D U P D 2
O50 O 0.3083(9) 0.6786(8) 0.0389(8) 0.19(2) Uiso 0.25 1 d D U P D 2
O52 O 0.3246(5) 0.5953(7) 0.0404(5) 0.141(7) Uiso 0.5 1 d D U P D 2
Cl23 Cl 0.30666(14) 0.6329(3) 0.05565(15) 0.1011(17) Uani 0.25 1 d D . P E 3
O49' O 0.2908(9) 0.6142(15) 0.0825(7) 0.128(12) Uiso 0.25 1 d D U P E 3
O51' O 0.2840(7) 0.6531(13) 0.0336(7) 0.105(9) Uiso 0.25 1 d D U P E 3
O50' O 0.3198(11) 0.6813(11) 0.0643(12) 0.156(15) Uiso 0.25 1 d D U P E 3
C209 C 0.32459(14) 0.18001(17) -0.19076(14) 0.067(2) Uiso 1 1 d G U . . .
C210 C 0.30732(14) 0.1554(2) -0.16687(13) 0.069(2) Uiso 1 1 d G U . . .
H210 H 0.2955 0.1753 -0.1521 0.083 Uiso 1 1 calc R U . . .
C211 C 0.30738(14) 0.1016(2) -0.16467(13) 0.087(3) Uiso 1 1 d G U . . .
H211 H 0.2956 0.0853 -0.1483 0.105 Uiso 1 1 calc R U . . .
C212 C 0.32457(15) 0.07135(17) -0.18620(15) 0.103(3) Uiso 1 1 d G U . . .
C213 C 0.34185(15) 0.0966(2) -0.20999(14) 0.093(3) Uiso 1 1 d G U . . .
H213 H 0.3537 0.0768 -0.2248 0.111 Uiso 1 1 calc R U . . .
C214 C 0.34189(15) 0.1504(2) -0.21232(14) 0.084(3) Uiso 1 1 d G U . . .
H214 H 0.3537 0.1668 -0.2286 0.101 Uiso 1 1 calc R U . . .
C215 C 0.3239(2) 0.01327(17) -0.1842(2) 0.134(5) Uiso 1 1 d G U . . .
H21A H 0.3213 -0.0012 -0.2057 0.202 Uiso 1 1 calc R U . . .
H21B H 0.3062 0.0023 -0.1709 0.202 Uiso 1 1 calc R U . . .
H21C H 0.3440 0.0009 -0.1749 0.202 Uiso 1 1 calc R U . . .
C216 C 0.3488(2) 0.2609(3) -0.1978(2) 0.068(2) Uani 1 1 d . U . . .
H216 H 0.3672 0.2428 -0.2046 0.082 Uiso 1 1 calc R U . . .
C217 C 0.3498(2) 0.3163(3) -0.19643(19) 0.071(2) Uani 1 1 d . U . . .
C218 C 0.3759(3) 0.3443(4) -0.2016(3) 0.104(4) Uani 1 1 d . U . . .
H218 H 0.3948 0.3274 -0.2083 0.125 Uiso 1 1 calc R U . . .
C219 C 0.3762(2) 0.3969(4) -0.1975(4) 0.109(4) Uani 1 1 d D U . . .
H219 H 0.3954 0.4153 -0.2009 0.131 Uiso 1 1 calc R U . . .
C220 C 0.3497(2) 0.4234(4) -0.1886(3) 0.092(3) Uani 1 1 d D U . . .
C221 C 0.3220(2) 0.3926(3) -0.1849(3) 0.073(2) Uani 1 1 d D U . . .
H221 H 0.3026 0.4090 -0.1795 0.088 Uiso 1 1 calc R U . . .
Cl11 Cl 0.18759(11) 0.60949(15) -0.06307(11) 0.0684(11) Uani 0.5 1 d D . P F 1
O41 O 0.2202(2) 0.6111(6) -0.0675(4) 0.103(5) Uani 0.5 1 d D U P F 1
O42 O 0.1727(3) 0.6019(5) -0.0922(2) 0.084(4) Uani 0.5 1 d D U P F 1
O43 O 0.1777(4) 0.6556(4) -0.0495(3) 0.107(5) Uani 0.5 1 d D . P F 1
O44 O 0.1816(3) 0.5687(3) -0.0417(3) 0.083(4) Uani 0.5 1 d D . P F 1
Cd2 Cd 0.41036(4) 0.47200(6) 0.01870(6) 0.0555(5) Uani 0.5095(19) 1 d . U P A 1
Cd8 Cd 0.22170(3) 0.60550(5) 0.13789(4) 0.0536(4) Uani 0.5095(19) 1 d . U P A 1
Cd7 Cd 0.27444(4) 0.60440(6) -0.16332(6) 0.0698(5) Uani 0.5095(19) 1 d . U P A 1
N12 N 0.1793(3) 0.6631(5) 0.1512(3) 0.0473(19) Uiso 0.5095(19) 1 d . U P A 1
N11 N 0.17715(13) 0.5565(2) 0.1543(2) 0.0399(19) Uiso 0.5095(19) 1 d G U P A 1
C66 C 0.17545(12) 0.5029(2) 0.1557(2) 0.038(2) Uiso 0.5095(19) 1 d DG U P A 1
H66 H 0.1943 0.4829 0.1546 0.046 Uiso 0.5095(19) 1 calc R U P A 1
C67 C 0.14614(13) 0.4787(2) 0.1588(2) 0.040(2) Uiso 0.5095(19) 1 d DG U P A 1
C68 C 0.11853(11) 0.5081(3) 0.1604(2) 0.041(2) Uiso 0.5095(19) 1 d DG U P A 1
H68 H 0.0985 0.4915 0.1625 0.049 Uiso 0.5095(19) 1 calc R U P A 1
C69 C 0.12023(14) 0.5616(3) 0.1590(2) 0.041(2) Uiso 0.5095(19) 1 d G U P A 1
H69 H 0.1014 0.5816 0.1601 0.049 Uiso 0.5095(19) 1 calc R U P A 1
C70 C 0.14954(17) 0.5858(2) 0.1559(2) 0.0416(18) Uiso 0.5095(19) 1 d G U P A 1
C71 C 0.1528(3) 0.6399(5) 0.1565(4) 0.043(2) Uiso 0.5095(19) 1 d . U P A 1
H71 H 0.1345 0.6602 0.1611 0.052 Uiso 0.5095(19) 1 calc R U P A 1
C72 C 0.1817(2) 0.7169(3) 0.1518(2) 0.055(2) Uiso 0.5095(19) 1 d G U P A 1
C73 C 0.2012(2) 0.7423(3) 0.1301(2) 0.060(2) Uiso 0.5095(19) 1 d G U P A 1
H73 H 0.2132 0.7230 0.1152 0.072 Uiso 0.5095(19) 1 calc R U P A 1
C74 C 0.2033(2) 0.7961(3) 0.1304(2) 0.064(2) Uiso 0.5095(19) 1 d G U P A 1
H74 H 0.2167 0.8130 0.1156 0.077 Uiso 0.5095(19) 1 calc R U P A 1
C75 C 0.1859(2) 0.8256(3) 0.1522(2) 0.066(2) Uiso 0.5095(19) 1 d G U P A 1
C76 C 0.1664(2) 0.7995(3) 0.1739(2) 0.063(2) Uiso 0.5095(19) 1 d G U P A 1
H76 H 0.1545 0.8187 0.1889 0.076 Uiso 0.5095(19) 1 calc R U P A 1
C77 C 0.1643(2) 0.7457(3) 0.1737(2) 0.061(2) Uiso 0.5095(19) 1 d G U P A 1
H77 H 0.1509 0.7287 0.1885 0.073 Uiso 0.5095(19) 1 calc R U P A 1
C78 C 0.1876(3) 0.8837(3) 0.1519(3) 0.073(4) Uiso 0.5095(19) 1 d G U P A 1
H78A H 0.2023 0.8950 0.1353 0.109 Uiso 0.5095(19) 1 calc R U P A 1
H78B H 0.1951 0.8960 0.1727 0.109 Uiso 0.5095(19) 1 calc R U P A 1
H78C H 0.1664 0.8979 0.1476 0.109 Uiso 0.5095(19) 1 calc R U P A 1
C294 C 0.3510(4) 0.4134(6) -0.0093(4) 0.054(2) Uiso 0.5095(19) 1 d . U P A 1
H294 H 0.3371 0.3983 -0.0247 0.065 Uiso 0.5095(19) 1 calc R U P A 1
N45 N 0.3817(3) 0.4081(5) -0.0138(4) 0.056(2) Uiso 0.5095(19) 1 d . U P A 1
C287 C 0.3950(2) 0.3877(4) -0.0404(2) 0.058(2) Uiso 0.5095(19) 1 d G U P A 1
C288 C 0.4228(2) 0.3589(4) -0.0365(2) 0.058(2) Uiso 0.5095(19) 1 d G U P A 1
H288 H 0.4302 0.3504 -0.0157 0.070 Uiso 0.5095(19) 1 calc R U P A 1
C289 C 0.4398(2) 0.3425(4) -0.0630(2) 0.065(2) Uiso 0.5095(19) 1 d G U P A 1
H289 H 0.4587 0.3229 -0.0601 0.078 Uiso 0.5095(19) 1 calc R U P A 1
C290 C 0.4294(2) 0.3544(4) -0.0940(2) 0.070(2) Uiso 0.5095(19) 1 d G U P A 1
C291 C 0.4015(2) 0.3835(4) -0.0976(2) 0.069(3) Uiso 0.5095(19) 1 d G U P A 1
H291 H 0.3942 0.3922 -0.1183 0.082 Uiso 0.5095(19) 1 calc R U P A 1
C292 C 0.3844(2) 0.4001(4) -0.0711(3) 0.061(2) Uiso 0.5095(19) 1 d G U P A 1
H292 H 0.3656 0.4198 -0.0739 0.074 Uiso 0.5095(19) 1 calc R U P A 1
C293 C 0.4474(3) 0.3355(6) -0.1227(3) 0.089(4) Uiso 0.5095(19) 1 d G U P A 1
H29A H 0.4367 0.3476 -0.1421 0.134 Uiso 0.5095(19) 1 calc R U P A 1
H29B H 0.4480 0.2977 -0.1225 0.134 Uiso 0.5095(19) 1 calc R U P A 1
H29C H 0.4692 0.3491 -0.1219 0.134 Uiso 0.5095(19) 1 calc R U P A 1
N46 N 0.35720(16) 0.4708(4) 0.0347(2) 0.051(2) Uiso 0.5095(19) 1 d G U P A 1
C495 C 0.3367(2) 0.4402(4) 0.0167(2) 0.054(2) Uiso 0.5095(19) 1 d G U P A 1
C496 C 0.30574(19) 0.4319(4) 0.0269(2) 0.055(2) Uiso 0.5095(19) 1 d G U P A 1
H496 H 0.2917 0.4110 0.0146 0.066 Uiso 0.5095(19) 1 calc R U P A 1
C497 C 0.29527(17) 0.4543(4) 0.0550(3) 0.055(2) Uiso 0.5095(19) 1 d G U P A 1
H497 H 0.2741 0.4486 0.0619 0.066 Uiso 0.5095(19) 1 calc R U P A 1
C498 C 0.3158(2) 0.4849(4) 0.0730(2) 0.0541(19) Uiso 0.5095(19) 1 d G U P A 1
C499 C 0.34673(19) 0.4932(4) 0.0628(2) 0.052(2) Uiso 0.5095(19) 1 d G U P A 1
H499 H 0.3607 0.5141 0.0751 0.063 Uiso 0.5095(19) 1 calc R U P A 1
N47 N 0.26664(17) 0.5496(4) 0.1342(3) 0.059(2) Uiso 0.5095(19) 1 d G U P A 1
C300 C 0.2758(2) 0.5245(4) 0.1065(2) 0.058(2) Uiso 0.5095(19) 1 d G U P A 1
H300 H 0.2606 0.5186 0.0900 0.070 Uiso 0.5095(19) 1 calc R U P A 1
C301 C 0.3070(2) 0.5081(4) 0.1030(2) 0.058(2) Uiso 0.5095(19) 1 d G U P A 1
C302 C 0.32911(17) 0.5168(4) 0.1272(3) 0.064(2) Uiso 0.5095(19) 1 d G U P A 1
H302 H 0.3505 0.5055 0.1247 0.076 Uiso 0.5095(19) 1 calc R U P A 1
C303 C 0.3200(2) 0.5418(5) 0.1549(2) 0.064(2) Uiso 0.5095(19) 1 d G U P A 1
H303 H 0.3351 0.5477 0.1714 0.077 Uiso 0.5095(19) 1 calc R U P A 1
C304 C 0.2888(2) 0.5583(4) 0.1584(2) 0.063(2) Uiso 0.5095(19) 1 d G U P A 1
N48 N 0.2505(4) 0.6117(6) 0.1860(4) 0.073(2) Uiso 0.5095(19) 1 d . U P A 1
C305 C 0.2770(4) 0.5904(7) 0.1860(5) 0.070(2) Uiso 0.5095(19) 1 d . U P A 1
H305 H 0.2905 0.5946 0.2041 0.084 Uiso 0.5095(19) 1 calc R U P A 1
C306 C 0.2414(3) 0.6430(5) 0.2122(3) 0.086(2) Uiso 0.5095(19) 1 d G U P A 1
C307 C 0.2097(3) 0.6396(5) 0.2217(3) 0.091(3) Uiso 0.5095(19) 1 d G U P A 1
H307 H 0.1954 0.6174 0.2106 0.109 Uiso 0.5095(19) 1 calc R U P A 1
C308 C 0.1989(2) 0.6687(5) 0.2474(3) 0.097(3) Uiso 0.5095(19) 1 d G U P A 1
H308 H 0.1773 0.6661 0.2536 0.116 Uiso 0.5095(19) 1 calc R U P A 1
C309 C 0.2194(3) 0.7017(4) 0.2642(2) 0.102(3) Uiso 0.5095(19) 1 d G U P A 1
C310 C 0.2511(3) 0.7048(5) 0.2544(3) 0.101(3) Uiso 0.5095(19) 1 d G U P A 1
H310 H 0.2654 0.7270 0.2654 0.121 Uiso 0.5095(19) 1 calc R U P A 1
C311 C 0.2621(2) 0.6758(6) 0.2287(3) 0.094(3) Uiso 0.5095(19) 1 d G U P A 1
H311 H 0.2837 0.6783 0.2224 0.113 Uiso 0.5095(19) 1 calc R U P A 1
C312 C 0.2079(4) 0.7321(7) 0.2925(3) 0.106(4) Uiso 0.5095(19) 1 d G U P A 1
H31A H 0.1939 0.7600 0.2851 0.160 Uiso 0.5095(19) 1 calc R U P A 1
H31B H 0.2262 0.7469 0.3039 0.160 Uiso 0.5095(19) 1 calc R U P A 1
H31C H 0.1961 0.7093 0.3068 0.160 Uiso 0.5095(19) 1 calc R U P A 1
N44 N 0.2476(4) 0.6696(6) -0.1342(4) 0.079(3) Uiso 0.5095(19) 1 d . U P A 1
N43 N 0.3008(2) 0.6167(4) -0.1149(2) 0.069(2) Uiso 0.5095(19) 1 d G U P A 1
C274 C 0.3281(2) 0.5904(4) -0.1055(2) 0.066(2) Uiso 0.5095(19) 1 d G U P A 1
H274 H 0.3378 0.5666 -0.1197 0.080 Uiso 0.5095(19) 1 calc R U P A 1
C275 C 0.3413(2) 0.5990(4) -0.0755(3) 0.065(2) Uiso 0.5095(19) 1 d G U P A 1
C276 C 0.3272(3) 0.6339(5) -0.0549(2) 0.071(2) Uiso 0.5095(19) 1 d G U P A 1
H276 H 0.3362 0.6398 -0.0344 0.085 Uiso 0.5095(19) 1 calc R U P A 1
C277 C 0.2998(3) 0.6602(4) -0.0642(2) 0.073(2) Uiso 0.5095(19) 1 d G U P A 1
H277 H 0.2902 0.6841 -0.0501 0.087 Uiso 0.5095(19) 1 calc R U P A 1
C278 C 0.2866(2) 0.6516(4) -0.0942(3) 0.072(2) Uiso 0.5095(19) 1 d G U P A 1
N42 N 0.4018(2) 0.5227(4) -0.02751(18) 0.052(2) Uiso 0.5095(19) 1 d G U P A 1
C269 C 0.42415(18) 0.5116(4) -0.0507(2) 0.053(2) Uiso 0.5095(19) 1 d G U P A 1
C270 C 0.4197(2) 0.5295(4) -0.0817(2) 0.055(2) Uiso 0.5095(19) 1 d G U P A 1
H270 H 0.4350 0.5219 -0.0976 0.066 Uiso 0.5095(19) 1 calc R U P A 1
C271 C 0.3929(2) 0.5584(4) -0.08939(19) 0.057(2) Uiso 0.5095(19) 1 d G U P A 1
H271 H 0.3898 0.5706 -0.1105 0.069 Uiso 0.5095(19) 1 calc R U P A 1
C272 C 0.37050(19) 0.5694(4) -0.0662(2) 0.058(2) Uiso 0.5095(19) 1 d G U P A 1
C273 C 0.37496(19) 0.5516(4) -0.0352(2) 0.055(2) Uiso 0.5095(19) 1 d G U P A 1
H273 H 0.3597 0.5591 -0.0194 0.066 Uiso 0.5095(19) 1 calc R U P A 1
C268 C 0.4528(4) 0.4839(6) -0.0407(4) 0.050(2) Uiso 0.5095(19) 1 d . U P A 1
H268 H 0.4697 0.4791 -0.0553 0.060 Uiso 0.5095(19) 1 calc R U P A 1
N41 N 0.4550(3) 0.4664(5) -0.0131(4) 0.048(2) Uiso 0.5095(19) 1 d . U P A 1
C279 C 0.2582(4) 0.6790(8) -0.1076(5) 0.076(3) Uiso 0.5095(19) 1 d . U P A 1
H279 H 0.2480 0.7045 -0.0950 0.091 Uiso 0.5095(19) 1 calc R U P A 1
C261 C 0.48217(12) 0.4361(2) -0.00413(16) 0.0492(19) Uiso 0.5095(19) 1 d G U P A 1
C266 C 0.50051(14) 0.4108(3) -0.02691(16) 0.051(2) Uiso 0.5095(19) 1 d G U P A 1
H266 H 0.4955 0.4144 -0.0489 0.062 Uiso 0.5095(19) 1 calc R U P A 1
C265 C 0.52624(15) 0.3803(3) -0.01743(18) 0.052(2) Uiso 0.5095(19) 1 d G U P A 1
H265 H 0.5385 0.3632 -0.0331 0.062 Uiso 0.5095(19) 1 calc R U P A 1
C264 C 0.53421(13) 0.3743(2) 0.01486(18) 0.054(2) Uiso 0.5095(19) 1 d G U P A 1
C263 C 0.51552(15) 0.3998(3) 0.03745(17) 0.053(2) Uiso 0.5095(19) 1 d G U P A 1
H263 H 0.5205 0.3962 0.0595 0.064 Uiso 0.5095(19) 1 calc R U P A 1
C262 C 0.48976(15) 0.4305(3) 0.02813(16) 0.052(2) Uiso 0.5095(19) 1 d G U P A 1
H262 H 0.4774 0.4475 0.0438 0.062 Uiso 0.5095(19) 1 calc R U P A 1
C267 C 0.56248(14) 0.3424(3) 0.0250(2) 0.064(4) Uiso 0.5095(19) 1 d G U P A 1
H26D H 0.5644 0.3426 0.0482 0.097 Uiso 0.5095(19) 1 calc R U P A 1
H26E H 0.5818 0.3569 0.0157 0.097 Uiso 0.5095(19) 1 calc R U P A 1
H26F H 0.5596 0.3068 0.0175 0.097 Uiso 0.5095(19) 1 calc R U P A 1
C280 C 0.21766(15) 0.6911(3) -0.14682(19) 0.088(3) Uiso 0.5095(19) 1 d G U P A 1
C281 C 0.19573(16) 0.7093(3) -0.1247(2) 0.094(3) Uiso 0.5095(19) 1 d G U P A 1
H281 H 0.2006 0.7077 -0.1026 0.112 Uiso 0.5095(19) 1 calc R U P A 1
C282 C 0.16670(17) 0.7297(4) -0.1350(2) 0.098(3) Uiso 0.5095(19) 1 d G U P A 1
H282 H 0.1519 0.7419 -0.1198 0.118 Uiso 0.5095(19) 1 calc R U P A 1
C283 C 0.15898(16) 0.7324(3) -0.1675(2) 0.099(3) Uiso 0.5095(19) 1 d G U P A 1
C284 C 0.18121(18) 0.7138(4) -0.1895(2) 0.098(3) Uiso 0.5095(19) 1 d G U P A 1
H284 H 0.1764 0.7152 -0.2116 0.117 Uiso 0.5095(19) 1 calc R U P A 1
C285 C 0.21028(18) 0.6934(4) -0.1793(2) 0.093(3) Uiso 0.5095(19) 1 d G U P A 1
H285 H 0.2251 0.6810 -0.1945 0.111 Uiso 0.5095(19) 1 calc R U P A 1
C286 C 0.12797(17) 0.7557(4) -0.1786(2) 0.101(5) Uiso 0.5095(19) 1 d G U P A 1
H28A H 0.1108 0.7308 -0.1754 0.152 Uiso 0.5095(19) 1 calc R U P A 1
H28B H 0.1294 0.7643 -0.2013 0.152 Uiso 0.5095(19) 1 calc R U P A 1
H28C H 0.1236 0.7870 -0.1664 0.152 Uiso 0.5095(19) 1 calc R U P A 1
N36 N 0.3142(5) 0.6609(8) -0.1850(5) 0.099(3) Uiso 0.5095(19) 1 d . U P A 1
C27A C 0.3412(6) 0.6379(9) -0.1934(6) 0.093(3) Uiso 0.5095(19) 1 d . U P A 1
H27A H 0.3590 0.6577 -0.2000 0.112 Uiso 0.5095(19) 1 calc R U P A 1
N35 N 0.3176(2) 0.5559(4) -0.1804(3) 0.078(3) Uiso 0.5095(19) 1 d G U P A 1
C322 C 0.3193(2) 0.5023(4) -0.1808(3) 0.075(3) Uiso 0.5095(19) 1 d DG U P A 1
H322 H 0.3022 0.4824 -0.1727 0.091 Uiso 0.5095(19) 1 calc R U P A 1
C323 C 0.3460(2) 0.4779(3) -0.1929(4) 0.080(3) Uiso 0.5095(19) 1 d DG U P A 1
C324 C 0.3710(2) 0.5071(4) -0.2047(4) 0.088(3) Uiso 0.5095(19) 1 d DG U P A 1
H324 H 0.3893 0.4904 -0.2130 0.106 Uiso 0.5095(19) 1 calc R U P A 1
C325 C 0.3694(3) 0.5606(4) -0.2043(4) 0.091(3) Uiso 0.5095(19) 1 d G U P A 1
H325 H 0.3865 0.5806 -0.2124 0.109 Uiso 0.5095(19) 1 calc R U P A 1
C326 C 0.3426(3) 0.5851(3) -0.1922(4) 0.087(2) Uiso 0.5095(19) 1 d G U P A 1
C328 C 0.3134(4) 0.7166(5) -0.1836(4) 0.107(3) Uiso 0.5095(19) 1 d G U P A 1
C329 C 0.2909(4) 0.7441(6) -0.2013(4) 0.111(3) Uiso 0.5095(19) 1 d G U P A 1
H329 H 0.2757 0.7262 -0.2141 0.133 Uiso 0.5095(19) 1 calc R U P A 1
C330 C 0.2906(3) 0.7980(6) -0.2004(3) 0.114(3) Uiso 0.5095(19) 1 d G U P A 1
H330 H 0.2752 0.8163 -0.2126 0.136 Uiso 0.5095(19) 1 calc R U P A 1
C331 C 0.3126(3) 0.8255(5) -0.1818(3) 0.117(3) Uiso 0.5095(19) 1 d G U P A 1
C332 C 0.3351(3) 0.7973(6) -0.1642(4) 0.116(3) Uiso 0.5095(19) 1 d G U P A 1
H332 H 0.3504 0.8151 -0.1515 0.139 Uiso 0.5095(19) 1 calc R U P A 1
C333 C 0.3356(4) 0.7434(6) -0.1650(4) 0.112(3) Uiso 0.5095(19) 1 d G U P A 1
H333 H 0.3510 0.7250 -0.1529 0.134 Uiso 0.5095(19) 1 calc R U P A 1
C334 C 0.3117(5) 0.8836(5) -0.1802(5) 0.126(6) Uiso 0.5095(19) 1 d G U P A 1
H33X H 0.3288 0.8959 -0.1662 0.189 Uiso 0.5095(19) 1 calc R U P A 1
H33Y H 0.2911 0.8947 -0.1719 0.189 Uiso 0.5095(19) 1 calc R U P A 1
H33Z H 0.3146 0.8978 -0.2016 0.189 Uiso 0.5095(19) 1 calc R U P A 1
N40 N 0.2473(4) 0.5943(7) -0.2145(4) 0.088(3) Uiso 0.5095(19) 1 d . U P A 1
C254 C 0.2536(3) 0.6115(6) -0.2438(3) 0.094(3) Uiso 0.5095(19) 1 d G U P A 1
C255 C 0.2319(3) 0.6381(6) -0.2631(3) 0.099(3) Uiso 0.5095(19) 1 d G U P A 1
H255 H 0.2121 0.6487 -0.2547 0.119 Uiso 0.5095(19) 1 calc R U P A 1
C256 C 0.2393(3) 0.6490(6) -0.2948(3) 0.103(3) Uiso 0.5095(19) 1 d G U P A 1
H256 H 0.2244 0.6670 -0.3077 0.124 Uiso 0.5095(19) 1 calc R U P A 1
C257 C 0.2685(3) 0.6338(5) -0.3078(2) 0.104(3) Uiso 0.5095(19) 1 d G U P A 1
C258 C 0.2899(3) 0.6070(5) -0.2881(3) 0.102(3) Uiso 0.5095(19) 1 d G U P A 1
H258 H 0.3098 0.5962 -0.2965 0.123 Uiso 0.5095(19) 1 calc R U P A 1
C259 C 0.2827(3) 0.5960(6) -0.2565(3) 0.099(3) Uiso 0.5095(19) 1 d G U P A 1
H259 H 0.2975 0.5779 -0.2435 0.119 Uiso 0.5095(19) 1 calc R U P A 1
C25B C 0.2767(4) 0.6467(8) -0.3417(3) 0.115(5) Uiso 0.5095(19) 1 d G U P A 1
H25A H 0.2988 0.6585 -0.3427 0.173 Uiso 0.5095(19) 1 calc R U P A 1
H25B H 0.2626 0.6742 -0.3495 0.173 Uiso 0.5095(19) 1 calc R U P A 1
H25C H 0.2741 0.6160 -0.3551 0.173 Uiso 0.5095(19) 1 calc R U P A 1
C253 C 0.2204(5) 0.5665(8) -0.2089(6) 0.079(3) Uiso 0.5095(19) 1 d . U P A 1
H253 H 0.2066 0.5607 -0.2266 0.095 Uiso 0.5095(19) 1 calc R U P A 1
N39 N 0.2316(2) 0.5502(4) -0.1534(3) 0.068(2) Uiso 0.5095(19) 1 d G U P A 1
C248 C 0.2240(2) 0.5261(5) -0.1248(3) 0.066(2) Uiso 0.5095(19) 1 d G U P A 1
H248 H 0.2379 0.5292 -0.1070 0.079 Uiso 0.5095(19) 1 calc R U P A 1
C249 C 0.1962(3) 0.4975(5) -0.1225(3) 0.064(2) Uiso 0.5095(19) 1 d G U P A 1
C251 C 0.1759(2) 0.4930(5) -0.1487(3) 0.067(2) Uiso 0.5095(19) 1 d G U P A 1
H251 H 0.1569 0.4734 -0.1471 0.080 Uiso 0.5095(19) 1 calc R U P A 1
C250 C 0.1835(3) 0.5171(5) -0.1772(3) 0.070(2) Uiso 0.5095(19) 1 d G U P A 1
H250 H 0.1696 0.5141 -0.1951 0.084 Uiso 0.5095(19) 1 calc R U P A 1
C252 C 0.2113(3) 0.5458(5) -0.1795(2) 0.071(2) Uiso 0.5095(19) 1 d G U P A 1
N38 N 0.1441(3) 0.4530(5) -0.0555(4) 0.051(2) Uiso 0.5095(19) 1 d . U P A 1
C243 C 0.1645(4) 0.4313(6) -0.0354(4) 0.0531(19) Uiso 0.5095(19) 1 d . U P A 1
C244 C 0.1975(4) 0.4333(7) -0.0401(4) 0.057(2) Uiso 0.5095(19) 1 d . U P A 1
H244 H 0.2120 0.4206 -0.0245 0.068 Uiso 0.5095(19) 1 calc R U P A 1
C245 C 0.2080(4) 0.4543(6) -0.0683(4) 0.059(2) Uiso 0.5095(19) 1 d . U P A 1
H245 H 0.2301 0.4549 -0.0728 0.071 Uiso 0.5095(19) 1 calc R U P A 1
C246 C 0.1860(4) 0.4750(7) -0.0907(4) 0.060(2) Uiso 0.5095(19) 1 d . U P A 1
C247 C 0.1556(4) 0.4744(6) -0.0832(4) 0.056(2) Uiso 0.5095(19) 1 d . U P A 1
H247 H 0.1408 0.4896 -0.0976 0.067 Uiso 0.5095(19) 1 calc R U P A 1
N37 N 0.1219(3) 0.3995(5) -0.0043(4) 0.054(2) Uiso 0.5095(19) 1 d . U P A 1
C242 C 0.1523(4) 0.4052(6) -0.0076(4) 0.052(2) Uiso 0.5095(19) 1 d . U P A 1
H242 H 0.1666 0.3923 0.0082 0.063 Uiso 0.5095(19) 1 calc R U P A 1
C235 C 0.1089(2) 0.3782(4) 0.0235(2) 0.059(2) Uiso 0.5095(19) 1 d G U P A 1
C236 C 0.1212(2) 0.3884(4) 0.0538(3) 0.064(2) Uiso 0.5095(19) 1 d G U P A 1
H236 H 0.1408 0.4063 0.0561 0.077 Uiso 0.5095(19) 1 calc R U P A 1
C237 C 0.1047(2) 0.3725(4) 0.0809(2) 0.065(2) Uiso 0.5095(19) 1 d G U P A 1
H237 H 0.1133 0.3796 0.1014 0.078 Uiso 0.5095(19) 1 calc R U P A 1
C238 C 0.0757(2) 0.3461(4) 0.0782(2) 0.068(2) Uiso 0.5095(19) 1 d G U P A 1
C239 C 0.0637(2) 0.3360(4) 0.0476(2) 0.064(2) Uiso 0.5095(19) 1 d G U P A 1
H239 H 0.0441 0.3180 0.0453 0.077 Uiso 0.5095(19) 1 calc R U P A 1
C240 C 0.0800(3) 0.3518(5) 0.0205(2) 0.062(2) Uiso 0.5095(19) 1 d G U P A 1
H240 H 0.0715 0.3447 -0.0001 0.075 Uiso 0.5095(19) 1 calc R U P A 1
C241 C 0.0576(3) 0.3301(6) 0.1075(3) 0.084(4) Uiso 0.5095(19) 1 d G U P A 1
H24A H 0.0696 0.3403 0.1266 0.126 Uiso 0.5095(19) 1 calc R U P A 1
H24B H 0.0548 0.2925 0.1074 0.126 Uiso 0.5095(19) 1 calc R U P A 1
H24C H 0.0368 0.3470 0.1074 0.126 Uiso 0.5095(19) 1 calc R U P A 1
N31 N 0.20223(17) 0.6051(3) 0.08753(16) 0.0445(19) Uiso 0.5095(19) 1 d G U P A 1
C196 C 0.17303(17) 0.5826(3) 0.08047(16) 0.045(2) Uiso 0.5095(19) 1 d DG U P A 1
H196 H 0.1622 0.5634 0.0963 0.054 Uiso 0.5095(19) 1 calc R U P A 1
C197 C 0.15972(16) 0.5881(4) 0.05025(18) 0.048(2) Uiso 0.5095(19) 1 d DG U P A 1
C198 C 0.17561(19) 0.6162(4) 0.02708(15) 0.052(2) Uiso 0.5095(19) 1 d DG U P A 1
H198 H 0.1665 0.6199 0.0064 0.062 Uiso 0.5095(19) 1 calc R U P A 1
C199 C 0.20482(19) 0.6387(4) 0.03413(18) 0.053(2) Uiso 0.5095(19) 1 d G U P A 1
H199 H 0.2157 0.6579 0.0183 0.064 Uiso 0.5095(19) 1 calc R U P A 1
C200 C 0.21813(16) 0.6332(3) 0.0644(2) 0.051(2) Uiso 0.5095(19) 1 d G U P A 1
Cd2' Cd 0.40632(5) 0.47557(7) 0.03553(5) 0.0495(4) Uani 0.4905(19) 1 d . U P A 2
Cd8' Cd 0.21562(4) 0.60587(5) 0.15947(7) 0.0832(6) Uani 0.4905(19) 1 d . U P A 2
Cd7' Cd 0.27040(4) 0.59767(6) -0.14496(4) 0.0552(4) Uani 0.4905(19) 1 d . U P A 2
C71' C 0.1453(5) 0.6342(8) 0.1755(6) 0.079(3) Uiso 0.4905(19) 1 d . U P A 2
H71' H 0.1273 0.6531 0.1825 0.094 Uiso 0.4905(19) 1 calc R U P A 2
C72' C 0.1710(4) 0.7176(4) 0.1691(4) 0.099(3) Uiso 0.4905(19) 1 d G U P A 2
C73' C 0.1574(4) 0.7464(6) 0.1936(4) 0.105(3) Uiso 0.4905(19) 1 d G U P A 2
H73' H 0.1493 0.7294 0.2119 0.126 Uiso 0.4905(19) 1 calc R U P A 2
C74' C 0.1556(4) 0.8000(6) 0.1913(3) 0.109(3) Uiso 0.4905(19) 1 d G U P A 2
H74' H 0.1463 0.8193 0.2081 0.131 Uiso 0.4905(19) 1 calc R U P A 2
C75' C 0.1674(3) 0.8261(4) 0.1646(3) 0.114(3) Uiso 0.4905(19) 1 d G U P A 2
C76' C 0.1809(4) 0.7966(6) 0.1401(3) 0.112(3) Uiso 0.4905(19) 1 d G U P A 2
H76' H 0.1889 0.8135 0.1218 0.134 Uiso 0.4905(19) 1 calc R U P A 2
C77' C 0.1827(4) 0.7429(6) 0.1423(4) 0.106(3) Uiso 0.4905(19) 1 d G U P A 2
H77' H 0.1920 0.7236 0.1256 0.127 Uiso 0.4905(19) 1 calc R U P A 2
C78' C 0.1661(5) 0.8841(4) 0.1625(5) 0.124(6) Uiso 0.4905(19) 1 d G U P A 2
H78D H 0.1753 0.8954 0.1423 0.186 Uiso 0.4905(19) 1 calc R U P A 2
H78E H 0.1782 0.8991 0.1802 0.186 Uiso 0.4905(19) 1 calc R U P A 2
H78F H 0.1440 0.8956 0.1636 0.186 Uiso 0.4905(19) 1 calc R U P A 2
N12' N 0.1708(5) 0.6583(7) 0.1690(5) 0.088(3) Uiso 0.4905(19) 1 d . U P A 2
N11' N 0.1716(2) 0.5530(4) 0.1699(3) 0.071(3) Uiso 0.4905(19) 1 d G U P A 2
C66' C 0.1716(2) 0.4994(4) 0.1689(3) 0.071(3) Uiso 0.4905(19) 1 d G U P A 2
H66' H 0.1911 0.4811 0.1672 0.085 Uiso 0.4905(19) 1 calc R U P A 2
C67' C 0.1430(3) 0.4725(3) 0.1704(4) 0.070(3) Uiso 0.4905(19) 1 d G U P A 2
C68' C 0.1145(2) 0.4992(4) 0.1729(3) 0.072(3) Uiso 0.4905(19) 1 d G U P A 2
H68' H 0.0950 0.4808 0.1739 0.086 Uiso 0.4905(19) 1 calc R U P A 2
C69' C 0.1145(2) 0.5528(4) 0.1739(4) 0.072(3) Uiso 0.4905(19) 1 d G U P A 2
H69' H 0.0950 0.5711 0.1756 0.086 Uiso 0.4905(19) 1 calc R U P A 2
C70' C 0.1431(3) 0.5797(3) 0.1724(3) 0.073(2) Uiso 0.4905(19) 1 d G U P A 2
C594 C 0.3476(3) 0.4170(6) 0.0091(4) 0.046(2) Uiso 0.4905(19) 1 d . U P A 2
H594 H 0.3337 0.3999 -0.0054 0.055 Uiso 0.4905(19) 1 calc R U P A 2
N45' N 0.3778(3) 0.4129(5) 0.0042(3) 0.049(2) Uiso 0.4905(19) 1 d . U P A 2
C587 C 0.3912(2) 0.3916(4) -0.0234(2) 0.055(2) Uiso 0.4905(19) 1 d G U P A 2
C588 C 0.4190(2) 0.3623(5) -0.0209(2) 0.057(2) Uiso 0.4905(19) 1 d G U P A 2
H588 H 0.4270 0.3528 -0.0005 0.069 Uiso 0.4905(19) 1 calc R U P A 2
C589 C 0.4350(2) 0.3470(4) -0.0483(2) 0.064(3) Uiso 0.4905(19) 1 d G U P A 2
H589 H 0.4539 0.3271 -0.0463 0.077 Uiso 0.4905(19) 1 calc R U P A 2
C590 C 0.4237(2) 0.3604(4) -0.0787(2) 0.070(2) Uiso 0.4905(19) 1 d G U P A 2
C591 C 0.3958(2) 0.3899(4) -0.0808(2) 0.067(3) Uiso 0.4905(19) 1 d G U P A 2
H591 H 0.3878 0.3996 -0.1012 0.080 Uiso 0.4905(19) 1 calc R U P A 2
C592 C 0.3797(2) 0.4054(4) -0.0535(3) 0.061(2) Uiso 0.4905(19) 1 d G U P A 2
H592 H 0.3608 0.4253 -0.0554 0.073 Uiso 0.4905(19) 1 calc R U P A 2
C593 C 0.4406(3) 0.3427(6) -0.1083(3) 0.087(4) Uiso 0.4905(19) 1 d G U P A 2
H59D H 0.4294 0.3557 -0.1272 0.131 Uiso 0.4905(19) 1 calc R U P A 2
H59E H 0.4411 0.3049 -0.1088 0.131 Uiso 0.4905(19) 1 calc R U P A 2
H59F H 0.4625 0.3560 -0.1080 0.131 Uiso 0.4905(19) 1 calc R U P A 2
N46' N 0.35415(15) 0.4755(3) 0.0527(2) 0.0416(19) Uiso 0.4905(19) 1 d G U P A 2
C595 C 0.33350(19) 0.4453(3) 0.0347(2) 0.0431(18) Uiso 0.4905(19) 1 d G U P A 2
C596 C 0.30219(18) 0.4388(4) 0.0442(2) 0.047(2) Uiso 0.4905(19) 1 d G U P A 2
H596 H 0.2881 0.4181 0.0318 0.057 Uiso 0.4905(19) 1 calc R U P A 2
C597 C 0.29152(15) 0.4625(4) 0.0718(2) 0.049(2) Uiso 0.4905(19) 1 d G U P A 2
H597 H 0.2701 0.4580 0.0784 0.059 Uiso 0.4905(19) 1 calc R U P A 2
C598 C 0.3122(2) 0.4927(4) 0.0899(2) 0.0493(19) Uiso 0.4905(19) 1 d G U P A 2
C599 C 0.34348(18) 0.4992(3) 0.0804(2) 0.048(2) Uiso 0.4905(19) 1 d G U P A 2
H599 H 0.3576 0.5198 0.0927 0.058 Uiso 0.4905(19) 1 calc R U P A 2
N47' N 0.26151(18) 0.5577(4) 0.1515(3) 0.060(2) Uiso 0.4905(19) 1 d G U P A 2
C600 C 0.2713(2) 0.5346(4) 0.1234(2) 0.055(2) Uiso 0.4905(19) 1 d G U P A 2
H600 H 0.2568 0.5307 0.1061 0.066 Uiso 0.4905(19) 1 calc R U P A 2
C601 C 0.3025(2) 0.5173(4) 0.1204(2) 0.054(2) Uiso 0.4905(19) 1 d G U P A 2
C602 C 0.32375(18) 0.5230(4) 0.1457(3) 0.058(2) Uiso 0.4905(19) 1 d G U P A 2
H602 H 0.3450 0.5112 0.1437 0.069 Uiso 0.4905(19) 1 calc R U P A 2
C603 C 0.3139(2) 0.5461(5) 0.1738(2) 0.063(2) Uiso 0.4905(19) 1 d G U P A 2
H603 H 0.3285 0.5500 0.1911 0.075 Uiso 0.4905(19) 1 calc R U P A 2
C604 C 0.2828(2) 0.5634(4) 0.1767(2) 0.065(2) Uiso 0.4905(19) 1 d G U P A 2
N48' N 0.2418(4) 0.5980(7) 0.2109(4) 0.086(3) Uiso 0.4905(19) 1 d . U P A 2
C605 C 0.2702(5) 0.5778(8) 0.2073(5) 0.076(3) Uiso 0.4905(19) 1 d . U P A 2
H605 H 0.2830 0.5724 0.2257 0.091 Uiso 0.4905(19) 1 calc R U P A 2
C606 C 0.2299(4) 0.6061(6) 0.2428(3) 0.097(3) Uiso 0.4905(19) 1 d G U P A 2
C607 C 0.2391(4) 0.5758(6) 0.2689(4) 0.104(3) Uiso 0.4905(19) 1 d G U P A 2
H607 H 0.2537 0.5483 0.2660 0.124 Uiso 0.4905(19) 1 calc R U P A 2
C608 C 0.2269(4) 0.5860(5) 0.2990(3) 0.108(3) Uiso 0.4905(19) 1 d G U P A 2
H608 H 0.2334 0.5652 0.3166 0.130 Uiso 0.4905(19) 1 calc R U P A 2
C609 C 0.2054(3) 0.6265(5) 0.3039(3) 0.110(3) Uiso 0.4905(19) 1 d G U P A 2
C610 C 0.1963(3) 0.6564(5) 0.2776(3) 0.107(3) Uiso 0.4905(19) 1 d G U P A 2
H610 H 0.1816 0.6840 0.2803 0.129 Uiso 0.4905(19) 1 calc R U P A 2
C611 C 0.2084(4) 0.6464(6) 0.2473(3) 0.103(3) Uiso 0.4905(19) 1 d G U P A 2
H611 H 0.2020 0.6671 0.2297 0.124 Uiso 0.4905(19) 1 calc R U P A 2
C612 C 0.1929(5) 0.6382(8) 0.3367(3) 0.121(6) Uiso 0.4905(19) 1 d G U P A 2
H61A H 0.2025 0.6144 0.3522 0.182 Uiso 0.4905(19) 1 calc R U P A 2
H61B H 0.1698 0.6340 0.3368 0.182 Uiso 0.4905(19) 1 calc R U P A 2
H61C H 0.1983 0.6738 0.3425 0.182 Uiso 0.4905(19) 1 calc R U P A 2
C26X C 0.4482(4) 0.4899(6) -0.0251(4) 0.046(2) Uiso 0.4905(19) 1 d . U P A 2
H26A H 0.4641 0.4847 -0.0407 0.055 Uiso 0.4905(19) 1 calc R U P A 2
N41' N 0.4524(3) 0.4696(5) 0.0031(3) 0.043(2) Uiso 0.4905(19) 1 d . U P A 2
N43' N 0.29141(19) 0.6046(4) -0.09463(17) 0.051(2) Uiso 0.4905(19) 1 d G U P A 2
C674 C 0.32193(18) 0.5882(4) -0.08670(19) 0.047(2) Uiso 0.4905(19) 1 d G U P A 2
H674 H 0.3346 0.5711 -0.1021 0.057 Uiso 0.4905(19) 1 calc R U P A 2
C675 C 0.33397(17) 0.5968(4) -0.0562(2) 0.0498(19) Uiso 0.4905(19) 1 d G U P A 2
C676 C 0.3155(2) 0.6219(4) -0.03369(17) 0.056(2) Uiso 0.4905(19) 1 d G U P A 2
H676 H 0.3237 0.6278 -0.0129 0.067 Uiso 0.4905(19) 1 calc R U P A 2
C677 C 0.2850(2) 0.6383(4) -0.0416(2) 0.060(2) Uiso 0.4905(19) 1 d G U P A 2
H677 H 0.2723 0.6554 -0.0262 0.072 Uiso 0.4905(19) 1 calc R U P A 2
C678 C 0.27293(16) 0.6296(4) -0.0721(2) 0.059(2) Uiso 0.4905(19) 1 d G U P A 2
N42' N 0.39844(19) 0.5273(3) -0.00991(17) 0.046(2) Uiso 0.4905(19) 1 d G U P A 2
C669 C 0.42107(16) 0.5191(4) -0.0333(2) 0.0471(19) Uiso 0.4905(19) 1 d G U P A 2
C670 C 0.41585(19) 0.5374(4) -0.06405(19) 0.048(2) Uiso 0.4905(19) 1 d G U P A 2
H670 H 0.4313 0.5318 -0.0800 0.058 Uiso 0.4905(19) 1 calc R U P A 2
C671 C 0.3880(2) 0.5639(4) -0.07136(18) 0.050(2) Uiso 0.4905(19) 1 d G U P A 2
H671 H 0.3844 0.5764 -0.0924 0.060 Uiso 0.4905(19) 1 calc R U P A 2
C672 C 0.36537(17) 0.5721(4) -0.0480(2) 0.0485(19) Uiso 0.4905(19) 1 d G U P A 2
C673 C 0.37059(18) 0.5538(4) -0.0172(2) 0.047(2) Uiso 0.4905(19) 1 d G U P A 2
H673 H 0.3551 0.5594 -0.0012 0.056 Uiso 0.4905(19) 1 calc R U P A 2
N36' N 0.3090(4) 0.6616(6) -0.1624(4) 0.072(2) Uiso 0.4905(19) 1 d . U P A 2
N35' N 0.31707(19) 0.5560(4) -0.1628(3) 0.059(2) Uiso 0.4905(19) 1 d G U P A 2
C622 C 0.3201(2) 0.5027(3) -0.1656(3) 0.061(2) Uiso 0.4905(19) 1 d G U P A 2
H622 H 0.3028 0.4809 -0.1604 0.073 Uiso 0.4905(19) 1 calc R U P A 2
C623 C 0.3485(2) 0.4815(3) -0.1760(3) 0.062(2) Uiso 0.4905(19) 1 d G U P A 2
C624 C 0.3739(2) 0.5134(4) -0.1836(3) 0.065(3) Uiso 0.4905(19) 1 d G U P A 2
H624 H 0.3933 0.4989 -0.1907 0.078 Uiso 0.4905(19) 1 calc R U P A 2
C625 C 0.3709(2) 0.5666(4) -0.1808(3) 0.064(2) Uiso 0.4905(19) 1 d G U P A 2
H625 H 0.3882 0.5885 -0.1860 0.077 Uiso 0.4905(19) 1 calc R U P A 2
C626 C 0.3425(2) 0.5879(3) -0.1704(3) 0.062(2) Uiso 0.4905(19) 1 d G U P A 2
C627 C 0.3375(4) 0.6428(7) -0.1690(5) 0.065(2) Uiso 0.4905(19) 1 d . U P A 2
H627 H 0.3547 0.6656 -0.1727 0.078 Uiso 0.4905(19) 1 calc R U P A 2
C628 C 0.3055(3) 0.7152(4) -0.1625(4) 0.086(3) Uiso 0.4905(19) 1 d G U P A 2
C629 C 0.3196(3) 0.7459(5) -0.1858(3) 0.094(3) Uiso 0.4905(19) 1 d G U P A 2
H629 H 0.3330 0.7306 -0.2012 0.113 Uiso 0.4905(19) 1 calc R U P A 2
C630 C 0.3139(3) 0.7990(5) -0.1865(3) 0.100(3) Uiso 0.4905(19) 1 d G U P A 2
H630 H 0.3236 0.8195 -0.2025 0.120 Uiso 0.4905(19) 1 calc R U P A 2
C631 C 0.2940(3) 0.8225(4) -0.1641(3) 0.104(3) Uiso 0.4905(19) 1 d G U P A 2
C632 C 0.2801(3) 0.7912(5) -0.1408(3) 0.102(3) Uiso 0.4905(19) 1 d G U P A 2
H632 H 0.2667 0.8063 -0.1253 0.122 Uiso 0.4905(19) 1 calc R U P A 2
C633 C 0.2857(4) 0.7381(5) -0.1400(3) 0.095(3) Uiso 0.4905(19) 1 d G U P A 2
H633 H 0.2761 0.7174 -0.1240 0.114 Uiso 0.4905(19) 1 calc R U P A 2
C634 C 0.2873(5) 0.8796(4) -0.1654(5) 0.118(5) Uiso 0.4905(19) 1 d G U P A 2
H63A H 0.2731 0.8890 -0.1480 0.176 Uiso 0.4905(19) 1 calc R U P A 2
H63B H 0.2772 0.8881 -0.1858 0.176 Uiso 0.4905(19) 1 calc R U P A 2
H63C H 0.3073 0.8988 -0.1633 0.176 Uiso 0.4905(19) 1 calc R U P A 2
N44' N 0.2329(4) 0.6391(6) -0.1117(4) 0.069(2) Uiso 0.4905(19) 1 d . U P A 2
C679 C 0.2411(4) 0.6406(7) -0.0833(4) 0.064(2) Uiso 0.4905(19) 1 d . U P A 2
H679 H 0.2255 0.6495 -0.0680 0.077 Uiso 0.4905(19) 1 calc R U P A 2
C661 C 0.47914(11) 0.4389(2) 0.01105(14) 0.0451(19) Uiso 0.4905(19) 1 d G U P A 2
C662 C 0.48729(12) 0.4359(2) 0.04331(14) 0.047(2) Uiso 0.4905(19) 1 d G U P A 2
H662 H 0.4750 0.4538 0.0586 0.056 Uiso 0.4905(19) 1 calc R U P A 2
C663 C 0.51347(12) 0.4066(2) 0.05308(15) 0.047(2) Uiso 0.4905(19) 1 d G U P A 2
H663 H 0.5188 0.4048 0.0751 0.056 Uiso 0.4905(19) 1 calc R U P A 2
C664 C 0.53200(12) 0.3797(2) 0.03095(16) 0.047(2) Uiso 0.4905(19) 1 d G U P A 2
C665 C 0.52359(12) 0.3833(2) -0.00137(15) 0.048(2) Uiso 0.4905(19) 1 d G U P A 2
H665 H 0.5359 0.3655 -0.0168 0.057 Uiso 0.4905(19) 1 calc R U P A 2
C666 C 0.49743(11) 0.4125(2) -0.01130(14) 0.047(2) Uiso 0.4905(19) 1 d G U P A 2
H666 H 0.4921 0.4144 -0.0333 0.056 Uiso 0.4905(19) 1 calc R U P A 2
C667 C 0.55977(13) 0.3471(3) 0.04165(17) 0.053(3) Uiso 0.4905(19) 1 d G U P A 2
H66A H 0.5698 0.3314 0.0230 0.080 Uiso 0.4905(19) 1 calc R U P A 2
H66B H 0.5523 0.3199 0.0560 0.080 Uiso 0.4905(19) 1 calc R U P A 2
H66C H 0.5753 0.3688 0.0529 0.080 Uiso 0.4905(19) 1 calc R U P A 2
C680 C 0.20058(11) 0.6454(3) -0.12077(13) 0.077(2) Uiso 0.4905(19) 1 d G U P A 2
C681 C 0.19487(12) 0.6695(2) -0.15003(13) 0.081(3) Uiso 0.4905(19) 1 d G U P A 2
H681 H 0.2118 0.6857 -0.1610 0.098 Uiso 0.4905(19) 1 calc R U P A 2
C682 C 0.16428(12) 0.6698(3) -0.16321(14) 0.087(3) Uiso 0.4905(19) 1 d G U P A 2
H682 H 0.1606 0.6863 -0.1831 0.105 Uiso 0.4905(19) 1 calc R U P A 2
C683 C 0.13883(11) 0.6461(3) -0.14756(15) 0.089(3) Uiso 0.4905(19) 1 d G U P A 2
C684 C 0.14492(11) 0.6222(3) -0.11815(15) 0.084(3) Uiso 0.4905(19) 1 d G U P A 2
H684 H 0.1280 0.6060 -0.1071 0.101 Uiso 0.4905(19) 1 calc R U P A 2
C685 C 0.17545(11) 0.6218(3) -0.10484(14) 0.079(3) Uiso 0.4905(19) 1 d G U P A 2
H685 H 0.1791 0.6054 -0.0849 0.094 Uiso 0.4905(19) 1 calc R U P A 2
C686 C 0.10601(11) 0.6453(3) -0.16223(17) 0.101(5) Uiso 0.4905(19) 1 d G U P A 2
H68A H 0.0911 0.6631 -0.1481 0.152 Uiso 0.4905(19) 1 calc R U P A 2
H68B H 0.0991 0.6095 -0.1652 0.152 Uiso 0.4905(19) 1 calc R U P A 2
H68C H 0.1064 0.6629 -0.1829 0.152 Uiso 0.4905(19) 1 calc R U P A 2
N40' N 0.24345(11) 0.5903(2) -0.19729(12) 0.064(2) Uiso 0.4905(19) 1 d G U P A 2
C554 C 0.24758(12) 0.6183(2) -0.22286(12) 0.072(2) Uiso 0.4905(19) 1 d G U P A 2
C555 C 0.22222(13) 0.6392(2) -0.24023(12) 0.080(3) Uiso 0.4905(19) 1 d G U P A 2
H555 H 0.2011 0.6348 -0.2330 0.096 Uiso 0.4905(19) 1 calc R U P A 2
C556 C 0.22790(14) 0.6667(3) -0.26824(13) 0.086(3) Uiso 0.4905(19) 1 d G U P A 2
H556 H 0.2105 0.6807 -0.2799 0.103 Uiso 0.4905(19) 1 calc R U P A 2
C557 C 0.25890(14) 0.6738(3) -0.27947(13) 0.087(3) Uiso 0.4905(19) 1 d G U P A 2
C558 C 0.28409(14) 0.6524(3) -0.26182(12) 0.081(3) Uiso 0.4905(19) 1 d G U P A 2
H558 H 0.3053 0.6567 -0.2691 0.097 Uiso 0.4905(19) 1 calc R U P A 2
C559 C 0.27858(13) 0.6250(3) -0.23379(12) 0.074(3) Uiso 0.4905(19) 1 d G U P A 2
H559 H 0.2959 0.6108 -0.2221 0.089 Uiso 0.4905(19) 1 calc R U P A 2
C560 C 0.26500(16) 0.7046(4) -0.30929(14) 0.092(3) Uiso 0.4905(19) 1 d G U P A 2
H56D H 0.2847 0.7244 -0.3067 0.139 Uiso 0.4905(19) 1 calc R U P A 2
H56E H 0.2472 0.7282 -0.3132 0.139 Uiso 0.4905(19) 1 calc R U P A 2
H56F H 0.2671 0.6810 -0.3274 0.139 Uiso 0.4905(19) 1 calc R U P A 2
C553 C 0.2191(4) 0.5601(7) -0.1924(5) 0.060(2) Uiso 0.4905(19) 1 d . U P A 2
H553 H 0.2054 0.5558 -0.2103 0.072 Uiso 0.4905(19) 1 calc R U P A 2
N39' N 0.23059(18) 0.5341(4) -0.1384(2) 0.051(2) Uiso 0.4905(19) 1 d G U P A 2
C548 C 0.2228(2) 0.5107(4) -0.1097(2) 0.053(2) Uiso 0.4905(19) 1 d G U P A 2
H548 H 0.2372 0.5124 -0.0921 0.064 Uiso 0.4905(19) 1 calc R U P A 2
C549 C 0.1940(2) 0.4850(4) -0.1066(2) 0.051(2) Uiso 0.4905(19) 1 d G U P A 2
C550 C 0.17299(19) 0.4825(4) -0.1323(3) 0.054(2) Uiso 0.4905(19) 1 d G U P A 2
H550 H 0.1533 0.4649 -0.1302 0.065 Uiso 0.4905(19) 1 calc R U P A 2
C551 C 0.1808(2) 0.5058(5) -0.1610(2) 0.055(2) Uiso 0.4905(19) 1 d G U P A 2
H551 H 0.1664 0.5042 -0.1786 0.066 Uiso 0.4905(19) 1 calc R U P A 2
C552 C 0.2096(2) 0.5316(4) -0.1641(2) 0.055(2) Uiso 0.4905(19) 1 d G U P A 2
N37' N 0.1146(3) 0.3948(5) 0.0094(3) 0.044(2) Uiso 0.4905(19) 1 d . U P A 2
N38' N 0.14045(15) 0.4495(4) -0.0395(3) 0.048(2) Uiso 0.4905(19) 1 d G U P A 2
C543 C 0.1606(2) 0.4238(4) -0.0184(2) 0.0462(19) Uiso 0.4905(19) 1 d G U P A 2
C544 C 0.19256(19) 0.4178(4) -0.0256(2) 0.048(2) Uiso 0.4905(19) 1 d G U P A 2
H544 H 0.2063 0.4002 -0.0112 0.057 Uiso 0.4905(19) 1 calc R U P A 2
C545 C 0.20443(16) 0.4376(4) -0.0539(3) 0.047(2) Uiso 0.4905(19) 1 d G U P A 2
H545 H 0.2263 0.4335 -0.0589 0.057 Uiso 0.4905(19) 1 calc R U P A 2
C546 C 0.1843(2) 0.4633(4) -0.0750(2) 0.0487(19) Uiso 0.4905(19) 1 d G U P A 2
C547 C 0.1523(2) 0.4693(4) -0.0678(2) 0.048(2) Uiso 0.4905(19) 1 d G U P A 2
H547 H 0.1386 0.4869 -0.0822 0.058 Uiso 0.4905(19) 1 calc R U P A 2
C535 C 0.0996(2) 0.3750(4) 0.0359(2) 0.0460(19) Uiso 0.4905(19) 1 d G U P A 2
C536 C 0.0711(2) 0.3479(4) 0.03166(18) 0.046(2) Uiso 0.4905(19) 1 d G U P A 2
H536 H 0.0636 0.3403 0.0108 0.055 Uiso 0.4905(19) 1 calc R U P A 2
C537 C 0.0537(2) 0.3321(4) 0.0581(2) 0.051(2) Uiso 0.4905(19) 1 d G U P A 2
H537 H 0.0343 0.3138 0.0550 0.061 Uiso 0.4905(19) 1 calc R U P A 2
C538 C 0.0643(2) 0.3428(3) 0.08916(19) 0.055(2) Uiso 0.4905(19) 1 d G U P A 2
C539 C 0.0928(2) 0.3701(4) 0.09298(19) 0.054(2) Uiso 0.4905(19) 1 d G U P A 2
H539 H 0.1003 0.3779 0.1138 0.064 Uiso 0.4905(19) 1 calc R U P A 2
C540 C 0.1103(2) 0.3861(4) 0.0667(2) 0.050(2) Uiso 0.4905(19) 1 d G U P A 2
H540 H 0.1297 0.4045 0.0697 0.060 Uiso 0.4905(19) 1 calc R U P A 2
C541 C 0.0458(3) 0.3245(5) 0.1176(2) 0.071(4) Uiso 0.4905(19) 1 d G U P A 2
H54A H 0.0266 0.3063 0.1104 0.106 Uiso 0.4905(19) 1 calc R U P A 2
H54C H 0.0397 0.3542 0.1306 0.106 Uiso 0.4905(19) 1 calc R U P A 2
H54D H 0.0590 0.3011 0.1304 0.106 Uiso 0.4905(19) 1 calc R U P A 2
C542 C 0.1448(4) 0.3975(6) 0.0064(4) 0.044(2) Uiso 0.4905(19) 1 d . U P A 2
H542 H 0.1576 0.3805 0.0219 0.053 Uiso 0.4905(19) 1 calc R U P A 2
N31' N 0.1983(3) 0.6076(5) 0.1082(3) 0.089(3) Uiso 0.4905(19) 1 d G U P A 2
C696 C 0.1728(3) 0.5793(5) 0.0962(3) 0.088(3) Uiso 0.4905(19) 1 d G U P A 2
H696 H 0.1629 0.5538 0.1091 0.106 Uiso 0.4905(19) 1 calc R U P A 2
C697 C 0.1618(3) 0.5882(6) 0.0654(3) 0.085(3) Uiso 0.4905(19) 1 d G U P A 2
C698 C 0.1762(3) 0.6254(6) 0.0466(3) 0.087(3) Uiso 0.4905(19) 1 d G U P A 2
H698 H 0.1687 0.6315 0.0255 0.105 Uiso 0.4905(19) 1 calc R U P A 2
C699 C 0.2017(3) 0.6537(5) 0.0586(3) 0.086(3) Uiso 0.4905(19) 1 d G U P A 2
H699 H 0.2116 0.6792 0.0457 0.103 Uiso 0.4905(19) 1 calc R U P A 2
C700 C 0.2127(3) 0.6448(5) 0.0894(3) 0.087(3) Uiso 0.4905(19) 1 d G U P A 2
Cl21 Cl 0.8517(15) 0.925(3) 0.1471(15) 0.097(16) Uiso 0.05 1 d . . P G 3
O4 O 0.1513(2) 0.3487(3) -0.0804(2) 0.113(3) Uiso 1 1 d D . . . .
Cl1 Cl 0.16250(19) 0.3005(3) -0.0707(2) 0.0666(18) Uani 0.615(10) 1 d D U P H 1
O1 O 0.1947(2) 0.3079(5) -0.0675(3) 0.100(4) Uiso 0.615(10) 1 d D U P H 1
O2 O 0.1465(3) 0.2897(5) -0.0429(2) 0.084(3) Uiso 0.615(10) 1 d D U P H 1
O3 O 0.1540(2) 0.2687(4) -0.0955(2) 0.082(3) Uiso 0.615(10) 1 d D U P H 1
Cl1' Cl 0.1731(3) 0.2935(6) -0.0651(4) 0.065(2) Uani 0.385(10) 1 d . U P H 2
O1' O 0.1875(4) 0.2674(7) -0.0912(4) 0.075(5) Uiso 0.385(10) 1 d . U P H 2
O3' O 0.1957(3) 0.3179(6) -0.0455(4) 0.060(4) Uiso 0.385(10) 1 d . U P H 2
O2' O 0.1558(4) 0.2584(8) -0.0485(4) 0.084(5) Uiso 0.385(10) 1 d . U P H 2
Cl2 Cl 0.19822(10) 0.44275(16) 0.07476(12) 0.0658(10) Uani 0.5 1 d D U P I 1
O6 O 0.1739(2) 0.4710(4) 0.0611(3) 0.061(3) Uiso 0.5 1 d D U P I 1
O7 O 0.1833(2) 0.3978(3) 0.0867(3) 0.067(3) Uiso 0.5 1 d D U P I 1
O5 O 0.2202(2) 0.4248(4) 0.0532(3) 0.066(3) Uiso 0.5 1 d D U P I 1
O8 O 0.2124(3) 0.4689(5) 0.0994(3) 0.080(4) Uiso 0.5 1 d D U P I 1
Cl2' Cl 0.20822(10) 0.46611(15) 0.05530(12) 0.0681(10) Uani 0.5 1 d D U P J 2
O5' O 0.2215(3) 0.4246(4) 0.0388(3) 0.067(3) Uiso 0.5 1 d D U P J 2
O8' O 0.2107(4) 0.4570(7) 0.0874(2) 0.108(6) Uiso 0.5 1 d D U P J 2
O7' O 0.2258(2) 0.5099(4) 0.0485(3) 0.073(3) Uiso 0.5 1 d D . P J 2
O6' O 0.1772(2) 0.4734(5) 0.0452(3) 0.071(3) Uiso 0.5 1 d D U P J 2
Cl3 Cl 0.31116(10) 0.28613(9) 0.02796(7) 0.1080(12) Uani 1 1 d D . . . .
O9 O 0.2913(2) 0.3237(2) 0.0152(2) 0.135(4) Uani 1 1 d D . . . .
O10 O 0.30677(18) 0.2408(2) 0.00968(16) 0.093(2) Uani 1 1 d D . . . .
O11 O 0.3027(2) 0.2747(3) 0.05893(15) 0.112(3) Uani 1 1 d D U . . .
O12 O 0.3419(2) 0.3031(3) 0.0273(3) 0.154(5) Uani 1 1 d D . . . .
Cl4 Cl 0.2990(3) 0.4652(5) -0.0963(3) 0.096(2) Uiso 0.1 1 d D U P K 1
O13 O 0.2780(6) 0.4437(10) -0.1197(5) 0.102(6) Uiso 0.25 1 d D U P K 1
O14 O 0.3300(4) 0.4747(11) -0.1110(6) 0.094(6) Uiso 0.25 1 d D U P K 1
O15 O 0.3029(5) 0.4326(8) -0.0690(4) 0.069(5) Uiso 0.25 1 d D U P K 1
O16 O 0.2864(5) 0.5143(7) -0.0854(6) 0.085(5) Uiso 0.25 1 d D U P K 1
Cl4' Cl 0.2990(3) 0.4652(5) -0.0963(3) 0.096(2) Uiso 0.1 1 d D U P L 2
O13' O 0.2928(5) 0.4648(9) -0.0627(4) 0.067(5) Uiso 0.25 1 d D U P L 2
O14' O 0.2863(6) 0.5134(8) -0.1083(7) 0.103(5) Uiso 0.25 1 d D U P L 2
O15' O 0.2823(6) 0.4243(9) -0.1121(6) 0.113(7) Uiso 0.25 1 d D U P L 2
O16' O 0.3326(3) 0.4647(11) -0.1022(7) 0.097(6) Uiso 0.25 1 d D U P L 2
Cl4A Cl 0.30331(16) 0.4542(3) -0.09590(18) 0.0959(16) Uiso 0.5 1 d D U P M 3
O14A O 0.3179(4) 0.4119(6) -0.1127(4) 0.062(5) Uiso 0.25 1 d D U P M 3
O15A O 0.3269(4) 0.4801(7) -0.0767(4) 0.057(5) Uiso 0.25 1 d D U P M 3
O13A O 0.2895(5) 0.4889(8) -0.1191(5) 0.087(8) Uiso 0.25 1 d D U P M 3
O16A O 0.2789(4) 0.4354(8) -0.0758(4) 0.068(6) Uiso 0.25 1 d D U P M 3
O14B O 0.2683(3) 0.5154(5) -0.0492(3) 0.048(4) Uiso 0.3 1 d D U P N 4
Cl4B Cl 0.28870(14) 0.4727(2) -0.04805(15) 0.0351(13) Uiso 0.25 1 d D . P N 4
O15B O 0.2769(3) 0.4300(5) -0.0301(3) 0.030(3) Uiso 0.25 1 d D U P N 4
O13B O 0.3197(3) 0.4879(8) -0.0351(5) 0.077(7) Uiso 0.25 1 d D U P N 4
O16B O 0.2961(3) 0.4561(4) -0.0800(3) 0.008(3) Uiso 0.25 1 d D U P N 4
Cl5 Cl 0.02070(10) 0.50817(15) 0.13252(11) 0.1314(13) Uani 1 1 d D . . . .
O17 O 0.0392(5) 0.5524(6) 0.1376(6) 0.209(12) Uiso 0.65(3) 1 d D U P O 1
O19 O 0.0417(3) 0.4675(5) 0.1387(4) 0.132(7) Uiso 0.65(3) 1 d D U P O 1
O20 O 0.0119(4) 0.5055(9) 0.1007(2) 0.137(7) Uiso 0.65(3) 1 d D U P O 1
O18 O -0.0050(3) 0.5062(7) 0.1529(4) 0.128(8) Uiso 0.65(3) 1 d D U P O 1
O20' O 0.0456(6) 0.5367(12) 0.1456(7) 0.148(14) Uiso 0.35(3) 1 d D U P O 2
O17' O 0.0081(4) 0.5363(9) 0.1073(4) 0.081(8) Uiso 0.35(3) 1 d D U P O 2
O19' O 0.0316(9) 0.4611(7) 0.1223(9) 0.205(19) Uiso 0.35(3) 1 d D U P O 2
O18' O -0.0026(6) 0.5024(16) 0.1555(7) 0.25(4) Uiso 0.35(3) 1 d D U P O 2
Cl6 Cl 0.19741(5) 0.12289(9) 0.04533(6) 0.0709(6) Uani 1 1 d D . . . .
O21 O 0.21174(17) 0.1620(3) 0.06331(17) 0.099(2) Uani 1 1 d D . . . .
O22 O 0.20097(18) 0.1349(3) 0.01274(13) 0.093(2) Uani 1 1 d D . . . .
O23 O 0.21244(18) 0.0761(2) 0.05231(19) 0.101(2) Uani 1 1 d D . . . .
O24 O 0.16507(14) 0.1202(3) 0.05228(19) 0.105(3) Uani 1 1 d D . . . .
Cl7 Cl 0.00010(6) 0.17304(10) 0.08170(8) 0.0910(8) Uani 1 1 d D . . . .
O25 O 0.00654(19) 0.2242(2) 0.0744(3) 0.127(3) Uani 1 1 d D . . . .
O26 O -0.0219(2) 0.1710(4) 0.1065(2) 0.153(4) Uani 1 1 d D . . . .
O27 O -0.0124(2) 0.1466(3) 0.05545(18) 0.110(3) Uani 1 1 d D . . . .
O28 O 0.02868(16) 0.1498(3) 0.0915(2) 0.124(3) Uani 1 1 d D . . . .
O29 O 0.1720(2) 0.9843(4) 0.2457(3) 0.149(4) Uiso 1 1 d D . . . .
O30 O 0.1506(3) 0.9129(4) 0.2232(3) 0.200(6) Uiso 1 1 d D . . . .
Cl8 Cl 0.14612(14) 0.9521(3) 0.24541(13) 0.1066(18) Uani 0.759(12) 1 d D U P P 1
O31 O 0.1200(2) 0.9816(5) 0.2355(3) 0.133(5) Uiso 0.759(12) 1 d D U P P 1
O32 O 0.1417(4) 0.9297(7) 0.2769(3) 0.152(5) Uiso 0.759(12) 1 d D U P P 1
Cl8' Cl 0.1359(5) 0.9284(9) 0.2505(5) 0.109(2) Uani 0.241(12) 1 d D U P P 2
O31' O 0.1482(10) 0.8876(15) 0.2703(10) 0.137(15) Uiso 0.241(12) 1 d D U P P 2
O32' O 0.1082(9) 0.9500(18) 0.2651(11) 0.150(16) Uiso 0.241(12) 1 d D U P P 2
Cl9 Cl 0.49559(8) 0.80938(19) 0.11015(11) 0.1386(15) Uani 1 1 d D . . . .
O33 O 0.5038(5) 0.7647(6) 0.0932(5) 0.148(8) Uiso 0.64(4) 1 d D U P Q 1
O36 O 0.4753(7) 0.7972(13) 0.1345(5) 0.285(17) Uiso 0.64(4) 1 d D U P Q 1
O35 O 0.4814(6) 0.8417(6) 0.0883(5) 0.165(9) Uiso 0.64(4) 1 d D U P Q 1
O34 O 0.5240(4) 0.8296(9) 0.1215(6) 0.180(14) Uiso 0.64(4) 1 d D U P Q 1
O33' O 0.5001(8) 0.7795(12) 0.0831(6) 0.143(14) Uiso 0.36(4) 1 d D U P Q 2
O36' O 0.4699(5) 0.8419(9) 0.1066(10) 0.146(14) Uiso 0.36(4) 1 d D U P Q 2
O35' O 0.4905(10) 0.7777(12) 0.1362(5) 0.181(17) Uiso 0.36(4) 1 d D U P Q 2
O34' O 0.5227(5) 0.8388(11) 0.1155(8) 0.127(15) Uiso 0.36(4) 1 d D U P Q 2
Cl10 Cl 0.88240(15) 0.9077(3) 0.17876(15) 0.126(3) Uani 0.5 1 d D . P . .
O37 O 0.8737(7) 0.9568(6) 0.1897(7) 0.285(19) Uiso 0.5 1 d D . P G .
O38 O 0.9157(2) 0.9076(7) 0.1816(4) 0.122(6) Uiso 0.5 1 d D . P G .
O39 O 0.8708(4) 0.9021(6) 0.1488(3) 0.107(5) Uiso 0.5 1 d D . P G .
O40 O 0.8713(5) 0.8726(8) 0.2004(4) 0.181(10) Uiso 0.5 1 d D . P G .
Cl12 Cl 0.37948(16) 0.2583(3) 0.21519(17) 0.0976(14) Uani 0.747(14) 1 d D U P R 1
O45 O 0.3481(2) 0.2666(5) 0.2239(3) 0.109(4) Uiso 0.747(14) 1 d D U P R 1
O46 O 0.3851(3) 0.2119(4) 0.2007(3) 0.145(5) Uiso 0.747(14) 1 d D U P R 1
O47 O 0.3981(3) 0.2693(5) 0.2422(2) 0.102(4) Uiso 0.747(14) 1 d D U P R 1
O48 O 0.3883(3) 0.2956(4) 0.1930(3) 0.129(5) Uiso 0.747(14) 1 d D U P R 1
Cl22 Cl 0.3798(5) 0.2547(8) 0.2216(5) 0.0984(19) Uani 0.253(14) 1 d D U P R 2
O46' O 0.3554(5) 0.2224(12) 0.2305(7) 0.109(12) Uiso 0.253(14) 1 d D U P R 2
O48' O 0.3704(11) 0.3054(10) 0.2263(11) 0.29(3) Uiso 0.253(14) 1 d D U P R 2
O45' O 0.4056(5) 0.2446(12) 0.2413(5) 0.074(8) Uiso 0.253(14) 1 d D U P R 2
O47' O 0.3869(6) 0.2476(13) 0.1899(5) 0.095(10) Uiso 0.253(14) 1 d D U P R 2
Cl15 Cl 0.2253(3) 0.8077(4) 0.0416(3) 0.095(3) Uani 0.25 1 d D U P S 1
Cl25 Cl 0.2181(3) 0.8120(5) 0.0697(4) 0.103(3) Uani 0.25 1 d . U P S 2
O57 O 0.2331(6) 0.7609(7) 0.0546(6) 0.201(11) Uiso 0.5 1 d D . P . .
O60 O 0.1949(4) 0.8223(9) 0.0501(6) 0.174(9) Uiso 0.5 1 d D . P . .
O58 O 0.2458(6) 0.8447(10) 0.0542(8) 0.32(2) Uiso 0.5 1 d D . P . .
O59 O 0.2288(8) 0.8070(14) 0.0090(4) 0.31(2) Uiso 0.5 1 d D . P . .
N1S N 0.0084(6) 0.2329(10) -0.1865(6) 0.131(8) Uiso 0.5 1 d D U P . .
C1S C 0.0050(7) 0.2497(12) -0.2113(6) 0.125(9) Uiso 0.5 1 d D U P . .
C2S C -0.0029(7) 0.2752(11) -0.2427(6) 0.118(8) Uiso 0.5 1 d D U P . .
H2S1 H 0.0109 0.3053 -0.2456 0.177 Uiso 0.5 1 calc R U P . .
H2S2 H -0.0252 0.2864 -0.2427 0.177 Uiso 0.5 1 calc R U P . .
H2S3 H 0.0004 0.2506 -0.2601 0.177 Uiso 0.5 1 calc R U P . .
N2S N 0.7158(2) 0.8207(3) 0.0689(2) 0.089(3) Uani 1 1 d . U . . .
C3S C 0.7332(2) 0.8048(4) 0.0515(3) 0.078(3) Uani 1 1 d . U . . .
C4S C 0.7568(3) 0.7824(5) 0.0280(3) 0.112(4) Uani 1 1 d . U . . .
H4S1 H 0.7596 0.7455 0.0322 0.168 Uiso 1 1 calc R U . . .
H4S2 H 0.7772 0.8001 0.0303 0.168 Uiso 1 1 calc R U . . .
H4S3 H 0.7486 0.7872 0.0062 0.168 Uiso 1 1 calc R U . . .
N3S N 0.9613(3) 0.7402(4) 0.0223(3) 0.100(3) Uani 1 1 d . U . . .
C6S C 1.0163(3) 0.7597(6) 0.0023(5) 0.140(6) Uani 1 1 d . U . . .
H6S1 H 1.0158 0.7908 -0.0110 0.210 Uiso 1 1 calc R U . . .
H6S2 H 1.0241 0.7305 -0.0101 0.210 Uiso 1 1 calc R U . . .
H6S3 H 1.0304 0.7655 0.0207 0.210 Uiso 1 1 calc R U . . .
C5S C 0.9854(3) 0.7490(4) 0.0131(3) 0.094(3) Uani 1 1 d . U . . .
N4S N 0.1154(4) 0.6680(8) 0.1066(4) 0.175(6) Uiso 1 1 d . U . . .
C7S C 0.1207(6) 0.7061(12) 0.0936(6) 0.194(9) Uiso 1 1 d . U . . .
C8S C 0.1193(6) 0.7643(11) 0.0900(6) 0.222(10) Uiso 1 1 d . U . . .
H8S1 H 0.1065 0.7731 0.0711 0.332 Uiso 1 1 calc R U . . .
H8S2 H 0.1408 0.7780 0.0876 0.332 Uiso 1 1 calc R U . . .
H8S3 H 0.1095 0.7794 0.1089 0.332 Uiso 1 1 calc R U . . .
N5S N 0.1012(2) 0.2119(5) 0.1274(2) 0.109(3) Uani 1 1 d . U . . .
C9S C 0.1018(3) 0.1677(6) 0.1181(3) 0.105(4) Uani 1 1 d . U . . .
C10S C 0.1040(3) 0.1122(5) 0.1062(3) 0.107(4) Uani 1 1 d . U . . .
H10D H 0.0872 0.1060 0.0903 0.160 Uiso 1 1 calc R U . . .
H10E H 0.1012 0.0884 0.1241 0.160 Uiso 1 1 calc R U . . .
H10F H 0.1248 0.1065 0.0966 0.160 Uiso 1 1 calc R U . . .
C12S C 0.4311(8) 0.5617(14) 0.2012(6) 0.274(15) Uiso 1 1 d D U . T 1
H12A H 0.4363 0.5985 0.2030 0.412 Uiso 1 1 calc R U . T 1
H12B H 0.4507 0.5413 0.2030 0.412 Uiso 1 1 calc R U . T 1
H12C H 0.4165 0.5520 0.2182 0.412 Uiso 1 1 calc R U . T 1
N6S N 0.3995(8) 0.5495(17) 0.1489(8) 0.075(14) Uiso 0.22(3) 1 d D U P T 1
C11S C 0.4167(6) 0.5522(12) 0.1715(7) 0.028(10) Uiso 0.22(3) 1 d D U P T 1
C11A C 0.4211(4) 0.5352(7) 0.1852(5) 0.089(5) Uiso 0.78(3) 1 d . U P T 2
N6' N 0.4021(5) 0.5288(10) 0.1643(6) 0.141(7) Uiso 0.78(3) 1 d . U P T 2
N7S N 0.2727(6) 0.4762(9) -0.2278(7) 0.121(7) Uiso 0.64(4) 1 d . U P U 1
C13S C 0.2602(6) 0.4939(10) -0.2510(6) 0.102(7) Uiso 0.64(4) 1 d . U P U 1
C14S C 0.2465(7) 0.5152(10) -0.2786(6) 0.112(8) Uiso 0.64(4) 1 d . U P U 1
H14A H 0.2283 0.4943 -0.2853 0.168 Uiso 0.64(4) 1 calc R U P U 1
H14B H 0.2623 0.5158 -0.2957 0.168 Uiso 0.64(4) 1 calc R U P U 1
H14C H 0.2395 0.5505 -0.2741 0.168 Uiso 0.64(4) 1 calc R U P U 1
C13A C 0.2506(8) 0.4789(15) -0.2602(7) 0.082(10) Uiso 0.36(4) 1 d D U P U 2
N7A N 0.2662(7) 0.4676(13) -0.2383(7) 0.081(9) Uiso 0.36(4) 1 d D U P U 2
C14A C 0.2309(6) 0.4991(9) -0.2857(5) 0.050(8) Uiso 0.36(4) 1 d D U P U 2
H14D H 0.2086 0.4901 -0.2819 0.075 Uiso 0.36(4) 1 calc R U P U 2
H14E H 0.2377 0.4842 -0.3060 0.075 Uiso 0.36(4) 1 calc R U P U 2
H14F H 0.2331 0.5367 -0.2866 0.075 Uiso 0.36(4) 1 calc R U P U 2
N8S N 0.0441(6) 0.3203(11) 0.2113(6) 0.253(10) Uiso 1 1 d . U . . .
C15S C 0.0292(8) 0.3641(13) 0.2012(7) 0.225(11) Uiso 1 1 d . U . . .
C16S C 0.0040(9) 0.3944(15) 0.1901(9) 0.304(17) Uiso 1 1 d . U . . .
H16D H -0.0023 0.3830 0.1687 0.456 Uiso 1 1 calc R U . . .
H16E H 0.0106 0.4306 0.1894 0.456 Uiso 1 1 calc R U . . .
H16F H -0.0142 0.3909 0.2045 0.456 Uiso 1 1 calc R U . . .
Cl14 Cl 0.4874(3) 0.4835(5) -0.1124(4) 0.103(3) Uani 0.25 1 d D U P V 1
O54 O 0.5099(5) 0.4674(11) -0.1341(6) 0.104(3) Uiso 0.25 1 d D U P V 1
O55 O 0.4961(6) 0.5306(8) -0.1005(7) 0.105(4) Uiso 0.25 1 d D U P V 1
O53 O 0.4597(5) 0.4902(12) -0.1304(7) 0.103(3) Uiso 0.25 1 d D U P V 1
O56 O 0.4829(11) 0.4473(13) -0.0892(8) 0.102(4) Uiso 0.05 1 d D U P V 1
Cl24 Cl 0.4910(3) 0.4907(5) -0.1457(3) 0.103(2) Uani 0.25 1 d D U P W 2
O54' O 0.4591(4) 0.4930(11) -0.1529(7) 0.101(4) Uiso 0.25 1 d D U P W 2
O53' O 0.5018(6) 0.4419(7) -0.1539(7) 0.107(4) Uiso 0.25 1 d D U P W 2
O55' O 0.5073(8) 0.5267(12) -0.1634(9) 0.103(4) Uiso 0.1 1 d D U P W 2
O56' O 0.4956(7) 0.4988(13) -0.1135(4) 0.103(3) Uiso 0.25 1 d D U P W 2
O56A O 0.4864(6) 0.4875(10) -0.1254(7) 0.030(6) Uiso 0.2 1 d . U P X 3
O56B O 0.4782(11) 0.5017(17) -0.1342(11) 0.056(10) Uiso 0.15 1 d . U P Y 4
N9S N 0.0031(5) 0.0563(10) -0.1405(5) 0.214(8) Uiso 1 1 d . U . . .
C17S C -0.0014(6) 0.0069(13) -0.1423(6) 0.210(10) Uiso 1 1 d . U . . .
C18S C -0.0102(7) -0.0448(11) -0.1460(7) 0.227(11) Uiso 1 1 d . U . . .
H18G H -0.0011 -0.0651 -0.1285 0.341 Uiso 1 1 calc R U . . .
H18H H -0.0021 -0.0578 -0.1663 0.341 Uiso 1 1 calc R U . . .
H18I H -0.0334 -0.0477 -0.1458 0.341 Uiso 1 1 calc R U . . .
N10S N 0.4704(3) 0.2760(4) 0.0158(3) 0.110(3) Uiso 1 1 d . U . . .
C19S C 0.4895(3) 0.2595(5) 0.0041(3) 0.103(4) Uiso 1 1 d . U . . .
C20S C 0.5181(4) 0.2365(7) -0.0109(4) 0.146(6) Uiso 1 1 d . U . . .
H20D H 0.5350 0.2624 -0.0118 0.220 Uiso 1 1 calc R U . . .
H20E H 0.5128 0.2249 -0.0325 0.220 Uiso 1 1 calc R U . . .
H20F H 0.5254 0.2070 0.0019 0.220 Uiso 1 1 calc R U . . .

loop_
_atom_site_aniso_label
_atom_site_aniso_U_11
_atom_site_aniso_U_22
_atom_site_aniso_U_33
_atom_site_aniso_U_23
_atom_site_aniso_U_13
_atom_site_aniso_U_12
Cd1 0.0577(3) 0.0314(3) 0.0487(3) -0.0040(2) -0.0018(2) 0.0003(2)
Cd3 0.0707(4) 0.0362(3) 0.0731(4) -0.0006(3) 0.0041(3) 0.0076(3)
Cd4 0.0744(4) 0.0363(3) 0.0623(4) -0.0010(2) 0.0001(3) -0.0135(3)
Cd5 0.0830(4) 0.0469(3) 0.0487(4) 0.0043(2) 0.0009(3) -0.0057(3)
Cd6 0.0628(4) 0.0360(3) 0.1703(8) 0.0058(4) -0.0309(5) 0.0038(3)
N1 0.073(4) 0.038(3) 0.050(4) -0.003(3) -0.006(3) -0.001(3)
N2 0.056(3) 0.028(3) 0.053(3) 0.003(2) 0.006(3) 0.001(2)
N3 0.067(4) 0.026(3) 0.082(4) -0.008(3) 0.000(3) 0.015(3)
N4 0.066(4) 0.043(4) 0.080(4) -0.006(3) -0.004(3) 0.010(3)
N5 0.063(4) 0.041(3) 0.060(4) -0.010(3) 0.005(3) -0.003(3)
N6 0.068(4) 0.023(3) 0.050(3) -0.005(2) -0.007(3) 0.001(2)
N7 0.076(4) 0.041(3) 0.038(3) -0.003(3) -0.011(3) -0.016(3)
N8 0.062(4) 0.045(3) 0.063(4) 0.003(3) -0.003(3) -0.016(3)
N9 0.052(3) 0.033(3) 0.052(4) 0.000(2) 0.006(3) -0.002(2)
N13 0.065(4) 0.054(4) 0.152(6) -0.005(4) -0.002(4) -0.011(3)
N14 0.053(4) 0.035(3) 0.185(8) -0.005(4) -0.029(5) 0.007(3)
N15 0.059(4) 0.032(3) 0.083(4) -0.001(3) 0.000(3) 0.001(3)
N16 0.079(4) 0.025(3) 0.073(4) -0.008(3) -0.001(3) 0.009(3)
N17 0.056(4) 0.042(4) 0.087(5) -0.002(3) 0.010(3) 0.006(3)
N18 0.084(4) 0.042(4) 0.061(4) -0.005(3) 0.001(3) -0.003(3)
N19 0.096(5) 0.042(3) 0.028(3) 0.016(2) -0.002(3) -0.013(3)
N20 0.102(5) 0.045(4) 0.059(4) 0.012(3) 0.005(4) -0.001(4)
N21 0.080(4) 0.035(3) 0.072(5) -0.002(3) -0.008(3) -0.030(3)
N22 0.067(4) 0.037(3) 0.071(4) 0.003(3) -0.012(3) -0.004(3)
N23 0.057(4) 0.042(3) 0.124(6) 0.020(4) -0.016(4) -0.005(3)
N24 0.071(5) 0.041(4) 0.144(8) 0.027(4) 0.002(5) 0.013(4)
N25 0.079(4) 0.043(4) 0.061(4) 0.001(3) -0.007(3) -0.019(3)
N26 0.073(4) 0.032(3) 0.059(4) -0.001(3) 0.000(3) -0.008(3)
N27 0.079(4) 0.038(3) 0.051(4) -0.002(3) -0.005(3) -0.005(3)
N28 0.086(5) 0.053(4) 0.043(4) 0.005(3) 0.002(3) 0.004(3)
N29 0.062(4) 0.042(4) 0.164(8) 0.017(4) -0.011(5) 0.010(3)
N30 0.060(4) 0.032(4) 0.171(8) 0.009(4) -0.001(4) 0.008(3)
N33 0.084(5) 0.038(3) 0.051(4) 0.007(3) 0.001(3) 0.007(3)
N34 0.072(4) 0.043(3) 0.059(4) 0.016(3) 0.004(3) -0.001(3)
C1 0.073(5) 0.055(5) 0.051(4) -0.005(3) -0.002(3) 0.004(4)
C2 0.072(4) 0.068(5) 0.050(5) -0.005(4) -0.010(4) 0.002(4)
C3 0.079(5) 0.063(5) 0.063(5) -0.007(4) -0.001(4) 0.011(4)
C4 0.108(6) 0.051(5) 0.048(5) -0.002(3) 0.003(4) -0.011(4)
C5 0.090(5) 0.064(5) 0.048(5) -0.001(4) -0.016(4) -0.011(4)
C6 0.080(5) 0.062(5) 0.057(5) -0.007(4) -0.012(4) -0.005(4)
C7 0.152(10) 0.071(6) 0.045(5) -0.010(4) 0.004(5) -0.005(6)
C8 0.070(5) 0.057(5) 0.051(4) 0.003(3) -0.017(4) 0.004(4)
C9 0.059(4) 0.048(4) 0.065(5) 0.002(3) -0.007(3) 0.001(3)
C10 0.058(4) 0.059(5) 0.087(6) -0.002(4) -0.005(4) -0.001(4)
C11 0.067(5) 0.048(5) 0.081(5) -0.001(4) 0.006(4) 0.012(4)
C12 0.054(4) 0.042(4) 0.077(5) -0.005(3) 0.005(3) 0.003(3)
C13 0.066(4) 0.036(4) 0.059(4) -0.004(3) 0.001(3) 0.001(3)
C14 0.069(4) 0.037(4) 0.077(5) -0.009(4) 0.002(4) 0.010(3)
C15 0.067(5) 0.039(4) 0.076(5) -0.008(3) 0.000(4) 0.009(3)
C16 0.075(5) 0.048(5) 0.096(6) -0.019(4) 0.016(4) 0.000(4)
C17 0.076(5) 0.054(5) 0.101(6) -0.034(5) 0.003(5) -0.005(4)
C18 0.069(5) 0.035(4) 0.096(6) -0.009(4) 0.006(4) 0.007(4)
C19 0.071(5) 0.058(5) 0.100(6) -0.037(5) -0.004(4) 0.003(4)
C20 0.073(5) 0.063(5) 0.086(5) -0.017(4) -0.005(4) 0.010(4)
C21 0.089(6) 0.067(6) 0.085(5) -0.022(5) -0.007(5) 0.016(5)
C22 0.080(6) 0.113(8) 0.095(6) -0.029(6) 0.004(5) 0.017(6)
C23 0.095(7) 0.097(8) 0.094(6) -0.026(6) -0.012(5) 0.012(6)
C24 0.093(6) 0.079(7) 0.087(6) -0.015(5) -0.013(5) 0.005(5)
C25 0.082(6) 0.071(6) 0.087(5) -0.014(5) -0.011(4) 0.001(5)
C26 0.132(10) 0.142(12) 0.101(7) -0.032(8) 0.001(7) 0.027(9)
C27 0.081(4) 0.038(4) 0.057(4) 0.000(3) 0.002(4) -0.025(4)
C28 0.079(5) 0.045(4) 0.061(5) -0.003(3) -0.006(4) -0.012(4)
C29 0.107(5) 0.051(5) 0.077(6) -0.007(4) -0.024(5) -0.014(5)
C30 0.094(5) 0.055(5) 0.090(6) 0.006(4) -0.027(5) -0.028(5)
C31 0.078(5) 0.060(6) 0.106(7) 0.006(4) -0.003(5) -0.014(4)
C32 0.077(5) 0.058(5) 0.076(6) -0.010(4) -0.001(4) -0.006(4)
C33 0.118(8) 0.105(9) 0.131(10) 0.006(7) -0.063(8) -0.018(7)
C34 0.072(5) 0.033(4) 0.051(4) -0.009(3) 0.011(3) -0.005(3)
C35 0.081(5) 0.023(3) 0.054(4) -0.002(3) -0.001(3) -0.006(3)
C36 0.100(6) 0.030(4) 0.054(4) -0.005(3) -0.003(4) -0.014(4)
C37 0.097(5) 0.030(4) 0.040(4) -0.003(3) -0.012(3) -0.001(3)
C38 0.071(4) 0.030(4) 0.063(4) -0.005(3) -0.020(3) 0.007(3)
C39 0.058(4) 0.028(3) 0.053(4) -0.006(3) -0.001(3) 0.012(3)
C40 0.076(5) 0.034(4) 0.061(5) 0.001(3) -0.013(4) -0.014(3)
C41 0.081(4) 0.034(4) 0.058(5) -0.005(3) -0.015(4) 0.004(3)
C42 0.067(4) 0.062(5) 0.074(6) -0.013(4) -0.026(4) 0.009(4)
C43 0.073(5) 0.058(5) 0.074(6) -0.014(4) -0.021(4) 0.017(4)
C44 0.072(4) 0.033(4) 0.061(5) 0.002(3) -0.007(4) 0.005(3)
C45 0.071(5) 0.043(4) 0.071(5) 0.004(3) -0.010(4) -0.006(3)
C46 0.057(4) 0.046(4) 0.066(5) 0.005(3) 0.009(4) -0.010(3)
C47 0.072(5) 0.062(5) 0.118(8) -0.016(5) -0.024(5) 0.008(4)
C48 0.078(6) 0.073(5) 0.139(9) -0.020(6) -0.043(6) 0.008(4)
C49 0.080(5) 0.065(5) 0.073(6) -0.002(4) -0.011(4) -0.014(4)
C50 0.082(5) 0.046(4) 0.082(6) 0.007(4) -0.001(5) -0.014(4)
C51 0.067(5) 0.046(4) 0.087(6) -0.006(4) -0.001(4) -0.004(3)
C52 0.106(7) 0.086(7) 0.100(8) -0.006(6) -0.022(6) -0.030(6)
C53 0.063(4) 0.035(3) 0.057(4) 0.001(3) -0.008(3) -0.005(3)
C54 0.074(5) 0.044(4) 0.065(5) 0.014(3) -0.004(4) -0.008(4)
C55 0.097(7) 0.049(4) 0.076(6) 0.006(4) 0.005(5) -0.018(4)
C56 0.081(6) 0.046(4) 0.073(5) -0.006(3) -0.007(4) -0.020(4)
C57 0.080(5) 0.032(3) 0.073(5) -0.002(3) -0.008(4) -0.004(4)
C58 0.068(5) 0.033(3) 0.065(5) -0.004(3) -0.009(4) -0.001(3)
C59 0.142(10) 0.042(4) 0.095(8) 0.013(4) 0.009(7) -0.026(5)
C60 0.051(4) 0.042(4) 0.074(5) -0.003(4) 0.007(4) -0.007(3)
N10 0.045(3) 0.031(3) 0.046(3) -0.012(2) -0.004(2) 0.004(2)
C61 0.050(4) 0.043(3) 0.057(5) -0.017(3) 0.002(3) -0.001(3)
C62 0.052(4) 0.058(4) 0.089(6) -0.018(4) 0.007(4) -0.004(3)
C63 0.072(5) 0.053(4) 0.113(8) -0.031(5) 0.012(5) 0.004(4)
C64 0.065(5) 0.030(4) 0.107(7) -0.030(4) 0.002(4) 0.001(3)
C65 0.052(4) 0.039(4) 0.068(5) -0.013(3) -0.012(3) -0.003(3)
C86 0.089(6) 0.059(4) 0.137(7) -0.018(4) 0.001(6) -0.002(5)
C87 0.085(7) 0.040(4) 0.168(9) -0.024(4) 0.002(7) -0.001(5)
C88 0.141(10) 0.042(5) 0.167(9) -0.029(5) -0.021(9) -0.006(6)
C89 0.138(9) 0.038(4) 0.133(8) -0.025(5) -0.010(7) 0.001(5)
C90 0.068(5) 0.035(4) 0.132(7) -0.014(4) -0.010(5) 0.004(4)
C91 0.060(5) 0.026(4) 0.161(8) -0.002(4) -0.026(5) -0.005(4)
C92 0.077(5) 0.031(4) 0.082(5) 0.004(3) 0.001(4) -0.017(4)
C93 0.067(5) 0.030(3) 0.103(6) -0.011(3) -0.016(5) 0.007(3)
C94 0.089(6) 0.052(4) 0.078(5) -0.021(4) -0.013(5) 0.007(4)
C95 0.092(6) 0.045(4) 0.077(5) -0.003(4) -0.004(5) -0.008(4)
C96 0.068(5) 0.034(3) 0.074(5) -0.006(3) -0.001(4) 0.008(3)
C97 0.085(6) 0.042(4) 0.061(5) 0.006(3) -0.003(4) -0.001(4)
C112 0.067(5) 0.055(5) 0.080(6) -0.006(4) 0.009(4) -0.013(4)
C113 0.082(5) 0.051(5) 0.066(5) -0.012(4) 0.000(4) -0.009(4)
C114 0.088(5) 0.065(6) 0.067(5) 0.004(4) 0.008(4) -0.020(4)
C115 0.081(5) 0.073(6) 0.074(6) 0.007(5) -0.006(4) -0.020(4)
C116 0.095(5) 0.040(4) 0.052(4) -0.004(3) -0.013(4) -0.021(4)
C117 0.098(6) 0.046(5) 0.062(5) -0.002(4) -0.002(4) 0.016(4)
C118 0.083(5) 0.051(5) 0.043(4) 0.005(3) -0.002(4) -0.019(4)
C119 0.097(5) 0.050(5) 0.061(5) 0.004(4) -0.008(4) -0.005(4)
C120 0.128(7) 0.050(5) 0.047(5) -0.005(4) -0.010(4) -0.001(5)
C121 0.124(7) 0.055(5) 0.048(4) 0.003(4) 0.001(4) 0.016(5)
C122 0.107(6) 0.043(4) 0.041(4) 0.015(3) 0.001(4) -0.010(4)
C123 0.102(6) 0.042(4) 0.061(5) 0.006(4) 0.002(4) -0.011(4)
C124 0.102(5) 0.049(5) 0.063(5) 0.002(4) 0.006(4) 0.009(4)
C125 0.109(6) 0.057(5) 0.066(6) 0.003(4) 0.010(4) -0.007(5)
C126 0.107(6) 0.085(7) 0.084(7) -0.001(5) 0.005(5) -0.011(6)
C127 0.104(6) 0.071(6) 0.079(6) -0.007(5) -0.005(5) 0.005(5)
C128 0.110(6) 0.060(5) 0.073(6) 0.013(4) 0.006(5) 0.017(5)
C129 0.099(6) 0.060(5) 0.066(5) 0.011(4) 0.016(4) 0.018(5)
C130 0.106(7) 0.119(10) 0.090(8) -0.012(7) 0.004(6) 0.017(7)
C138 0.125(8) 0.049(4) 0.086(7) -0.007(4) -0.043(6) -0.018(5)
C139 0.132(8) 0.052(4) 0.089(7) -0.015(4) -0.047(6) -0.001(5)
C140 0.163(11) 0.066(5) 0.114(9) -0.012(6) -0.067(8) 0.003(6)
C141 0.153(11) 0.074(5) 0.116(9) -0.010(6) -0.066(8) 0.012(7)
C142 0.098(7) 0.053(4) 0.092(7) 0.000(4) -0.025(5) -0.002(4)
C143 0.066(5) 0.042(4) 0.073(5) -0.002(3) -0.008(4) -0.014(3)
C144 0.074(5) 0.043(4) 0.109(6) 0.013(4) -0.019(5) -0.002(4)
C145 0.081(6) 0.061(4) 0.099(7) 0.009(4) -0.031(5) 0.006(5)
C146 0.113(8) 0.072(5) 0.098(7) 0.011(5) -0.014(6) 0.009(6)
C147 0.106(8) 0.071(5) 0.121(8) 0.023(5) -0.033(7) 0.001(6)
C148 0.065(5) 0.050(4) 0.116(7) 0.018(4) 0.000(5) 0.011(4)
C149 0.085(7) 0.056(5) 0.134(9) 0.027(5) -0.004(6) 0.014(5)
C164 0.072(5) 0.036(4) 0.079(6) 0.005(3) -0.010(4) -0.003(4)
C165 0.074(5) 0.024(3) 0.070(5) 0.001(3) -0.002(4) -0.011(3)
C166 0.078(5) 0.030(4) 0.087(6) 0.002(4) -0.001(4) -0.007(4)
C167 0.078(5) 0.043(4) 0.077(6) 0.001(4) 0.005(4) -0.007(4)
C168 0.084(5) 0.041(4) 0.054(4) -0.008(3) 0.007(4) -0.010(3)
C169 0.075(5) 0.043(4) 0.054(5) -0.002(3) -0.008(4) -0.013(4)
C170 0.083(5) 0.042(4) 0.059(5) 0.007(3) -0.004(4) -0.005(4)
C171 0.084(5) 0.038(4) 0.058(4) -0.001(3) 0.005(4) -0.002(4)
C172 0.082(5) 0.064(5) 0.063(5) -0.003(4) 0.004(4) -0.006(4)
C173 0.081(5) 0.067(6) 0.058(5) 0.002(4) -0.003(4) 0.002(4)
C174 0.081(5) 0.047(4) 0.048(4) -0.002(3) -0.004(3) 0.000(4)
C175 0.084(5) 0.065(5) 0.040(4) -0.002(3) -0.009(4) 0.000(4)
C176 0.087(5) 0.057(5) 0.040(4) 0.002(3) 0.006(4) 0.013(4)
C177 0.084(5) 0.063(5) 0.053(5) 0.007(4) 0.009(4) 0.011(4)
C178 0.088(5) 0.056(5) 0.054(5) 0.004(4) 0.010(4) 0.015(4)
C179 0.096(5) 0.054(5) 0.054(5) 0.003(4) 0.005(4) 0.009(4)
C180 0.082(5) 0.074(6) 0.058(5) 0.010(4) 0.010(4) 0.013(4)
C181 0.089(5) 0.070(5) 0.040(4) 0.002(4) 0.003(4) 0.010(4)
C182 0.094(7) 0.075(6) 0.069(6) 0.015(4) 0.014(5) 0.015(5)
C183 0.057(5) 0.048(5) 0.148(7) 0.028(5) -0.012(5) 0.008(4)
C184 0.062(5) 0.055(5) 0.140(7) 0.023(5) -0.009(5) 0.006(4)
C185 0.058(5) 0.080(7) 0.144(7) 0.024(6) -0.008(5) 0.006(4)
C186 0.064(6) 0.077(7) 0.159(9) 0.016(7) -0.016(5) 0.000(5)
C187 0.073(6) 0.086(7) 0.125(8) 0.016(6) -0.020(5) 0.020(4)
C188 0.064(5) 0.081(7) 0.137(7) 0.034(6) -0.010(5) 0.017(4)
C189 0.081(7) 0.089(8) 0.166(12) -0.004(8) -0.027(7) -0.007(5)
C190 0.070(5) 0.040(5) 0.177(10) 0.012(5) -0.003(6) 0.007(4)
C191 0.067(5) 0.031(4) 0.172(9) 0.000(5) -0.001(5) 0.004(4)
C192 0.068(5) 0.053(6) 0.183(9) -0.018(6) 0.003(6) 0.018(4)
C193 0.084(6) 0.051(6) 0.180(9) -0.020(6) -0.012(6) 0.012(5)
C194 0.071(6) 0.043(5) 0.190(10) -0.007(6) 0.005(6) 0.011(4)
C195 0.082(6) 0.014(4) 0.197(10) -0.017(5) 0.015(6) 0.000(4)
Cl13 0.089(4) 0.128(5) 0.087(4) -0.010(3) 0.010(3) -0.004(3)
Cl23 0.089(4) 0.128(5) 0.087(4) -0.010(3) 0.010(3) -0.004(3)
C216 0.080(5) 0.058(4) 0.067(6) 0.007(4) 0.006(4) 0.015(4)
C217 0.078(5) 0.054(4) 0.080(6) 0.004(4) 0.020(5) 0.005(4)
C218 0.078(6) 0.070(5) 0.165(11) 0.010(7) 0.048(7) 0.014(4)
C219 0.067(5) 0.064(5) 0.197(12) 0.027(7) 0.033(7) 0.002(4)
C220 0.078(6) 0.048(5) 0.150(9) 0.007(5) 0.024(6) -0.003(4)
C221 0.061(5) 0.044(4) 0.115(8) 0.017(5) 0.005(5) 0.003(3)
Cl11 0.077(3) 0.049(2) 0.079(3) -0.009(2) 0.007(2) 0.012(2)
O41 0.091(11) 0.092(11) 0.128(13) 0.016(9) 0.010(9) 0.003(8)
O42 0.104(10) 0.071(8) 0.078(9) 0.012(7) 0.003(8) 0.025(7)
O43 0.164(15) 0.065(9) 0.093(11) 0.013(8) 0.004(10) -0.020(9)
O44 0.099(9) 0.008(4) 0.141(11) -0.019(6) 0.072(8) 0.000(5)
Cd2 0.0414(7) 0.0316(6) 0.0934(14) -0.0048(9) 0.0030(9) -0.0052(5)
Cd8 0.0756(8) 0.0415(6) 0.0438(8) -0.0063(6) 0.0035(6) -0.0139(5)
Cd7 0.0562(8) 0.0521(8) 0.1010(14) 0.0047(9) -0.0112(9) 0.0088(6)
Cd2' 0.0501(8) 0.0333(7) 0.0651(11) 0.0039(8) -0.0021(9) -0.0051(5)
Cd8' 0.0716(9) 0.0407(7) 0.1369(17) -0.0172(10) -0.0319(11) -0.0029(6)
Cd7' 0.0607(8) 0.0622(8) 0.0424(9) 0.0135(7) -0.0084(7) 0.0028(6)
Cl1 0.075(5) 0.065(3) 0.059(3) -0.008(2) 0.003(3) -0.016(3)
Cl1' 0.072(6) 0.065(3) 0.057(4) -0.005(3) 0.005(4) -0.013(4)
Cl2 0.060(2) 0.044(2) 0.093(3) -0.0055(19) -0.014(2) 0.0038(17)
Cl2' 0.068(2) 0.035(2) 0.101(3) -0.0039(18) -0.021(2) -0.0013(17)
Cl3 0.195(4) 0.0456(14) 0.0841(19) 0.0046(12) 0.058(2) 0.0250(18)
O9 0.222(11) 0.037(4) 0.148(8) 0.013(4) 0.061(7) 0.023(5)
O10 0.128(6) 0.052(4) 0.099(5) -0.004(3) 0.034(4) 0.013(4)
O11 0.187(8) 0.054(4) 0.094(5) -0.010(4) 0.032(5) 0.015(5)
O12 0.212(12) 0.071(6) 0.176(10) -0.053(6) -0.072(9) -0.018(7)
Cl5 0.136(3) 0.109(3) 0.150(3) 0.034(2) 0.007(3) 0.028(2)
Cl6 0.0767(15) 0.0667(14) 0.0690(15) -0.0027(11) -0.0167(11) 0.0066(11)
O21 0.108(5) 0.098(5) 0.091(5) -0.046(4) -0.031(4) 0.032(4)
O22 0.122(6) 0.090(5) 0.065(4) -0.010(4) -0.013(4) -0.018(4)
O23 0.106(5) 0.073(5) 0.125(6) 0.009(4) -0.009(5) 0.012(4)
O24 0.080(5) 0.124(6) 0.111(6) 0.050(5) -0.013(4) -0.011(4)
Cl7 0.0751(16) 0.0654(15) 0.133(2) -0.0146(15) 0.0114(16) -0.0152(12)
O25 0.100(6) 0.063(5) 0.218(11) -0.010(5) 0.018(6) -0.021(4)
O26 0.154(9) 0.101(7) 0.204(11) -0.023(7) 0.078(8) -0.020(6)
O27 0.121(6) 0.084(5) 0.124(7) -0.020(5) -0.029(5) -0.014(4)
O28 0.078(5) 0.126(7) 0.168(9) -0.023(6) -0.014(5) -0.008(5)
Cl8 0.116(4) 0.119(5) 0.084(3) -0.009(3) -0.017(3) 0.002(3)
Cl8' 0.119(5) 0.122(6) 0.086(4) -0.009(4) -0.016(4) 0.001(4)
Cl9 0.089(2) 0.170(4) 0.157(4) 0.051(3) 0.022(2) 0.009(2)
Cl10 0.114(5) 0.170(7) 0.094(4) -0.054(4) 0.045(4) -0.071(5)
Cl12 0.093(2) 0.120(3) 0.080(4) -0.020(2) -0.016(2) -0.0117(19)
Cl22 0.094(3) 0.120(4) 0.081(5) -0.021(3) -0.017(3) -0.013(3)
Cl15 0.090(6) 0.086(5) 0.110(7) -0.009(6) -0.006(6) -0.009(4)
Cl25 0.097(6) 0.092(6) 0.120(7) -0.013(6) -0.009(6) -0.007(4)
N2S 0.065(5) 0.070(5) 0.132(8) -0.003(5) 0.011(5) 0.011(4)
C3S 0.060(5) 0.058(6) 0.117(8) 0.006(5) 0.017(5) 0.008(4)
C4S 0.106(9) 0.111(10) 0.119(10) -0.015(7) 0.017(7) 0.038(7)
N3S 0.108(6) 0.077(6) 0.114(8) -0.003(5) -0.005(6) -0.003(6)
C6S 0.088(7) 0.102(10) 0.231(18) 0.010(11) 0.000(9) 0.009(7)
C5S 0.080(6) 0.071(7) 0.129(10) 0.002(6) -0.026(6) 0.011(6)
N5S 0.104(7) 0.143(8) 0.078(6) -0.023(6) -0.036(5) -0.010(7)
C9S 0.080(7) 0.137(9) 0.099(9) -0.010(8) -0.028(6) -0.015(7)
C10S 0.087(7) 0.123(8) 0.110(9) -0.001(7) -0.003(7) -0.009(7)
Cl14 0.102(3) 0.102(3) 0.104(3) 0.006(2) 0.009(2) 0.009(2)
Cl24 0.103(3) 0.102(3) 0.104(3) 0.017(2) 0.018(2) 0.018(2)

loop_
_atom_type_symbol
_atom_type_description
_atom_type_scat_dispersion_real
_atom_type_scat_dispersion_imag
_atom_type_scat_source
C C 0.0034 0.0017 'International Tables Vol C Tables 4.2.6.8 and 6.1.1.4'
H H 0.0000 0.0000 'International Tables Vol C Tables 4.2.6.8 and 6.1.1.4'
N N 0.0066 0.0034 'International Tables Vol C Tables 4.2.6.8 and 6.1.1.4'
O O 0.0114 0.0062 'International Tables Vol C Tables 4.2.6.8 and 6.1.1.4'
Cl Cl 0.1420 0.1501 'International Tables Vol C Tables 4.2.6.8 and 6.1.1.4'
Cd Cd -0.8469 1.1419 'International Tables Vol C Tables 4.2.6.8 and 6.1.1.4'

loop_
_geom_angle_atom_site_label_1
_geom_angle_atom_site_label_2
_geom_angle_atom_site_label_3
_geom_angle
_geom_angle_site_symmetry_1
_geom_angle_site_symmetry_3
N9 Cd1 N10 71.94(17) . .
N9 Cd1 N6 95.0(2) . .
N10 Cd1 N6 91.32(18) . .
N9 Cd1 N1 102.3(2) . .
N10 Cd1 N1 102.65(19) . .
N6 Cd1 N1 160.4(2) . .
N9 Cd1 N2 108.78(19) . .
N10 Cd1 N2 174.71(19) . .
N6 Cd1 N2 93.8(2) . .
N1 Cd1 N2 72.1(2) . .
N9 Cd1 N5 164.8(2) . .
N10 Cd1 N5 101.21(18) . .
N6 Cd1 N5 71.2(2) . .
N1 Cd1 N5 92.4(2) . .
N2 Cd1 N5 79.3(2) . .
N3 Cd3 N17 169.3(3) . .
N3 Cd3 N15 89.8(2) . .
N17 Cd3 N15 100.8(2) . .
N3 Cd3 N16 85.3(2) . .
N17 Cd3 N16 99.1(2) . .
N15 Cd3 N16 71.4(2) . .
N3 Cd3 N18 103.9(2) . .
N17 Cd3 N18 71.9(3) . .
N15 Cd3 N18 108.0(2) . .
N16 Cd3 N18 170.8(2) . .
N3 Cd3 N4 69.3(2) . .
N17 Cd3 N4 100.1(3) . .
N15 Cd3 N4 159.1(2) . .
N16 Cd3 N4 106.3(2) . .
N18 Cd3 N4 77.5(2) . .
N26 Cd4 N21 93.2(2) . .
N26 Cd4 N7 102.6(2) . .
N21 Cd4 N7 158.4(3) . .
N26 Cd4 N8 174.6(2) . .
N21 Cd4 N8 92.1(2) . .
N7 Cd4 N8 72.5(2) . .
N26 Cd4 N25 71.1(2) . .
N21 Cd4 N25 101.4(2) . .
N7 Cd4 N25 97.6(2) . .
N8 Cd4 N25 106.8(2) . .
N26 Cd4 N22 93.1(2) . .
N21 Cd4 N22 72.0(2) . .
N7 Cd4 N22 92.4(2) . .
N8 Cd4 N22 89.5(2) . .
N25 Cd4 N22 162.8(2) . .
N19 Cd5 N28 160.3(3) . .
N19 Cd5 N34 88.0(2) . .
N28 Cd5 N34 105.0(2) . .
N19 Cd5 N33 92.0(2) . .
N28 Cd5 N33 105.9(2) . .
N34 Cd5 N33 71.9(2) . .
N19 Cd5 N27 93.9(2) . .
N28 Cd5 N27 72.8(2) . .
N34 Cd5 N27 177.7(2) . .
N33 Cd5 N27 109.3(2) . .
N19 Cd5 N20 71.2(3) . .
N28 Cd5 N20 91.7(3) . .
N34 Cd5 N20 99.7(2) . .
N33 Cd5 N20 161.8(3) . .
N27 Cd5 N20 79.7(2) . .
N38' Cd6 N29 154.5(4) . .
N37 Cd6 N29 103.8(4) . .
N38' Cd6 N24 99.1(3) . .
N37 Cd6 N24 154.3(4) . .
N29 Cd6 N24 101.6(3) . .
N38' Cd6 N30 88.0(3) . .
N37 Cd6 N30 84.6(4) . .
N29 Cd6 N30 72.0(3) . .
N24 Cd6 N30 106.3(3) . .
N38' Cd6 N23 98.1(3) . .
N37 Cd6 N23 98.7(4) . .
N29 Cd6 N23 102.1(3) . .
N24 Cd6 N23 72.8(3) . .
N30 Cd6 N23 173.8(3) . .
N38' Cd6 N37' 71.0(4) . .
N29 Cd6 N37' 89.0(4) . .
N24 Cd6 N37' 169.2(4) . .
N30 Cd6 N37' 78.2(3) . .
N23 Cd6 N37' 103.8(3) . .
N37 Cd6 N38 69.8(5) . .
N29 Cd6 N38 168.8(4) . .
N24 Cd6 N38 85.5(4) . .
N30 Cd6 N38 97.8(4) . .
N23 Cd6 N38 88.3(3) . .
C8 N1 C1 118.1(6) . .
C8 N1 Cd1 113.7(5) . .
C1 N1 Cd1 127.2(4) . .
C9 N2 C13 117.1(7) . .
C9 N2 Cd1 112.9(5) . .
C13 N2 Cd1 128.4(5) . .
C14 N3 C18 117.5(7) . .
C14 N3 Cd3 123.8(6) . .
C18 N3 Cd3 118.6(5) . .
C19 N4 C20 121.3(7) . .
C19 N4 Cd3 115.1(6) . .
C20 N4 Cd3 121.4(4) . .
C34 N5 C27 121.1(6) . .
C34 N5 Cd1 113.0(5) . .
C27 N5 Cd1 122.2(4) . .
C39 N6 C35 117.4(6) . .
C39 N6 Cd1 127.3(5) . .
C35 N6 Cd1 115.3(5) . .
C40 N7 C44 120.3(7) . .
C40 N7 Cd4 126.8(6) . .
C44 N7 Cd4 112.8(5) . .
C45 N8 C46 120.4(7) . .
C45 N8 Cd4 113.5(5) . .
C46 N8 Cd4 124.5(4) . .
C60 N9 C53 119.3(6) . .
C60 N9 Cd1 114.7(5) . .
C53 N9 Cd1 125.9(4) . .
C86 N13 C79A 106.7(9) . .
C86 N13 C79 136.5(9) . .
C86 N13 Cd2' 113.2(7) . .
C79A N13 Cd2' 138.8(7) . .
C86 N13 Cd2 119.8(7) . .
C79 N13 Cd2 103.2(6) . .
C91 N14 C87 118.4(10) . .
C91 N14 Cd2' 132.2(8) . .
C87 N14 Cd2' 108.5(6) . .
C91 N14 Cd2 122.3(8) . .
C87 N14 Cd2 119.3(7) . .
C92 N15 C96 118.0(7) . .
C92 N15 Cd3 128.1(6) . .
C96 N15 Cd3 113.1(5) . .
C97 N16 C98 118.0(6) . .
C97 N16 Cd3 114.2(5) . .
C98 N16 Cd3 127.7(5) . .
C112 N17 C105 120.1(7) . .
C112 N17 Cd3 114.2(6) . .
C105 N17 Cd3 125.5(5) . .
C117 N18 C113 121.0(8) . .
C117 N18 Cd3 125.4(6) . .
C113 N18 Cd3 110.2(6) . .
C118 N19 C122 117.3(7) . .
C118 N19 Cd5 126.5(6) . .
C122 N19 Cd5 116.1(6) . .
C123 N20 C124 120.1(8) . .
C123 N20 Cd5 112.9(6) . .
C124 N20 Cd5 122.5(6) . .
C138 N21 C131 118.1(7) . .
C138 N21 Cd4 114.8(6) . .
C131 N21 Cd4 126.8(5) . .
C139 N22 C143 119.9(8) . .
C139 N22 Cd4 110.0(6) . .
C143 N22 Cd4 129.8(6) . .
C144 N23 C148 119.6(9) . .
C144 N23 Cd6 130.2(7) . .
C148 N23 Cd6 110.1(6) . .
C149 N24 C150 110.0(9) . .
C149 N24 C50B 133.1(9) . .
C149 N24 Cd6 115.1(7) . .
C150 N24 Cd6 134.7(7) . .
C50B N24 Cd6 111.3(6) . .
C164 N25 C157 117.1(7) . .
C164 N25 Cd4 114.0(5) . .
C157 N25 Cd4 128.9(5) . .
C165 N26 C169 118.1(7) . .
C165 N26 Cd4 117.6(5) . .
C169 N26 Cd4 123.6(6) . .
C170 N27 C174 117.8(7) . .
C170 N27 Cd5 129.0(6) . .
C174 N27 Cd5 111.8(5) . .
C175 N28 C176 120.4(7) . .
C175 N28 Cd5 114.9(5) . .
C176 N28 Cd5 123.5(5) . .
C190 N29 C183 117.0(9) . .
C190 N29 Cd6 114.7(7) . .
C183 N29 Cd6 127.5(7) . .
C191 N30 C195 119.3(11) . .
C191 N30 Cd6 111.4(7) . .
C195 N30 Cd6 126.9(8) . .
C216 N33 C209 121.7(7) . .
C216 N33 Cd5 114.5(5) . .
C209 N33 Cd5 123.7(5) . .
C221 N34 C217 120.8(7) . .
C221 N34 Cd5 125.3(6) . .
C217 N34 Cd5 113.5(5) . .
C6 C1 C2 119.4 . .
C6 C1 N1 123.8(4) . .
C2 C1 N1 116.7(4) . .
C3 C2 C1 120.2 . .
C3 C2 H2 119.9 . .
C1 C2 H2 119.9 . .
C2 C3 C4 121.1 . .
C2 C3 H3 119.5 . .
C4 C3 H3 119.5 . .
C5 C4 C3 118.1 . .
C5 C4 C7 121.0 . .
C3 C4 C7 120.9 . .
C6 C5 C4 121.1 . .
C6 C5 H5 119.5 . .
C4 C5 H5 119.5 . .
C1 C6 C5 120.1 . .
C1 C6 H6 119.9 . .
C5 C6 H6 119.9 . .
C4 C7 H7A 109.5 . .
C4 C7 H7B 109.5 . .
H7A C7 H7B 109.5 . .
C4 C7 H7C 109.5 . .
H7A C7 H7C 109.5 . .
H7B C7 H7C 109.5 . .
N1 C8 C9 121.2(7) . .
N1 C8 H8 119.4 . .
C9 C8 H8 119.4 . .
N2 C9 C10 123.3(8) . .
N2 C9 C8 118.2(7) . .
C10 C9 C8 118.4(8) . .
C11 C10 C9 117.7(9) . .
C11 C10 H10 121.2 . .
C9 C10 H10 121.2 . .
C10 C11 C12 120.8(8) . .
C10 C11 H11 119.6 . .
C12 C11 H11 119.6 . .
C13 C12 C11 117.6(8) . .
C13 C12 C15 121.5(8) . .
C11 C12 C15 120.8(7) . .
N2 C13 C12 123.5(8) . .
N2 C13 H13 118.2 . .
C12 C13 H13 118.2 . .
N3 C14 C15 125.2(8) . .
N3 C14 H14 117.4 . .
C15 C14 H14 117.4 . .
C14 C15 C16 115.1(8) . .
C14 C15 C12 120.6(8) . .
C16 C15 C12 124.3(8) . .
C17 C16 C15 120.5(9) . .
C17 C16 H16 119.7 . .
C15 C16 H16 119.7 . .
C16 C17 C18 119.4(9) . .
C16 C17 H17 120.3 . .
C18 C17 H17 120.3 . .
N3 C18 C17 122.1(9) . .
N3 C18 C19 115.3(8) . .
C17 C18 C19 122.6(9) . .
N4 C19 C18 121.0(9) . .
N4 C19 H19 119.5 . .
C18 C19 H19 119.5 . .
C25 C20 C21 119.4 . .
C25 C20 N4 121.6(3) . .
C21 C20 N4 118.5(3) . .
C22 C21 C20 120.1 . .
C22 C21 H21 119.9 . .
C20 C21 H21 119.9 . .
C21 C22 C23 121.1 . .
C21 C22 H22 119.4 . .
C23 C22 H22 119.4 . .
C22 C23 C24 118.1 . .
C22 C23 C26 120.9 . .
C24 C23 C26 121.0 . .
C25 C24 C23 121.1 . .
C25 C24 H24 119.5 . .
C23 C24 H24 119.5 . .
C24 C25 C20 120.2 . .
C24 C25 H25 119.9 . .
C20 C25 H25 119.9 . .
C23 C26 H26X 109.5 . .
C23 C26 H26B 109.5 . .
H26X C26 H26B 109.5 . .
C23 C26 H26C 109.5 . .
H26X C26 H26C 109.5 . .
H26B C26 H26C 109.5 . .
C32 C27 C28 119.4 . .
C32 C27 N5 121.4(3) . .
C28 C27 N5 118.4(3) . .
C29 C28 C27 120.1 . .
C29 C28 H28 119.9 . .
C27 C28 H28 119.9 . .
C28 C29 C30 121.1 . .
C28 C29 H29 119.5 . .
C30 C29 H29 119.5 . .
C31 C30 C29 118.1 . .
C31 C30 C33 121.0 . .
C29 C30 C33 120.9 . .
C32 C31 C30 121.1 . .
C32 C31 H31 119.5 . .
C30 C31 H31 119.5 . .
C31 C32 C27 120.2 . .
C31 C32 H32 119.9 . .
C27 C32 H32 119.9 . .
C30 C33 H33A 109.5 . .
C30 C33 H33B 109.5 . .
H33A C33 H33B 109.5 . .
C30 C33 H33C 109.5 . .
H33A C33 H33C 109.5 . .
H33B C33 H33C 109.5 . .
N5 C34 C35 121.8(7) . .
N5 C34 H34 119.1 . .
C35 C34 H34 119.1 . .
C36 C35 N6 122.3(7) . .
C36 C35 C34 121.6(7) . .
N6 C35 C34 116.2(7) . .
C35 C36 C37 119.4(8) . .
C35 C36 H36 120.3 . .
C37 C36 H36 120.3 . .
C36 C37 C38 120.3(7) . .
C36 C37 H37 119.8 . .
C38 C37 H37 119.8 . .
C37 C38 C39 116.4(7) . .
C37 C38 C41 125.6(7) . .
C39 C38 C41 117.7(8) . .
N6 C39 C38 124.1(7) . .
N6 C39 H39 118.0 . .
C38 C39 H39 118.0 . .
N7 C40 C41 122.3(8) . .
N7 C40 H40 118.8 . .
C41 C40 H40 118.8 . .
C42 C41 C40 117.9(8) . .
C42 C41 C38 121.2(7) . .
C40 C41 C38 120.8(8) . .
C41 C42 C43 120.7(8) . .
C41 C42 H42 119.7 . .
C43 C42 H42 119.7 . .
C42 C43 C44 117.8(9) . .
C42 C43 H43 121.1 . .
C44 C43 H43 121.1 . .
N7 C44 C43 120.4(8) . .
N7 C44 C45 118.5(7) . .
C43 C44 C45 121.1(8) . .
N8 C45 C44 121.6(8) . .
N8 C45 H45 119.2 . .
C44 C45 H45 119.2 . .
C47 C46 C51 119.4 . .
C47 C46 N8 123.1(3) . .
C51 C46 N8 117.4(3) . .
C48 C47 C46 120.1 . .
C48 C47 H47 119.9 . .
C46 C47 H47 119.9 . .
C47 C48 C49 121.1 . .
C47 C48 H48 119.4 . .
C49 C48 H48 119.4 . .
C48 C49 C50 118.1 . .
C48 C49 C52 121.0 . .
C50 C49 C52 120.9 . .
C51 C50 C49 121.1 . .
C51 C50 H50 119.5 . .
C49 C50 H50 119.5 . .
C50 C51 C46 120.1 . .
C50 C51 H51 119.9 . .
C46 C51 H51 119.9 . .
C49 C52 H52A 109.5 . .
C49 C52 H52B 109.5 . .
H52A C52 H52B 109.5 . .
C49 C52 H52C 109.5 . .
H52A C52 H52C 109.5 . .
H52B C52 H52C 109.5 . .
C58 C53 C54 119.4 . .
C58 C53 N9 116.8(3) . .
C54 C53 N9 123.6(3) . .
C55 C54 C53 120.1 . .
C55 C54 H54 119.9 . .
C53 C54 H54 119.9 . .
C54 C55 C56 121.1 . .
C54 C55 H55 119.4 . .
C56 C55 H55 119.4 . .
C57 C56 C55 118.1 . .
C57 C56 C59 121.0 . .
C55 C56 C59 120.9 . .
C58 C57 C56 121.1 . .
C58 C57 H57 119.5 . .
C56 C57 H57 119.5 . .
C53 C58 C57 120.2 . .
C53 C58 H58 119.9 . .
C57 C58 H58 119.9 . .
C56 C59 H59A 109.5 . .
C56 C59 H59B 109.5 . .
H59A C59 H59B 109.5 . .
C56 C59 H59C 109.5 . .
H59A C59 H59C 109.5 . .
H59B C59 H59C 109.5 . .
N9 C60 C61 122.7(6) . .
N9 C60 H60 118.6 . .
C61 C60 H60 118.6 . .
C61 N10 C65 120.0 . .
C61 N10 Cd1 114.73(18) . .
C65 N10 Cd1 125.03(18) . .
C62 C61 N10 120.0 . .
C62 C61 C60 124.7(4) . .
N10 C61 C60 115.2(4) . .
C61 C62 C63 120.0 . .
C61 C62 H62 120.0 . .
C63 C62 H62 120.0 . .
C64 C63 C62 120.0 . .
C64 C63 H63 120.0 . .
C62 C63 H63 120.0 . .
C63 C64 C65 120.0 . .
C63 C64 C67' 109.7(6) . .
C65 C64 C67' 129.2(6) . .
C63 C64 C67 123.2(2) . .
C65 C64 C67 116.7(3) . .
C64 C65 N10 120.0 . .
C64 C65 H65 120.0 . .
N10 C65 H65 120.0 . .
C84 C79 C80 119.4 . .
C84 C79 N13 125.8(5) . .
C80 C79 N13 112.0(6) . .
C81 C80 C79 120.1 . .
C81 C80 H80 119.9 . .
C79 C80 H80 119.9 . .
C80 C81 C82 121.1 . .
C80 C81 H81 119.5 . .
C82 C81 H81 119.5 . .
C83 C82 C81 118.1 . .
C83 C82 C85 121.0 . .
C81 C82 C85 120.9 . .
C84 C83 C82 121.1 . .
C84 C83 H83 119.5 . .
C82 C83 H83 119.5 . .
C79 C84 C83 120.1 . .
C79 C84 H84 119.9 . .
C83 C84 H84 119.9 . .
C82 C85 H85A 109.5 . .
C82 C85 H85B 109.5 . .
H85A C85 H85B 109.5 . .
C82 C85 H85C 109.5 . .
H85A C85 H85C 109.5 . .
H85B C85 H85C 109.5 . .
C80A C79A C84A 119.4 . .
C80A C79A N13 130.9(5) . .
C84A C79A N13 109.2(6) . .
C79A C80A C81A 120.1 . .
C79A C80A H80A 119.9 . .
C81A C80A H80A 119.9 . .
C80A C81A C82A 121.1 . .
C80A C81A H81A 119.5 . .
C82A C81A H81A 119.5 . .
C81A C82A C83A 118.1 . .
C81A C82A C85A 120.9 . .
C83A C82A C85A 120.9 . .
C84A C83A C82A 121.1 . .
C84A C83A H83A 119.5 . .
C82A C83A H83A 119.5 . .
C83A C84A C79A 120.1 . .
C83A C84A H84A 119.9 . .
C79A C84A H84A 119.9 . .
C82A C85A H85D 109.5 . .
C82A C85A H85E 109.5 . .
H85D C85A H85E 109.5 . .
C82A C85A H85F 109.5 . .
H85D C85A H85F 109.5 . .
H85E C85A H85F 109.5 . .
N13 C86 C87 121.2(12) . .
N13 C86 H86 119.4 . .
C87 C86 H86 119.4 . .
C88 C87 N14 121.5(9) . .
C88 C87 C86 123.0(12) . .
N14 C87 C86 115.5(12) . .
C87 C88 C89 118.7(13) . .
C87 C88 H88 120.6 . .
C89 C88 H88 120.6 . .
C90 C89 C88 120.4(13) . .
C90 C89 H89 119.8 . .
C88 C89 H89 119.8 . .
C89 C90 C91 118.5(9) . .
C89 C90 C93 121.8(10) . .
C91 C90 C93 119.6(9) . .
N14 C91 C90 122.2(10) . .
N14 C91 H91 118.9 . .
C90 C91 H91 118.9 . .
N15 C92 C93 124.8(8) . .
N15 C92 H92 117.6 . .
C93 C92 H92 117.6 . .
C94 C93 C92 117.3(7) . .
C94 C93 C90 120.1(9) . .
C92 C93 C90 122.6(9) . .
C93 C94 C95 118.0(8) . .
C93 C94 H94 121.0 . .
C95 C94 H94 121.0 . .
C96 C95 C94 118.7(9) . .
C96 C95 H95 120.7 . .
C94 C95 H95 120.7 . .
N15 C96 C95 122.7(7) . .
N15 C96 C97 119.4(8) . .
C95 C96 C97 117.7(8) . .
N16 C97 C96 120.4(8) . .
N16 C97 H97 119.8 . .
C96 C97 H97 119.8 . .
C103 C98 C99 119.4 . .
C103 C98 N16 122.6(4) . .
C99 C98 N16 118.0(4) . .
C98 C99 C100 120.1 . .
C98 C99 H99 119.9 . .
C100 C99 H99 119.9 . .
C99 C100 C101 121.1 . .
C99 C100 H100 119.4 . .
C101 C100 H100 119.4 . .
C100 C101 C102 118.1 . .
C100 C101 C104 121.0 . .
C102 C101 C104 120.9 . .
C103 C102 C101 121.1 . .
C103 C102 H102 119.5 . .
C101 C102 H102 119.5 . .
C98 C103 C102 120.1 . .
C98 C103 H103 119.9 . .
C102 C103 H103 119.9 . .
C101 C104 H10A 109.5 . .
C101 C104 H10B 109.5 . .
H10A C104 H10B 109.5 . .
C101 C104 H10C 109.5 . .
H10A C104 H10C 109.5 . .
H10B C104 H10C 109.5 . .
N17 C105 C110 122.1(5) . .
N17 C105 C106 118.4(5) . .
C110 C105 C106 119.4 . .
C107 C106 C105 120.1 . .
C107 C106 H106 119.9 . .
C105 C106 H106 119.9 . .
C106 C107 C108 121.1 . .
C106 C107 H107 119.5 . .
C108 C107 H107 119.5 . .
C109 C108 C107 118.1 . .
C109 C108 C111 120.9 . .
C107 C108 C111 120.9 . .
C110 C109 C108 121.1 . .
C110 C109 H109 119.4 . .
C108 C109 H109 119.4 . .
C109 C110 C105 120.1 . .
C109 C110 H110 119.9 . .
C105 C110 H110 119.9 . .
C108 C111 H11A 109.5 . .
C108 C111 H11B 109.5 . .
H11A C111 H11B 109.5 . .
C108 C111 H11C 109.5 . .
H11A C111 H11C 109.5 . .
H11B C111 H11C 109.5 . .
N17 C112 C113 122.5(8) . .
N17 C112 H112 118.7 . .
C113 C112 H112 118.7 . .
N18 C113 C114 118.4(9) . .
N18 C113 C112 118.7(8) . .
C114 C113 C112 122.9(9) . .
C115 C114 C113 120.9(9) . .
C115 C114 H114 119.6 . .
C113 C114 H114 119.6 . .
C114 C115 C116 121.3(9) . .
C114 C115 H115 119.3 . .
C116 C115 H115 119.3 . .
C115 C116 C119 123.5(8) . .
C115 C116 C117 115.8(9) . .
C119 C116 C117 120.7(9) . .
N18 C117 C116 122.5(9) . .
N18 C117 H117 118.7 . .
C116 C117 H117 118.7 . .
N19 C118 C119 125.7(9) . .
N19 C118 H118 117.1 . .
C119 C118 H118 117.1 . .
C120 C119 C118 115.9(9) . .
C120 C119 C116 124.6(9) . .
C118 C119 C116 119.5(9) . .
C119 C120 C121 120.8(9) . .
C119 C120 H120 119.6 . .
C121 C120 H120 119.6 . .
C120 C121 C122 117.5(9) . .
C120 C121 H121 121.3 . .
C122 C121 H121 121.3 . .
N19 C122 C121 122.7(9) . .
N19 C122 C123 117.4(7) . .
C121 C122 C123 119.6(9) . .
N20 C123 C122 120.8(9) . .
N20 C123 H123 119.6 . .
C122 C123 H123 119.6 . .
C125 C124 C129 119.8(10) . .
C125 C124 N20 123.1(8) . .
C129 C124 N20 116.6(9) . .
C124 C125 C126 120.8(10) . .
C124 C125 H125 119.6 . .
C126 C125 H125 119.6 . .
C125 C126 C127 122.4(11) . .
C125 C126 H126 118.8 . .
C127 C126 H126 118.8 . .
C126 C127 C128 115.1(10) . .
C126 C127 C130 122.0(11) . .
C128 C127 C130 122.9(10) . .
C129 C128 C127 122.6(9) . .
C129 C128 H128 118.7 . .
C127 C128 H128 118.7 . .
C128 C129 C124 119.3(10) . .
C128 C129 H129 120.3 . .
C124 C129 H129 120.3 . .
C127 C130 H13X 109.5 . .
C127 C130 H13Y 109.5 . .
H13X C130 H13Y 109.5 . .
C127 C130 H13Z 109.5 . .
H13X C130 H13Z 109.5 . .
H13Y C130 H13Z 109.5 . .
C132 C131 C136 119.4 . .
C132 C131 N21 122.3(5) . .
C136 C131 N21 118.3(5) . .
C133 C132 C131 120.1 . .
C133 C132 H132 119.9 . .
C131 C132 H132 119.9 . .
C132 C133 C134 121.1 . .
C132 C133 H133 119.4 . .
C134 C133 H133 119.4 . .
C135 C134 C133 118.1 . .
C135 C134 C137 121.0 . .
C133 C134 C137 120.9 . .
C136 C135 C134 121.1 . .
C136 C135 H135 119.4 . .
C134 C135 H135 119.4 . .
C135 C136 C131 120.1 . .
C135 C136 H136 119.9 . .
C131 C136 H136 119.9 . .
C134 C137 H13A 109.5 . .
C134 C137 H13B 109.5 . .
H13A C137 H13B 109.5 . .
C134 C137 H13C 109.5 . .
H13A C137 H13C 109.5 . .
H13B C137 H13C 109.5 . .
N21 C138 C139 122.3(8) . .
N21 C138 H138 118.9 . .
C139 C138 H138 118.9 . .
N22 C139 C140 120.3(9) . .
N22 C139 C138 119.7(9) . .
C140 C139 C138 119.9(9) . .
C141 C140 C139 118.8(10) . .
C141 C140 H140 120.6 . .
C139 C140 H140 120.6 . .
C140 C141 C142 122.0(11) . .
C140 C141 H141 119.0 . .
C142 C141 H141 119.0 . .
C141 C142 C143 115.5(9) . .
C141 C142 C145 120.7(9) . .
C143 C142 C145 123.8(8) . .
N22 C143 C142 123.1(8) . .
N22 C143 H143 118.5 . .
C142 C143 H143 118.5 . .
N23 C144 C145 124.4(9) . .
N23 C144 H144 117.8 . .
C145 C144 H144 117.8 . .
C146 C145 C144 116.3(9) . .
C146 C145 C142 120.1(10) . .
C144 C145 C142 123.5(9) . .
C147 C146 C145 119.9(12) . .
C147 C146 H146 120.0 . .
C145 C146 H146 120.0 . .
C146 C147 C148 121.9(11) . .
C146 C147 H147 119.0 . .
C148 C147 H147 119.0 . .
N23 C148 C147 117.8(9) . .
N23 C148 C149 119.9(10) . .
C147 C148 C149 122.3(10) . .
N24 C149 C148 121.9(11) . .
N24 C149 H149 119.0 . .
C148 C149 H149 119.0 . .
C155 C150 C151 119.4 . .
C155 C150 N24 112.1(5) . .
C151 C150 N24 128.3(4) . .
C152 C151 C150 120.1 . .
C152 C151 H151 119.9 . .
C150 C151 H151 119.9 . .
C151 C152 C153 121.1 . .
C151 C152 H152 119.4 . .
C153 C152 H152 119.4 . .
C152 C153 C154 118.1 . .
C152 C153 C156 121.0 . .
C154 C153 C156 120.9 . .
C155 C154 C153 121.1 . .
C155 C154 H154 119.5 . .
C153 C154 H154 119.5 . .
C154 C155 C150 120.1 . .
C154 C155 H155 119.9 . .
C150 C155 H155 119.9 . .
C153 C156 H15A 109.5 . .
C153 C156 H15B 109.5 . .
H15A C156 H15B 109.5 . .
C153 C156 H15C 109.5 . .
H15A C156 H15C 109.5 . .
H15B C156 H15C 109.5 . .
C55B C50B C51B 119.4 . .
C55B C50B N24 123.9(4) . .
C51B C50B N24 115.2(4) . .
C50B C51B C52B 120.1 . .
C50B C51B H51B 119.9 . .
C52B C51B H51B 119.9 . .
C51B C52B C53B 121.1 . .
C51B C52B H52X 119.5 . .
C53B C52B H52X 119.5 . .
C52B C53B C54B 118.1 . .
C52B C53B C56B 120.9 . .
C54B C53B C56B 120.9 . .
C55B C54B C53B 121.1 . .
C55B C54B H54B 119.5 . .
C53B C54B H54B 119.5 . .
C50B C55B C54B 120.1 . .
C50B C55B H55B 119.9 . .
C54B C55B H55B 119.9 . .
C53B C56B H56A 109.5 . .
C53B C56B H56B 109.5 . .
H56A C56B H56B 109.5 . .
C53B C56B H56C 109.5 . .
H56A C56B H56C 109.5 . .
H56B C56B H56C 109.5 . .
C162 C157 C158 119.5 . .
C162 C157 N25 119.0(3) . .
C158 C157 N25 121.4(3) . .
C157 C158 C159 120.1 . .
C157 C158 H158 119.9 . .
C159 C158 H158 119.9 . .
C158 C159 C160 121.1 . .
C158 C159 H159 119.5 . .
C160 C159 H159 119.5 . .
C161 C160 C159 118.1 . .
C161 C160 C163 120.9 . .
C159 C160 C163 120.9 . .
C162 C161 C160 121.1 . .
C162 C161 H161 119.5 . .
C160 C161 H161 119.5 . .
C157 C162 C161 120.1 . .
C157 C162 H162 119.9 . .
C161 C162 H162 119.9 . .
C160 C163 H16A 109.5 . .
C160 C163 H16B 109.5 . .
H16A C163 H16B 109.5 . .
C160 C163 H16C 109.5 . .
H16A C163 H16C 109.5 . .
H16B C163 H16C 109.5 . .
N25 C164 C165 120.1(8) . .
N25 C164 H164 119.9 . .
C165 C164 H164 119.9 . .
N26 C165 C166 123.4(7) . .
N26 C165 C164 116.5(7) . .
C166 C165 C164 120.1(8) . .
C167 C166 C165 119.2(8) . .
C167 C166 H166 120.4 . .
C165 C166 H166 120.4 . .
C166 C167 C168 118.5(8) . .
C166 C167 H167 120.7 . .
C168 C167 H167 120.7 . .
C169 C168 C167 118.3(8) . .
C169 C168 C171 119.8(8) . .
C167 C168 C171 121.8(8) . .
N26 C169 C168 122.4(8) . .
N26 C169 H169 118.8 . .
C168 C169 H169 118.8 . .
N27 C170 C171 124.7(8) . .
N27 C170 H170 117.6 . .
C171 C170 H170 117.6 . .
C170 C171 C172 116.2(8) . .
C170 C171 C168 121.9(8) . .
C172 C171 C168 121.9(8) . .
C171 C172 C173 120.2(9) . .
C171 C172 H172 119.9 . .
C173 C172 H172 119.9 . .
C174 C173 C172 119.5(9) . .
C174 C173 H173 120.2 . .
C172 C173 H173 120.2 . .
C173 C174 N27 121.4(8) . .
C173 C174 C175 121.2(8) . .
N27 C174 C175 117.4(8) . .
N28 C175 C174 120.7(8) . .
N28 C175 H175 119.7 . .
C174 C175 H175 119.7 . .
C177 C176 C181 119.4 . .
C177 C176 N28 123.4(3) . .
C181 C176 N28 117.1(3) . .
C178 C177 C176 120.1 . .
C178 C177 H177 119.9 . .
C176 C177 H177 119.9 . .
C177 C178 C179 121.1 . .
C177 C178 H178 119.5 . .
C179 C178 H178 119.5 . .
C178 C179 C180 118.1 . .
C178 C179 C182 121.0 . .
C180 C179 C182 120.9 . .
C181 C180 C179 121.1 . .
C181 C180 H180 119.5 . .
C179 C180 H180 119.5 . .
C180 C181 C176 120.1 . .
C180 C181 H181 119.9 . .
C176 C181 H181 119.9 . .
C179 C182 H18A 109.5 . .
C179 C182 H18B 109.5 . .
H18A C182 H18B 109.5 . .
C179 C182 H18C 109.5 . .
H18A C182 H18C 109.5 . .
H18B C182 H18C 109.5 . .
C184 C183 C188 119.4 . .
C184 C183 N29 124.1(5) . .
C188 C183 N29 116.4(5) . .
C185 C184 C183 120.1 . .
C185 C184 H184 119.9 . .
C183 C184 H184 119.9 . .
C184 C185 C186 121.1 . .
C184 C185 H185 119.5 . .
C186 C185 H185 119.5 . .
C185 C186 C187 118.1 . .
C185 C186 C189 120.9 . .
C187 C186 C189 120.9 . .
C188 C187 C186 121.1 . .
C188 C187 H187 119.5 . .
C186 C187 H187 119.5 . .
C187 C188 C183 120.1 . .
C187 C188 H188 119.9 . .
C183 C188 H188 119.9 . .
C186 C189 H18D 109.5 . .
C186 C189 H18E 109.5 . .
H18D C189 H18E 109.5 . .
C186 C189 H18F 109.5 . .
H18D C189 H18F 109.5 . .
H18E C189 H18F 109.5 . .
N29 C190 C191 120.3(12) . .
N29 C190 H190 119.9 . .
C191 C190 H190 119.9 . .
N30 C191 C192 122.5(10) . .
N30 C191 C190 119.1(12) . .
C192 C191 C190 118.5(12) . .
C191 C192 C193 119.3(12) . .
C191 C192 H192 120.3 . .
C193 C192 H192 120.3 . .
C192 C193 C194 113.6(12) . .
C192 C193 H193 123.2 . .
C194 C193 H193 123.2 . .
C195 C194 C193 121.5(11) . .
C195 C194 C197 123.0(9) . .
C193 C194 C197 114.9(9) . .
C195 C194 C697 140.2(10) . .
C193 C194 C697 95.7(10) . .
C194 C195 N30 123.0(12) . .
C194 C195 H195 118.5 . .
N30 C195 H195 118.5 . .
N11S C21S C22S 150(4) . .
C21S C22S H22A 109.5 . .
C21S C22S H22B 109.5 . .
H22A C22S H22B 109.5 . .
C21S C22S H22C 109.5 . .
H22A C22S H22C 109.5 . .
H22B C22S H22C 109.5 . .
C201 N32 C202 121.9(13) . .
C201 N32 Cd8 114.4(11) . .
C202 N32 Cd8 121.6(9) . .
N32 C201 C200 123.1(14) . .
N32 C201 H201 118.4 . .
C200 C201 H201 118.4 . .
C203 C202 C207 119.4 . .
C203 C202 N32 120.3(9) . .
C207 C202 N32 119.5(9) . .
C202 C203 C204 120.1 . .
C202 C203 H203 119.9 . .
C204 C203 H203 119.9 . .
C203 C204 C205 121.1 . .
C203 C204 H204 119.4 . .
C205 C204 H204 119.4 . .
C204 C205 C206 118.1 . .
C204 C205 C208 121.0 . .
C206 C205 C208 121.0 . .
C207 C206 C205 121.1 . .
C207 C206 H206 119.4 . .
C205 C206 H206 119.4 . .
C206 C207 C202 120.1 . .
C206 C207 H207 119.9 . .
C202 C207 H207 119.9 . .
C205 C208 H20A 109.5 . .
C205 C208 H20B 109.5 . .
H20A C208 H20B 109.5 . .
C205 C208 H20C 109.5 . .
H20A C208 H20C 109.5 . .
H20B C208 H20C 109.5 . .
C1' N32' C2' 119.2(18) . .
C1' N32' Cd8' 118.6(16) . .
C2' N32' Cd8' 120.2(13) . .
N32' C1' C700 117(2) . .
N32' C1' H1' 121.4 . .
C700 C1' H1' 121.4 . .
C3' C2' C7' 119.4 . .
C3' C2' N32' 117.8(13) . .
C7' C2' N32' 122.7(13) . .
C4' C3' C2' 120.1 . .
C4' C3' H3' 119.9 . .
C2' C3' H3' 119.9 . .
C3' C4' C5' 121.1 . .
C3' C4' C560 86.9(8) . 4_576
C5' C4' C560 94.8(9) . 4_576
C3' C4' H4' 119.4 . .
C5' C4' H4' 119.4 . .
C560 C4' H4' 88.3 4_576 .
C4' C5' C6' 118.1 . .
C4' C5' C8' 120.9 . .
C6' C5' C8' 121.0 . .
C7' C6' C5' 121.1 . .
C7' C6' H6' 119.5 . .
C5' C6' H6' 119.5 . .
C6' C7' C2' 120.1 . .
C6' C7' H7' 119.9 . .
C2' C7' H7' 119.9 . .
C5' C8' H8'1 109.5 . .
C5' C8' H8'2 109.5 . .
H8'1 C8' H8'2 109.5 . .
C5' C8' H8'3 109.5 . .
H8'1 C8' H8'3 109.5 . .
H8'2 C8' H8'3 109.5 . .
O50 Cl13 O49 111.6(13) . .
O50 Cl13 O51 111.3(13) . .
O49 Cl13 O51 108.7(13) . .
O50 Cl13 O52 109.8(13) . .
O49 Cl13 O52 108.0(12) . .
O51 Cl13 O52 107.2(12) . .
C214 C209 C210 119.4 . .
C214 C209 N33 123.8(4) . .
C210 C209 N33 116.7(4) . .
C211 C210 C209 120.1 . .
C211 C210 H210 119.9 . .
C209 C210 H210 119.9 . .
C210 C211 C212 121.1 . .
C210 C211 H211 119.5 . .
C212 C211 H211 119.5 . .
C213 C212 C211 118.1 . .
C213 C212 C215 120.9 . .
C211 C212 C215 120.9 . .
C214 C213 C212 121.1 . .
C214 C213 H213 119.5 . .
C212 C213 H213 119.5 . .
C209 C214 C213 120.1 . .
C209 C214 H214 119.9 . .
C213 C214 H214 119.9 . .
C212 C215 H21A 109.5 . .
C212 C215 H21B 109.5 . .
H21A C215 H21B 109.5 . .
C212 C215 H21C 109.5 . .
H21A C215 H21C 109.5 . .
H21B C215 H21C 109.5 . .
N33 C216 C217 122.7(8) . .
N33 C216 H216 118.7 . .
C217 C216 H216 118.7 . .
C218 C217 N34 118.5(8) . .
C218 C217 C216 124.1(9) . .
N34 C217 C216 117.4(8) . .
C217 C218 C219 121.7(9) . .
C217 C218 H218 119.2 . .
C219 C218 H218 119.2 . .
C220 C219 C218 121.9(10) . .
C220 C219 H219 119.0 . .
C218 C219 H219 119.0 . .
C219 C220 C221 114.8(9) . .
C219 C220 C323 123.5(7) . .
C221 C220 C323 118.6(7) . .
C219 C220 C623 126.4(9) . .
C221 C220 C623 117.6(8) . .
N34 C221 C220 122.2(8) . .
N34 C221 H221 118.9 . .
C220 C221 H221 118.9 . .
O42 Cl11 O41 109.0(8) . .
O42 Cl11 O43 110.5(8) . .
O41 Cl11 O43 109.2(9) . .
O42 Cl11 O44 112.0(7) . .
O41 Cl11 O44 106.9(7) . .
O43 Cl11 O44 109.1(7) . .
N41 Cd2 N46 161.0(4) . .
N41 Cd2 N42 71.4(4) . .
N46 Cd2 N42 95.9(3) . .
N41 Cd2 N45 92.0(5) . .
N46 Cd2 N45 71.6(4) . .
N42 Cd2 N45 81.2(4) . .
N41 Cd2 N13 110.5(4) . .
N46 Cd2 N13 87.7(3) . .
N42 Cd2 N13 117.0(3) . .
N45 Cd2 N13 154.3(4) . .
N41 Cd2 N14 110.0(4) . .
N46 Cd2 N14 82.5(3) . .
N42 Cd2 N14 178.4(3) . .
N45 Cd2 N14 97.8(4) . .
N13 Cd2 N14 63.5(3) . .
N31 Cd8 N48 169.5(4) . .
N31 Cd8 N11 89.3(3) . .
N48 Cd8 N11 100.9(4) . .
N31 Cd8 N47 102.6(3) . .
N48 Cd8 N47 72.2(5) . .
N11 Cd8 N47 108.8(3) . .
N31 Cd8 N12 87.5(4) . .
N48 Cd8 N12 97.8(5) . .
N11 Cd8 N12 71.0(3) . .
N47 Cd8 N12 169.9(4) . .
N31 Cd8 N32 70.1(4) . .
N48 Cd8 N32 99.6(5) . .
N11 Cd8 N32 159.4(4) . .
N47 Cd8 N32 77.2(4) . .
N12 Cd8 N32 106.6(5) . .
N39 Cd7 N35 109.7(4) . .
N39 Cd7 N43 106.9(4) . .
N35 Cd7 N43 88.6(4) . .
N39 Cd7 N44 88.0(5) . .
N35 Cd7 N44 156.6(5) . .
N43 Cd7 N44 71.2(5) . .
N39 Cd7 N36 167.7(6) . .
N35 Cd7 N36 70.4(6) . .
N43 Cd7 N36 85.4(6) . .
N44 Cd7 N36 95.5(6) . .
N39 Cd7 N40 74.6(5) . .
N35 Cd7 N40 91.8(5) . .
N43 Cd7 N40 178.2(5) . .
N44 Cd7 N40 108.0(6) . .
N36 Cd7 N40 93.1(7) . .
C71 N12 C72 121.5(11) . .
C71 N12 Cd8 113.4(9) . .
C72 N12 Cd8 125.0(8) . .
C66 N11 C70 120.0 . .
C66 N11 Cd8 126.0(3) . .
C70 N11 Cd8 112.6(3) . .
N11 C66 C67 120.0 . .
N11 C66 H66 120.0 . .
C67 C66 H66 120.0 . .
C68 C67 C66 120.0 . .
C68 C67 C64 120.7(3) . .
C66 C67 C64 118.6(3) . .
C67 C68 C69 120.0 . .
C67 C68 H68 120.0 . .
C69 C68 H68 120.0 . .
C68 C69 C70 120.0 . .
C68 C69 H69 120.0 . .
C70 C69 H69 120.0 . .
C69 C70 N11 120.0 . .
C69 C70 C71 122.2(7) . .
N11 C70 C71 117.7(7) . .
N12 C71 C70 122.9(12) . .
N12 C71 H71 118.5 . .
C70 C71 H71 118.5 . .
N12 C72 C77 120.5(8) . .
N12 C72 C73 120.1(8) . .
C77 C72 C73 119.4 . .
C74 C73 C72 120.1 . .
C74 C73 H73 119.9 . .
C72 C73 H73 119.9 . .
C73 C74 C75 121.1 . .
C73 C74 H74 119.4 . .
C75 C74 H74 119.4 . .
C76 C75 C74 118.1 . .
C76 C75 C78 121.0 . .
C74 C75 C78 121.0 . .
C77 C76 C75 121.1 . .
C77 C76 H76 119.4 . .
C75 C76 H76 119.4 . .
C76 C77 C72 120.1 . .
C76 C77 H77 119.9 . .
C72 C77 H77 119.9 . .
C75 C78 H78A 109.5 . .
C75 C78 H78B 109.5 . .
H78A C78 H78B 109.5 . .
C75 C78 H78C 109.5 . .
H78A C78 H78C 109.5 . .
H78B C78 H78C 109.5 . .
N45 C294 C495 125.3(15) . .
N45 C294 H294 117.3 . .
C495 C294 H294 117.3 . .
C294 N45 C287 124.7(14) . .
C294 N45 Cd2 109.2(11) . .
C287 N45 Cd2 120.9(9) . .
N45 C287 C292 122.6(8) . .
N45 C287 C288 117.5(8) . .
C292 C287 C288 119.4 . .
C289 C288 C287 120.1 . .
C289 C288 H288 119.9 . .
C287 C288 H288 119.9 . .
C288 C289 C290 121.1 . .
C288 C289 H289 119.5 . .
C290 C289 H289 119.5 . .
C289 C290 C291 118.1 . .
C289 C290 C293 121.0 . .
C291 C290 C293 120.9 . .
C292 C291 C290 121.1 . .
C292 C291 H291 119.5 . .
C290 C291 H291 119.5 . .
C291 C292 C287 120.1 . .
C291 C292 H292 119.9 . .
C287 C292 H292 119.9 . .
C290 C293 H29A 109.5 . .
C290 C293 H29B 109.5 . .
H29A C293 H29B 109.5 . .
C290 C293 H29C 109.5 . .
H29A C293 H29C 109.5 . .
H29B C293 H29C 109.5 . .
C495 N46 C499 120.0 . .
C495 N46 Cd2 116.2(4) . .
C499 N46 Cd2 123.2(4) . .
N46 C495 C496 120.0 . .
N46 C495 C294 115.4(8) . .
C496 C495 C294 124.0(8) . .
C497 C496 C495 120.0 . .
C497 C496 H496 120.0 . .
C495 C496 H496 120.0 . .
C496 C497 C498 120.0 . .
C496 C497 H497 120.0 . .
C498 C497 H497 120.0 . .
C499 C498 C497 120.0 . .
C499 C498 C301 116.7(7) . .
C497 C498 C301 123.3(7) . .
C498 C499 N46 120.0 . .
C498 C499 H499 120.0 . .
N46 C499 H499 120.0 . .
C300 N47 C304 120.0 . .
C300 N47 Cd8 124.2(5) . .
C304 N47 Cd8 112.4(5) . .
N47 C300 C301 120.0 . .
N47 C300 H300 120.0 . .
C301 C300 H300 120.0 . .
C300 C301 C302 120.0 . .
C300 C301 C498 117.9(7) . .
C302 C301 C498 122.0(7) . .
C303 C302 C301 120.0 . .
C303 C302 H302 120.0 . .
C301 C302 H302 120.0 . .
C302 C303 C304 120.0 . .
C302 C303 H303 120.0 . .
C304 C303 H303 120.0 . .
C303 C304 N47 120.0 . .
C303 C304 C305 124.5(9) . .
N47 C304 C305 115.2(9) . .
C305 N48 C306 120.1(16) . .
C305 N48 Cd8 115.1(13) . .
C306 N48 Cd8 124.3(10) . .
N48 C305 C304 123.0(17) . .
N48 C305 H305 118.5 . .
C304 C305 H305 118.5 . .
C307 C306 C311 119.4 . .
C307 C306 N48 116.7(10) . .
C311 C306 N48 123.9(10) . .
C308 C307 C306 120.1 . .
C308 C307 H307 119.9 . .
C306 C307 H307 119.9 . .
C307 C308 C309 121.1 . .
C307 C308 H308 119.5 . .
C309 C308 H308 119.5 . .
C310 C309 C308 118.1 . .
C310 C309 C312 121.0 . .
C308 C309 C312 120.9 . .
C311 C310 C309 121.1 . .
C311 C310 H310 119.4 . .
C309 C310 H310 119.4 . .
C310 C311 C306 120.1 . .
C310 C311 H311 119.9 . .
C306 C311 H311 119.9 . .
C309 C312 C284 150.5(12) . 4_576
C309 C312 H31A 109.5 . .
C284 C312 H31A 41.2 4_576 .
C309 C312 H31B 109.5 . .
C284 C312 H31B 88.9 4_576 .
H31A C312 H31B 109.5 . .
C309 C312 H31C 109.5 . .
C284 C312 H31C 84.3 4_576 .
H31A C312 H31C 109.5 . .
H31B C312 H31C 109.5 . .
C279 N44 C280 124.0(16) . .
C279 N44 Cd7 116.1(14) . .
C280 N44 Cd7 119.4(10) . .
C274 N43 C278 120.0 . .
C274 N43 Cd7 124.4(5) . .
C278 N43 Cd7 115.5(5) . .
C275 C274 N43 120.0 . .
C275 C274 H274 120.0 . .
N43 C274 H274 120.0 . .
C274 C275 C276 120.0 . .
C274 C275 C272 118.4(8) . .
C276 C275 C272 121.6(8) . .
C277 C276 C275 120.0 . .
C277 C276 H276 120.0 . .
C275 C276 H276 120.0 . .
C278 C277 C276 120.0 . .
C278 C277 H277 120.0 . .
C276 C277 H277 120.0 . .
C277 C278 N43 120.0 . .
C277 C278 C279 125.2(10) . .
N43 C278 C279 114.7(10) . .
C269 N42 C273 120.0 . .
C269 N42 Cd2 111.2(4) . .
C273 N42 Cd2 127.4(4) . .
N42 C269 C270 120.0 . .
N42 C269 C268 117.5(9) . .
C270 C269 C268 122.4(9) . .
C271 C270 C269 120.0 . .
C271 C270 H270 120.0 . .
C269 C270 H270 120.0 . .
C270 C271 C272 120.0 . .
C270 C271 H271 120.0 . .
C272 C271 H271 120.0 . .
C273 C272 C271 120.0 . .
C273 C272 C275 121.3(7) . .
C271 C272 C275 118.6(7) . .
C272 C273 N42 120.0 . .
C272 C273 H273 120.0 . .
N42 C273 H273 120.0 . .
N41 C268 C269 120.0(15) . .
N41 C268 H268 120.0 . .
C269 C268 H268 120.0 . .
C268 N41 C261 119.7(13) . .
C268 N41 Cd2 117.2(12) . .
C261 N41 Cd2 122.1(9) . .
N44 C279 C278 122.3(18) . .
N44 C279 H279 118.9 . .
C278 C279 H279 118.9 . .
C266 C261 C262 119.4 . .
C266 C261 N41 121.4(6) . .
C262 C261 N41 119.1(6) . .
C265 C266 C261 120.1 . .
C265 C266 H266 119.9 . .
C261 C266 H266 119.9 . .
C266 C265 C264 121.1 . .
C266 C265 H265 119.5 . .
C264 C265 H265 119.5 . .
C265 C264 C263 118.1 . .
C265 C264 C267 120.9 . .
C263 C264 C267 120.9 . .
C262 C263 C264 121.1 . .
C262 C263 H263 119.5 . .
C264 C263 H263 119.5 . .
C263 C262 C261 120.1 . .
C263 C262 H262 119.9 . .
C261 C262 H262 119.9 . .
C264 C267 H26D 109.5 . .
C264 C267 H26E 109.5 . .
H26D C267 H26E 109.5 . .
C264 C267 H26F 109.5 . .
H26D C267 H26F 109.5 . .
H26E C267 H26F 109.5 . .
C281 C280 C285 119.4 . .
C281 C280 N44 117.1(7) . .
C285 C280 N44 123.5(7) . .
C282 C281 C280 120.1 . .
C282 C281 H281 119.9 . .
C280 C281 H281 119.9 . .
C281 C282 C283 121.1 . .
C281 C282 H282 119.5 . .
C283 C282 H282 119.5 . .
C282 C283 C284 118.1 . .
C282 C283 C286 120.9 . .
C284 C283 C286 120.9 . .
C285 C284 C283 121.1 . .
C285 C284 C312 83(4) . 4_575
C283 C284 C312 113(3) . 4_575
C285 C284 H284 119.5 . .
C283 C284 H284 119.5 . .
C312 C284 H284 73.2 4_575 .
C284 C285 C280 120.1 . .
C284 C285 H285 119.9 . .
C280 C285 H285 119.9 . .
C283 C286 H28A 109.5 . .
C283 C286 H28B 109.5 . .
H28A C286 H28B 109.5 . .
C283 C286 H28C 109.5 . .
H28A C286 H28C 109.5 . .
H28B C286 H28C 109.5 . .
C27A N36 C328 118.5(19) . .
C27A N36 Cd7 115.2(16) . .
C328 N36 Cd7 125.1(13) . .
N36 C27A C326 118(2) . .
N36 C27A H27A 120.9 . .
C326 C27A H27A 120.9 . .
C322 N35 C326 120.0 . .
C322 N35 Cd7 125.7(5) . .
C326 N35 Cd7 114.3(5) . .
C323 C322 N35 120.0 . .
C323 C322 H322 120.0 . .
N35 C322 H322 120.0 . .
C324 C323 C322 120.0 . .
C324 C323 C220 119.9(4) . .
C322 C323 C220 119.4(4) . .
C323 C324 C325 120.0 . .
C323 C324 H324 120.0 . .
C325 C324 H324 120.0 . .
C326 C325 C324 120.0 . .
C326 C325 H325 120.0 . .
C324 C325 H325 120.0 . .
C27A C326 C325 118.4(12) . .
C27A C326 N35 121.6(12) . .
C325 C326 N35 120.0 . .
C329 C328 C333 119.4 . .
C329 C328 N36 120.3(13) . .
C333 C328 N36 120.3(13) . .
C330 C329 C328 120.1 . .
C330 C329 H329 119.9 . .
C328 C329 H329 119.9 . .
C329 C330 C331 121.1 . .
C329 C330 H330 119.5 . .
C331 C330 H330 119.5 . .
C330 C331 C332 118.1 . .
C330 C331 C334 121.0 . .
C332 C331 C334 120.9 . .
C333 C332 C331 121.1 . .
C333 C332 H332 119.5 . .
C331 C332 H332 119.5 . .
C332 C333 C328 120.2 . .
C332 C333 H333 119.9 . .
C328 C333 H333 119.9 . .
C331 C334 H33X 109.5 . .
C331 C334 H33Y 109.5 . .
H33X C334 H33Y 109.5 . .
C331 C334 H33Z 109.5 . .
H33X C334 H33Z 109.5 . .
H33Y C334 H33Z 109.5 . .
C254 N40 C253 120.3(18) . .
C254 N40 Cd7 132.9(13) . .
C253 N40 Cd7 106.8(14) . .
N40 C254 C255 124.4(12) . .
N40 C254 C259 115.7(12) . .
C255 C254 C259 119.4 . .
C254 C255 C256 120.1 . .
C254 C255 H255 119.9 . .
C256 C255 H255 119.9 . .
C255 C256 C257 121.1 . .
C255 C256 H256 119.5 . .
C257 C256 H256 119.5 . .
C258 C257 C256 118.1 . .
C258 C257 C25B 120.9 . .
C256 C257 C25B 121.0 . .
C259 C258 C257 121.1 . .
C259 C258 H258 119.5 . .
C257 C258 H258 119.5 . .
C258 C259 C254 120.1 . .
C258 C259 H259 119.9 . .
C254 C259 H259 119.9 . .
C257 C25B H25A 109.5 . .
C257 C25B H25B 109.5 . .
H25A C25B H25B 109.5 . .
C257 C25B H25C 109.5 . .
H25A C25B H25C 109.5 . .
H25B C25B H25C 109.5 . .
N40 C253 C252 126(2) . .
N40 C253 H253 117.0 . .
C252 C253 H253 117.0 . .
C248 N39 C252 120.0 . .
C248 N39 Cd7 127.6(5) . .
C252 N39 Cd7 112.3(5) . .
N39 C248 C249 120.0 . .
N39 C248 H248 120.0 . .
C249 C248 H248 120.0 . .
C251 C249 C248 120.0 . .
C251 C249 C246 119.2(9) . .
C248 C249 C246 120.6(9) . .
C250 C251 C249 120.0 . .
C250 C251 H251 120.0 . .
C249 C251 H251 120.0 . .
C251 C250 C252 120.0 . .
C251 C250 H250 120.0 . .
C252 C250 H250 120.0 . .
C250 C252 N39 120.0 . .
C250 C252 C253 120.3(11) . .
N39 C252 C253 119.5(11) . .
C243 N38 C247 118.6(13) . .
C243 N38 Cd6 109.6(10) . .
C247 N38 Cd6 131.8(10) . .
N38 C243 C244 122.1(14) . .
N38 C243 C242 118.8(14) . .
C244 C243 C242 119.1(14) . .
C245 C244 C243 117.3(15) . .
C245 C244 H244 121.3 . .
C243 C244 H244 121.3 . .
C244 C245 C246 120.4(15) . .
C244 C245 H245 119.8 . .
C246 C245 H245 119.8 . .
C247 C246 C245 117.7(16) . .
C247 C246 C249 119.5(14) . .
C245 C246 C249 122.8(14) . .
C246 C247 N38 123.5(15) . .
C246 C247 H247 118.2 . .
N38 C247 H247 118.2 . .
C242 N37 C235 121.7(14) . .
C242 N37 Cd6 118.8(12) . .
C235 N37 Cd6 115.1(9) . .
N37 C242 C243 119.6(15) . .
N37 C242 H242 120.2 . .
C243 C242 H242 120.2 . .
C236 C235 C240 119.4 . .
C236 C235 N37 122.5(8) . .
C240 C235 N37 117.4(8) . .
C237 C236 C235 120.1 . .
C237 C236 H236 119.9 . .
C235 C236 H236 119.9 . .
C236 C237 C238 121.1 . .
C236 C237 H237 119.4 . .
C238 C237 H237 119.4 . .
C239 C238 C237 118.1 . .
C239 C238 C241 121.0 . .
C237 C238 C241 121.0 . .
C240 C239 C238 121.1 . .
C240 C239 H239 119.4 . .
C238 C239 H239 119.4 . .
C239 C240 C235 120.1 . .
C239 C240 H240 119.9 . .
C235 C240 H240 119.9 . .
C238 C241 H24A 109.5 . .
C238 C241 H24B 109.5 . .
H24A C241 H24B 109.5 . .
C238 C241 H24C 109.5 . .
H24A C241 H24C 109.5 . .
H24B C241 H24C 109.5 . .
C196 N31 C200 120.0 . .
C196 N31 Cd8 120.9(3) . .
C200 N31 Cd8 118.6(3) . .
C197 C196 N31 120.0 . .
C197 C196 H196 120.0 . .
N31 C196 H196 120.0 . .
C196 C197 C198 120.0 . .
C196 C197 C194 118.2(4) . .
C198 C197 C194 121.6(4) . .
C199 C198 C197 120.0 . .
C199 C198 H198 120.0 . .
C197 C198 H198 120.0 . .
C198 C199 C200 120.0 . .
C198 C199 H199 120.0 . .
C200 C199 H199 120.0 . .
C199 C200 N31 120.0 . .
C199 C200 C201 127.5(8) . .
N31 C200 C201 112.5(8) . .
N13 Cd2' N14 81.3(4) . .
N13 Cd2' N46' 95.8(3) . .
N14 Cd2' N46' 90.2(3) . .
N13 Cd2' N42' 108.4(4) . .
N14 Cd2' N42' 167.0(3) . .
N46' Cd2' N42' 97.2(3) . .
N13 Cd2' N41' 100.0(4) . .
N14 Cd2' N41' 98.6(4) . .
N46' Cd2' N41' 162.8(4) . .
N42' Cd2' N41' 71.6(4) . .
N13 Cd2' N45' 165.1(4) . .
N14 Cd2' N45' 89.3(4) . .
N46' Cd2' N45' 72.5(4) . .
N42' Cd2' N45' 82.8(4) . .
N41' Cd2' N45' 92.7(4) . .
N31' Cd8' N32' 72.6(6) . .
N31' Cd8' N47' 97.8(5) . .
N32' Cd8' N47' 86.4(5) . .
N31' Cd8' N11' 86.6(5) . .
N32' Cd8' N11' 154.3(5) . .
N47' Cd8' N11' 111.8(4) . .
N31' Cd8' N12' 84.1(6) . .
N32' Cd8' N12' 91.7(7) . .
N47' Cd8' N12' 176.8(6) . .
N11' Cd8' N12' 70.8(6) . .
N31' Cd8' N48' 170.9(6) . .
N32' Cd8' N48' 104.9(6) . .
N47' Cd8' N48' 73.2(5) . .
N11' Cd8' N48' 97.9(5) . .
N12' Cd8' N48' 104.8(7) . .
N43' Cd7' N39' 102.4(3) . .
N43' Cd7' N35' 90.8(4) . .
N39' Cd7' N35' 108.0(3) . .
N43' Cd7' N44' 71.0(4) . .
N39' Cd7' N44' 76.8(5) . .
N35' Cd7' N44' 161.8(5) . .
N43' Cd7' N36' 88.3(5) . .
N39' Cd7' N36' 169.1(5) . .
N35' Cd7' N36' 70.1(4) . .
N44' Cd7' N36' 108.5(5) . .
N43' Cd7' N40' 175.4(3) . .
N39' Cd7' N40' 74.3(3) . .
N35' Cd7' N40' 93.4(3) . .
N44' Cd7' N40' 104.8(4) . .
N36' Cd7' N40' 95.0(4) . .
N12' C71' C70' 121.7(19) . .
N12' C71' H71' 119.2 . .
C70' C71' H71' 119.2 . .
C77' C72' C73' 119.4 . .
C77' C72' N12' 118.0(13) . .
C73' C72' N12' 122.3(13) . .
C74' C73' C72' 120.1 . .
C74' C73' H73' 119.9 . .
C72' C73' H73' 119.9 . .
C73' C74' C75' 121.1 . .
C73' C74' H74' 119.5 . .
C75' C74' H74' 119.5 . .
C74' C75' C76' 118.1 . .
C74' C75' C78' 121.0 . .
C76' C75' C78' 120.9 . .
C77' C76' C75' 121.1 . .
C77' C76' H76' 119.5 . .
C75' C76' H76' 119.5 . .
C72' C77' C76' 120.1 . .
C72' C77' H77' 119.9 . .
C76' C77' H77' 119.9 . .
C75' C78' H78D 109.5 . .
C75' C78' H78E 109.5 . .
H78D C78' H78E 109.5 . .
C75' C78' H78F 109.5 . .
H78D C78' H78F 109.5 . .
H78E C78' H78F 109.5 . .
C71' N12' C72' 119.7(18) . .
C71' N12' Cd8' 115.4(15) . .
C72' N12' Cd8' 124.9(13) . .
C66' N11' C70' 120.0 . .
C66' N11' Cd8' 125.3(6) . .
C70' N11' Cd8' 114.0(6) . .
N11' C66' C67' 120.0 . .
N11' C66' H66' 120.0 . .
C67' C66' H66' 120.0 . .
C66' C67' C68' 120.0 . .
C66' C67' C64 115.2(8) . .
C68' C67' C64 124.4(8) . .
C69' C68' C67' 120.0 . .
C69' C68' H68' 120.0 . .
C67' C68' H68' 120.0 . .
C70' C69' C68' 120.0 . .
C70' C69' H69' 120.0 . .
C68' C69' H69' 120.0 . .
C69' C70' N11' 120.0 . .
C69' C70' C71' 123.5(12) . .
N11' C70' C71' 116.4(11) . .
N45' C594 C595 125.0(14) . .
N45' C594 H594 117.5 . .
C595 C594 H594 117.5 . .
C594 N45' C587 124.3(13) . .
C594 N45' Cd2' 110.2(11) . .
C587 N45' Cd2' 120.9(8) . .
C588 C587 C592 119.4 . .
C588 C587 N45' 119.5(8) . .
C592 C587 N45' 120.5(8) . .
C587 C588 C589 120.1 . .
C587 C588 H588 119.9 . .
C589 C588 H588 119.9 . .
C588 C589 C590 121.1 . .
C588 C589 H589 119.5 . .
C590 C589 H589 119.5 . .
C589 C590 C591 118.1 . .
C589 C590 C593 120.9 . .
C591 C590 C593 120.9 . .
C592 C591 C590 121.1 . .
C592 C591 H591 119.5 . .
C590 C591 H591 119.5 . .
C591 C592 C587 120.1 . .
C591 C592 H592 119.9 . .
C587 C592 H592 119.9 . .
C590 C593 H59D 109.5 . .
C590 C593 H59E 109.5 . .
H59D C593 H59E 109.5 . .
C590 C593 H59F 109.5 . .
H59D C593 H59F 109.5 . .
H59E C593 H59F 109.5 . .
C595 N46' C599 120.0 . .
C595 N46' Cd2' 114.8(4) . .
C599 N46' Cd2' 125.0(4) . .
C596 C595 N46' 120.0 . .
C596 C595 C594 123.5(8) . .
N46' C595 C594 115.9(8) . .
C595 C596 C597 120.0 . .
C595 C596 H596 120.0 . .
C597 C596 H596 120.0 . .
C598 C597 C596 120.0 . .
C598 C597 H597 120.0 . .
C596 C597 H597 120.0 . .
C597 C598 C599 120.0 . .
C597 C598 C601 122.4(7) . .
C599 C598 C601 117.5(7) . .
C598 C599 N46' 120.0 . .
C598 C599 H599 120.0 . .
N46' C599 H599 120.0 . .
C600 N47' C604 120.0 . .
C600 N47' Cd8' 127.3(5) . .
C604 N47' Cd8' 111.3(5) . .
C601 C600 N47' 120.0 . .
C601 C600 H600 120.0 . .
N47' C600 H600 120.0 . .
C600 C601 C602 120.0 . .
C600 C601 C598 118.6(7) . .
C602 C601 C598 121.4(7) . .
C603 C602 C601 120.0 . .
C603 C602 H602 120.0 . .
C601 C602 H602 120.0 . .
C602 C603 C604 120.0 . .
C602 C603 H603 120.0 . .
C604 C603 H603 120.0 . .
C603 C604 N47' 120.0 . .
C603 C604 C605 121.0(11) . .
N47' C604 C605 117.8(10) . .
C605 N48' C606 119.1(18) . .
C605 N48' Cd8' 109.7(14) . .
C606 N48' Cd8' 130.8(12) . .
N48' C605 C604 123.2(19) . .
N48' C605 H605 118.4 . .
C604 C605 H605 118.4 . .
C607 C606 C611 119.4 . .
C607 C606 N48' 123.1(12) . .
C611 C606 N48' 117.5(12) . .
C608 C607 C606 120.1 . .
C608 C607 H607 119.9 . .
C606 C607 H607 119.9 . .
C607 C608 C609 121.1 . .
C607 C608 H608 119.4 . .
C609 C608 H608 119.4 . .
C608 C609 C610 118.1 . .
C608 C609 C612 121.0 . .
C610 C609 C612 120.9 . .
C611 C610 C609 121.1 . .
C611 C610 H610 119.5 . .
C609 C610 H610 119.5 . .
C610 C611 C606 120.1 . .
C610 C611 H611 119.9 . .
C606 C611 H611 119.9 . .
C609 C612 H61A 109.5 . .
C609 C612 H61B 109.5 . .
H61A C612 H61B 109.5 . .
C609 C612 H61C 109.5 . .
H61A C612 H61C 109.5 . .
H61B C612 H61C 109.5 . .
N41' C26X C669 122.7(14) . .
N41' C26X H26A 118.6 . .
C669 C26X H26A 118.6 . .
C26X N41' C661 122.7(13) . .
C26X N41' Cd2' 112.8(10) . .
C661 N41' Cd2' 123.5(8) . .
C674 N43' C678 120.0 . .
C674 N43' Cd7' 123.1(4) . .
C678 N43' Cd7' 116.8(4) . .
N43' C674 C675 120.0 . .
N43' C674 H674 120.0 . .
C675 C674 H674 120.0 . .
C676 C675 C674 120.0 . .
C676 C675 C672 122.4(7) . .
C674 C675 C672 117.1(7) . .
C677 C676 C675 120.0 . .
C677 C676 H676 120.0 . .
C675 C676 H676 120.0 . .
C676 C677 C678 120.0 . .
C676 C677 H677 120.0 . .
C678 C677 H677 120.0 . .
C677 C678 N43' 120.0 . .
C677 C678 C679 126.8(9) . .
N43' C678 C679 113.0(9) . .
C673 N42' C669 120.0 . .
C673 N42' Cd2' 125.0(4) . .
C669 N42' Cd2' 113.2(4) . .
C670 C669 N42' 120.0 . .
C670 C669 C26X 122.1(9) . .
N42' C669 C26X 117.8(9) . .
C669 C670 C671 120.0 . .
C669 C670 H670 120.0 . .
C671 C670 H670 120.0 . .
C672 C671 C670 120.0 . .
C672 C671 H671 120.0 . .
C670 C671 H671 120.0 . .
C671 C672 C673 120.0 . .
C671 C672 C675 120.4(7) . .
C673 C672 C675 119.4(7) . .
C672 C673 N42' 120.0 . .
C672 C673 H673 120.0 . .
N42' C673 H673 120.0 . .
C627 N36' C628 117.5(15) . .
C627 N36' Cd7' 114.7(12) . .
C628 N36' Cd7' 127.3(11) . .
C622 N35' C626 120.0 . .
C622 N35' Cd7' 123.8(5) . .
C626 N35' Cd7' 116.2(5) . .
N35' C622 C623 120.0 . .
N35' C622 H622 120.0 . .
C623 C622 H622 120.0 . .
C624 C623 C622 120.0 . .
C624 C623 C220 117.3(7) . .
C622 C623 C220 120.5(7) . .
C623 C624 C625 120.0 . .
C623 C624 H624 120.0 . .
C625 C624 H624 120.0 . .
C626 C625 C624 120.0 . .
C626 C625 H625 120.0 . .
C624 C625 H625 120.0 . .
C625 C626 N35' 120.0 . .
C625 C626 C627 122.1(10) . .
N35' C626 C627 117.8(10) . .
N36' C627 C626 120.3(16) . .
N36' C627 H627 119.8 . .
C626 C627 H627 119.8 . .
C629 C628 N36' 121.6(12) . .
C629 C628 C633 119.4 . .
N36' C628 C633 118.9(11) . .
C628 C629 C630 120.1 . .
C628 C629 H629 119.9 . .
C630 C629 H629 119.9 . .
C629 C630 C631 121.1 . .
C629 C630 H630 119.5 . .
C631 C630 H630 119.5 . .
C632 C631 C630 118.1 . .
C632 C631 C634 121.0 . .
C630 C631 C634 120.9 . .
C633 C632 C631 121.1 . .
C633 C632 H632 119.5 . .
C631 C632 H632 119.4 . .
C632 C633 C628 120.1 . .
C632 C633 H633 119.9 . .
C628 C633 H633 119.9 . .
C631 C634 H63A 109.5 . .
C631 C634 H63B 109.5 . .
H63A C634 H63B 109.5 . .
C631 C634 H63C 109.5 . .
H63A C634 H63C 109.5 . .
H63B C634 H63C 109.5 . .
C679 N44' C680 121.0(14) . .
C679 N44' Cd7' 113.5(12) . .
C680 N44' Cd7' 122.3(9) . .
N44' C679 C678 124.0(16) . .
N44' C679 H679 118.0 . .
C678 C679 H679 118.0 . .
C662 C661 C666 119.4 . .
C662 C661 N41' 116.6(6) . .
C666 C661 N41' 123.9(6) . .
C663 C662 C661 120.2 . .
C663 C662 H662 119.9 . .
C661 C662 H662 119.9 . .
C662 C663 C664 121.1 . .
C662 C663 H663 119.5 . .
C664 C663 H663 119.5 . .
C663 C664 C665 118.1 . .
C663 C664 C667 121.0 . .
C665 C664 C667 120.9 . .
C666 C665 C664 121.1 . .
C666 C665 H665 119.4 . .
C664 C665 H665 119.4 . .
C665 C666 C661 120.1 . .
C665 C666 H666 119.9 . .
C661 C666 H666 119.9 . .
C664 C667 H66A 109.5 . .
C664 C667 H66B 109.5 . .
H66A C667 H66B 109.5 . .
C664 C667 H66C 109.5 . .
H66A C667 H66C 109.5 . .
H66B C667 H66C 109.5 . .
C681 C680 C685 119.4 . .
C681 C680 N44' 116.4(7) . .
C685 C680 N44' 123.2(7) . .
C682 C681 C680 120.1 . .
C682 C681 H681 119.9 . .
C680 C681 H681 119.9 . .
C681 C682 C683 121.1 . .
C681 C682 H682 119.4 . .
C683 C682 H682 119.4 . .
C682 C683 C684 118.1 . .
C682 C683 C686 120.9 . .
C684 C683 C686 120.9 . .
C685 C684 C683 121.1 . .
C685 C684 H684 119.5 . .
C683 C684 H684 119.5 . .
C684 C685 C680 120.1 . .
C684 C685 H685 119.9 . .
C680 C685 H685 119.9 . .
C683 C686 H68A 109.5 . .
C683 C686 H68B 109.5 . .
H68A C686 H68B 109.5 . .
C683 C686 H68C 109.5 . .
H68A C686 H68C 109.5 . .
H68B C686 H68C 109.5 . .
C553 N40' C554 124.8(9) . .
C553 N40' Cd7' 105.1(10) . .
C554 N40' Cd7' 128.61(12) . .
N40' C554 C559 118.0 . .
N40' C554 C555 122.5 . .
C559 C554 C555 119.4 . .
C556 C555 C554 120.1 . .
C556 C555 H555 119.9 . .
C554 C555 H555 119.9 . .
C555 C556 C557 121.1 . .
C555 C556 H556 119.4 . .
C557 C556 H556 119.4 . .
C558 C557 C556 118.1 . .
C558 C557 C560 121.0 . .
C556 C557 C560 121.0 . .
C559 C558 C557 121.1 . .
C559 C558 H558 119.4 . .
C557 C558 H558 119.4 . .
C558 C559 C554 120.1 . .
C558 C559 H559 119.9 . .
C554 C559 H559 119.9 . .
C557 C560 C4' 110(2) . 4_575
C557 C560 H56D 109.5 . .
C4' C560 H56D 29.6 4_575 .
C557 C560 H56E 109.5 . .
C4' C560 H56E 82.1 4_575 .
H56D C560 H56E 109.5 . .
C557 C560 H56F 109.5 . .
C4' C560 H56F 131.5 4_575 .
H56D C560 H56F 109.5 . .
H56E C560 H56F 109.5 . .
N40' C553 C552 130.7(16) . .
N40' C553 H553 114.6 . .
C552 C553 H553 114.6 . .
C548 N39' C552 120.0 . .
C548 N39' Cd7' 125.1(5) . .
C552 N39' Cd7' 112.8(5) . .
C549 C548 N39' 120.0 . .
C549 C548 H548 120.0 . .
N39' C548 H548 120.0 . .
C548 C549 C550 120.0 . .
C548 C549 C546 120.3(7) . .
C550 C549 C546 119.5(7) . .
C551 C550 C549 120.0 . .
C551 C550 H550 120.0 . .
C549 C550 H550 120.0 . .
C550 C551 C552 120.0 . .
C550 C551 H551 120.0 . .
C552 C551 H551 120.0 . .
C551 C552 N39' 120.0 . .
C551 C552 C553 124.3(9) . .
N39' C552 C553 115.5(9) . .
C542 N37' C535 124.0(13) . .
C542 N37' Cd6 108.6(11) . .
C535 N37' Cd6 125.6(8) . .
C543 N38' C547 120.0 . .
C543 N38' Cd6 120.9(5) . .
C547 N38' Cd6 118.5(5) . .
N38' C543 C544 120.0 . .
N38' C543 C542 114.5(9) . .
C544 C543 C542 124.5(8) . .
C545 C544 C543 120.0 . .
C545 C544 H544 120.0 . .
C543 C544 H544 120.0 . .
C546 C545 C544 120.0 . .
C546 C545 H545 120.0 . .
C544 C545 H545 120.0 . .
C545 C546 C547 120.0 . .
C545 C546 C549 125.0(7) . .
C547 C546 C549 114.9(7) . .
C546 C547 N38' 120.0 . .
C546 C547 H547 120.0 . .
N38' C547 H547 120.0 . .
N37' C535 C536 118.8(7) . .
N37' C535 C540 121.4(7) . .
C536 C535 C540 119.4 . .
C537 C536 C535 120.1 . .
C537 C536 H536 119.9 . .
C535 C536 H536 119.9 . .
C536 C537 C538 121.1 . .
C536 C537 H537 119.5 . .
C538 C537 H537 119.5 . .
C539 C538 C537 118.1 . .
C539 C538 C541 121.0 . .
C537 C538 C541 120.9 . .
C540 C539 C538 121.1 . .
C540 C539 H539 119.4 . .
C538 C539 H539 119.4 . .
C539 C540 C535 120.1 . .
C539 C540 H540 119.9 . .
C535 C540 H540 119.9 . .
C538 C541 H54A 109.5 . .
C538 C541 H54C 109.5 . .
H54A C541 H54C 109.5 . .
C538 C541 H54D 109.5 . .
H54A C541 H54D 109.5 . .
H54C C541 H54D 109.5 . .
N37' C542 C543 124.7(14) . .
N37' C542 H542 117.7 . .
C543 C542 H542 117.7 . .
C696 N31' C700 120.0 . .
C696 N31' Cd8' 125.1(7) . .
C700 N31' Cd8' 114.4(7) . .
C697 C696 N31' 120.0 . .
C697 C696 H696 120.0 . .
N31' C696 H696 120.0 . .
C696 C697 C698 120.0 . .
C696 C697 C194 131.9(8) . .
C698 C697 C194 108.1(8) . .
C699 C698 C697 120.0 . .
C699 C698 H698 120.0 . .
C697 C698 H698 120.0 . .
C700 C699 C698 120.0 . .
C700 C699 H699 120.0 . .
C698 C699 H699 120.0 . .
C699 C700 N31' 120.0 . .
C699 C700 C1' 124.5(12) . .
N31' C700 C1' 115.5(12) . .
O39 Cl21 Cl10 43(3) . .
O3 Cl1 O1 114.2(9) . .
O3 Cl1 O2 113.1(8) . .
O1 Cl1 O2 115.7(8) . .
O3 Cl1 O4 103.2(7) . .
O1 Cl1 O4 103.5(8) . .
O2 Cl1 O4 105.3(7) . .
O2' Cl1' O3' 111.4(14) . .
O2' Cl1' O1' 108.0(15) . .
O3' Cl1' O1' 112.0(13) . .
O2' Cl1' O4 115.9(12) . .
O3' Cl1' O4 101.0(11) . .
O1' Cl1' O4 108.5(11) . .
O8 Cl2 O5 111.9(8) . .
O8 Cl2 O6 111.6(7) . .
O5 Cl2 O6 113.9(8) . .
O8 Cl2 O7 109.3(7) . .
O5 Cl2 O7 104.9(7) . .
O6 Cl2 O7 104.7(7) . .
O8' Cl2' O6' 113.0(9) . .
O8' Cl2' O7' 107.8(9) . .
O6' Cl2' O7' 109.2(7) . .
O8' Cl2' O5' 109.1(9) . .
O6' Cl2' O5' 109.5(7) . .
O7' Cl2' O5' 108.2(7) . .
O12 Cl3 O11 109.7(7) . .
O12 Cl3 O9 109.6(6) . .
O11 Cl3 O9 110.7(5) . .
O12 Cl3 O10 112.1(5) . .
O11 Cl3 O10 107.4(4) . .
O9 Cl3 O10 107.4(5) . .
O13 Cl4 O15 112.7(14) . .
O13 Cl4 O16 109.4(13) . .
O15 Cl4 O16 107.7(12) . .
O13 Cl4 O14 108.8(14) . .
O15 Cl4 O14 109.9(13) . .
O16 Cl4 O14 108.3(13) . .
O16A Cl4A O15A 109.1(11) . .
O16A Cl4A O13A 109.0(11) . .
O15A Cl4A O13A 111.0(11) . .
O16A Cl4A O14A 110.0(11) . .
O15A Cl4A O14A 109.4(10) . .
O13A Cl4A O14A 108.4(11) . .
O14B Cl4B O15B 114.5(8) . .
O14B Cl4B O16B 109.8(8) . .
O15B Cl4B O16B 109.6(8) . .
O14B Cl4B O13B 110.2(10) . .
O15B Cl4B O13B 109.0(10) . .
O16B Cl4B O13B 103.2(9) . .
O18 Cl5 O20 112.9(9) . .
O19' Cl5 O17' 110.9(13) . .
O19' Cl5 O18' 111.2(14) . .
O17' Cl5 O18' 108.6(13) . .
O19' Cl5 O20' 110.0(13) . .
O17' Cl5 O20' 107.7(12) . .
O18' Cl5 O20' 108.5(13) . .
O18 Cl5 O19 110.5(9) . .
O20 Cl5 O19 107.9(9) . .
O18 Cl5 O17 111.9(10) . .
O20 Cl5 O17 109.3(10) . .
O19 Cl5 O17 103.8(10) . .
O24 Cl6 O21 109.9(5) . .
O24 Cl6 O23 110.6(5) . .
O21 Cl6 O23 108.9(5) . .
O24 Cl6 O22 109.0(4) . .
O21 Cl6 O22 108.4(5) . .
O23 Cl6 O22 110.0(5) . .
O25 Cl7 O27 111.4(6) . .
O25 Cl7 O26 109.4(6) . .
O27 Cl7 O26 108.7(6) . .
O25 Cl7 O28 107.9(5) . .
O27 Cl7 O28 109.7(5) . .
O26 Cl7 O28 109.7(7) . .
O29 Cl8 O30 109.7(7) . .
O29 Cl8 O31 107.0(8) . .
O30 Cl8 O31 108.0(7) . .
O29 Cl8 O32 109.9(9) . .
O30 Cl8 O32 109.6(10) . .
O31 Cl8 O32 112.5(10) . .
O30 Cl8' O32' 148(3) . .
O30 Cl8' O31' 96(2) . .
O32' Cl8' O31' 109(3) . .
O30 Cl8' O29 77.9(12) . .
O32' Cl8' O29 111(2) . .
O31' Cl8' O29 108(2) . .
O36 Cl9 O35 111.6(12) . .
O36' Cl9 O35' 108.7(12) . .
O36 Cl9 O34 111.7(12) . .
O35 Cl9 O34 111.5(11) . .
O36' Cl9 O33' 111.4(12) . .
O35' Cl9 O33' 109.7(13) . .
O36' Cl9 O34' 109.0(12) . .
O35' Cl9 O34' 109.3(13) . .
O33' Cl9 O34' 108.7(12) . .
O36 Cl9 O33 110.3(12) . .
O35 Cl9 O33 105.7(10) . .
O34 Cl9 O33 105.7(10) . .
O39 Cl10 O40 114.9(11) . .
O39 Cl10 O37 108.0(12) . .
O40 Cl10 O37 107.1(12) . .
O39 Cl10 O38 115.5(9) . .
O40 Cl10 O38 106.8(11) . .
O37 Cl10 O38 103.7(11) . .
O39 Cl10 Cl21 30.1(19) . .
O40 Cl10 Cl21 113(2) . .
O37 Cl10 Cl21 81(2) . .
O38 Cl10 Cl21 137(2) . .
Cl21 O39 Cl10 107(4) . .
O46 Cl12 O45 114.8(9) . .
O46 Cl12 O48 105.3(9) . .
O45 Cl12 O48 109.2(8) . .
O46 Cl12 O47 116.1(9) . .
O45 Cl12 O47 106.3(8) . .
O48 Cl12 O47 104.4(8) . .
O46' Cl22 O47' 110.3(13) . .
O46' Cl22 O45' 107.9(13) . .
O47' Cl22 O45' 112.2(13) . .
O46' Cl22 O48' 108.9(14) . .
O47' Cl22 O48' 109.0(14) . .
O45' Cl22 O48' 108.5(14) . .
O57 Cl15 O59 110.8(13) . .
O57 Cl15 O60 111.1(12) . .
O59 Cl15 O60 111.4(13) . .
O57 Cl15 O58 108.4(13) . .
O59 Cl15 O58 108.5(13) . .
O60 Cl15 O58 106.6(13) . .
O60 Cl25 O58 100.2(16) . .
O60 Cl25 O57 102.2(14) . .
O58 Cl25 O57 89.2(13) . .
N1S C1S C2S 173(3) . .
C1S C2S H2S1 109.5 . .
C1S C2S H2S2 109.5 . .
H2S1 C2S H2S2 109.5 . .
C1S C2S H2S3 109.5 . .
H2S1 C2S H2S3 109.5 . .
H2S2 C2S H2S3 109.5 . .
N2S C3S C4S 179.2(12) . .
C3S C4S H4S1 109.5 . .
C3S C4S H4S2 109.5 . .
H4S1 C4S H4S2 109.5 . .
C3S C4S H4S3 109.5 . .
H4S1 C4S H4S3 109.5 . .
H4S2 C4S H4S3 109.5 . .
C5S C6S H6S1 109.5 . .
C5S C6S H6S2 109.5 . .
H6S1 C6S H6S2 109.5 . .
C5S C6S H6S3 109.5 . .
H6S1 C6S H6S3 109.5 . .
H6S2 C6S H6S3 109.5 . .
N3S C5S C6S 178.4(16) . .
N4S C7S C8S 153(3) . .
C7S C8S H8S1 109.5 . .
C7S C8S H8S2 109.5 . .
H8S1 C8S H8S2 109.5 . .
C7S C8S H8S3 109.5 . .
H8S1 C8S H8S3 109.5 . .
H8S2 C8S H8S3 109.5 . .
N5S C9S C10S 177.8(13) . .
C9S C10S H10D 109.5 . .
C9S C10S H10E 109.5 . .
H10D C10S H10E 109.5 . .
C9S C10S H10F 109.5 . .
H10D C10S H10F 109.5 . .
H10E C10S H10F 109.5 . .
C11S C12S H12A 109.5 . .
C11S C12S H12B 109.5 . .
H12A C12S H12B 109.5 . .
C11S C12S H12C 109.5 . .
H12A C12S H12C 109.5 . .
H12B C12S H12C 109.5 . .
N6S C11S C12S 167(3) . .
N7S C13S C14S 178(3) . .
C13S C14S H14A 109.5 . .
C13S C14S H14B 109.5 . .
H14A C14S H14B 109.5 . .
C13S C14S H14C 109.5 . .
H14A C14S H14C 109.5 . .
H14B C14S H14C 109.5 . .
N7A C13A C14A 173(4) . .
C13A C14A H14D 109.5 . .
C13A C14A H14E 109.5 . .
H14D C14A H14E 109.5 . .
C13A C14A H14F 109.5 . .
H14D C14A H14F 109.5 . .
H14E C14A H14F 109.5 . .
N8S C15S C16S 157(3) . .
C15S C16S H16D 109.5 . .
C15S C16S H16E 109.5 . .
H16D C16S H16E 109.5 . .
C15S C16S H16F 109.5 . .
H16D C16S H16F 109.5 . .
H16E C16S H16F 109.5 . .
O56 Cl14 O55 112.9(14) . .
O56 Cl14 O54 111.2(14) . .
O55 Cl14 O54 109.1(12) . .
O56 Cl14 O53 110.7(14) . .
O55 Cl14 O53 107.9(12) . .
O54 Cl14 O53 104.7(12) . .
O54' Cl24 O55' 109.9(14) . .
O54' Cl24 O56' 109.6(13) . .
O55' Cl24 O56' 111.1(14) . .
O54' Cl24 O53' 107.9(12) . .
O55' Cl24 O53' 108.5(13) . .
O56' Cl24 O53' 109.8(13) . .
N9S C17S C18S 173(3) . .
C17S C18S H18G 109.5 . .
C17S C18S H18H 109.5 . .
H18G C18S H18H 109.5 . .
C17S C18S H18I 109.5 . .
H18G C18S H18I 109.5 . .
H18H C18S H18I 109.5 . .
N10S C19S C20S 176.3(17) . .
C19S C20S H20D 109.5 . .
C19S C20S H20E 109.5 . .
H20D C20S H20E 109.5 . .
C19S C20S H20F 109.5 . .
H20D C20S H20F 109.5 . .
H20E C20S H20F 109.5 . .

loop_
_geom_bond_atom_site_label_1
_geom_bond_atom_site_label_2
_geom_bond_distance
_geom_bond_site_symmetry_2
Cd1 N9 2.329(6) .
Cd1 N10 2.340(3) .
Cd1 N6 2.342(6) .
Cd1 N1 2.347(6) .
Cd1 N2 2.381(6) .
Cd1 N5 2.394(6) .
Cd3 N3 2.316(7) .
Cd3 N17 2.319(7) .
Cd3 N15 2.374(7) .
Cd3 N16 2.384(7) .
Cd3 N18 2.389(7) .
Cd3 N4 2.428(7) .
Cd4 N26 2.282(7) .
Cd4 N21 2.333(6) .
Cd4 N7 2.342(6) .
Cd4 N8 2.343(7) .
Cd4 N25 2.409(7) .
Cd4 N22 2.436(6) .
Cd5 N19 2.316(6) .
Cd5 N28 2.319(7) .
Cd5 N34 2.338(6) .
Cd5 N33 2.343(7) .
Cd5 N27 2.364(7) .
Cd5 N20 2.400(8) .
Cd6 N38' 2.179(7) .
Cd6 N37 2.230(14) .
Cd6 N29 2.330(9) .
Cd6 N24 2.341(9) .
Cd6 N30 2.387(10) .
Cd6 N23 2.391(8) .
Cd6 N37' 2.498(13) .
Cd6 N38 2.513(13) .
N1 C8 1.308(10) .
N1 C1 1.423(7) .
N2 C9 1.335(10) .
N2 C13 1.343(10) .
N3 C14 1.324(10) .
N3 C18 1.349(11) .
N4 C19 1.254(11) .
N4 C20 1.432(8) .
N5 C34 1.282(10) .
N5 C27 1.416(7) .
N6 C39 1.323(9) .
N6 C35 1.366(10) .
N7 C40 1.313(10) .
N7 C44 1.361(10) .
N8 C45 1.285(11) .
N8 C46 1.397(7) .
N9 C60 1.297(9) .
N9 C53 1.401(6) .
N13 C86 1.284(15) .
N13 C79A 1.449(10) .
N13 C79 1.532(10) .
N13 Cd2' 2.049(10) .
N13 Cd2 2.616(10) .
N14 C91 1.333(11) .
N14 C87 1.378(16) .
N14 Cd2' 2.181(9) .
N14 Cd2 2.622(10) .
N15 C92 1.299(10) .
N15 C96 1.350(11) .
N16 C97 1.302(11) .
N16 C98 1.406(7) .
N17 C112 1.278(11) .
N17 C105 1.355(8) .
N18 C117 1.336(11) .
N18 C113 1.359(11) .
N19 C118 1.308(11) .
N19 C122 1.361(11) .
N20 C123 1.308(11) .
N20 C124 1.445(12) .
N21 C138 1.254(12) .
N21 C131 1.416(8) .
N22 C139 1.326(11) .
N22 C143 1.328(10) .
N23 C144 1.298(11) .
N23 C148 1.369(13) .
N24 C149 1.237(15) .
N24 C150 1.423(8) .
N24 C50B 1.548(10) .
N25 C164 1.243(11) .
N25 C157 1.434(7) .
N26 C165 1.321(10) .
N26 C169 1.363(10) .
N27 C170 1.323(10) .
N27 C174 1.349(11) .
N28 C175 1.262(11) .
N28 C176 1.418(7) .
N29 C190 1.258(16) .
N29 C183 1.401(9) .
N30 C191 1.300(14) .
N30 C195 1.370(12) .
N33 C216 1.254(11) .
N33 C209 1.434(8) .
N34 C221 1.340(10) .
N34 C217 1.364(11) .
C1 C6 1.3962 .
C1 C2 1.3966 .
C2 C3 1.3962 .
C2 H2 0.9500 .
C3 C4 1.4024 .
C3 H3 0.9500 .
C4 C5 1.4023 .
C4 C7 1.5069 .
C5 C6 1.3965 .
C5 H5 0.9500 .
C6 H6 0.9500 .
C7 H7A 0.9800 .
C7 H7B 0.9800 .
C7 H7C 0.9800 .
C8 C9 1.470(12) .
C8 H8 0.9500 .
C9 C10 1.391(12) .
C10 C11 1.352(13) .
C10 H10 0.9500 .
C11 C12 1.387(12) .
C11 H11 0.9500 .
C12 C13 1.368(11) .
C12 C15 1.479(12) .
C13 H13 0.9500 .
C14 C15 1.391(12) .
C14 H14 0.9500 .
C15 C16 1.405(13) .
C16 C17 1.362(13) .
C16 H16 0.9500 .
C17 C18 1.370(13) .
C17 H17 0.9500 .
C18 C19 1.464(13) .
C19 H19 0.9500 .
C20 C25 1.3963 .
C20 C21 1.3967 .
C21 C22 1.3961 .
C21 H21 0.9500 .
C22 C23 1.4023 .
C22 H22 0.9500 .
C23 C24 1.4025 .
C23 C26 1.5069 .
C24 C25 1.3962 .
C24 H24 0.9500 .
C25 H25 0.9500 .
C26 H26X 0.9800 .
C26 H26B 0.9800 .
C26 H26C 0.9800 .
C27 C32 1.3964 .
C27 C28 1.3965 .
C28 C29 1.3964 .
C28 H28 0.9500 .
C29 C30 1.4022 .
C29 H29 0.9500 .
C30 C31 1.4021 .
C30 C33 1.5069 .
C31 C32 1.3963 .
C31 H31 0.9500 .
C32 H32 0.9500 .
C33 H33A 0.9800 .
C33 H33B 0.9800 .
C33 H33C 0.9800 .
C34 C35 1.473(11) .
C34 H34 0.9500 .
C35 C36 1.360(11) .
C36 C37 1.362(12) .
C36 H36 0.9500 .
C37 C38 1.391(12) .
C37 H37 0.9500 .
C38 C39 1.393(11) .
C38 C41 1.485(11) .
C39 H39 0.9500 .
C40 C41 1.385(11) .
C40 H40 0.9500 .
C41 C42 1.371(13) .
C42 C43 1.391(12) .
C42 H42 0.9500 .
C43 C44 1.399(12) .
C43 H43 0.9500 .
C44 C45 1.439(11) .
C45 H45 0.9500 .
C46 C47 1.3965 .
C46 C51 1.3965 .
C47 C48 1.3962 .
C47 H47 0.9500 .
C48 C49 1.4022 .
C48 H48 0.9500 .
C49 C50 1.4022 .
C49 C52 1.5070 .
C50 C51 1.3964 .
C50 H50 0.9500 .
C51 H51 0.9500 .
C52 H52A 0.9800 .
C52 H52B 0.9800 .
C52 H52C 0.9800 .
C53 C58 1.3964 .
C53 C54 1.3969 .
C54 C55 1.3963 .
C54 H54 0.9500 .
C55 C56 1.4022 .
C55 H55 0.9500 .
C56 C57 1.4021 .
C56 C59 1.5071 .
C57 C58 1.3964 .
C57 H57 0.9500 .
C58 H58 0.9500 .
C59 H59A 0.9800 .
C59 H59B 0.9800 .
C59 H59C 0.9800 .
C60 C61 1.443(8) .
C60 H60 0.9500 .
N10 C61 1.3900 .
N10 C65 1.3900 .
C61 C62 1.3900 .
C62 C63 1.3900 .
C62 H62 0.9500 .
C63 C64 1.3900 .
C63 H63 0.9500 .
C64 C65 1.3900 .
C64 C67' 1.398(9) .
C64 C67 1.568(6) .
C65 H65 0.9500 .
C79 C84 1.3964 .
C79 C80 1.3967 .
C80 C81 1.3963 .
C80 H80 0.9500 .
C81 C82 1.4025 .
C81 H81 0.9500 .
C82 C83 1.4020 .
C82 C85 1.5071 .
C83 C84 1.3965 .
C83 H83 0.9500 .
C84 H84 0.9500 .
C85 H85A 0.9800 .
C85 H85B 0.9800 .
C85 H85C 0.9800 .
C79A C80A 1.3963 .
C79A C84A 1.3969 .
C80A C81A 1.3964 .
C80A H80A 0.9500 .
C81A C82A 1.4021 .
C81A H81A 0.9500 .
C82A C83A 1.4021 .
C82A C85A 1.5072 .
C83A C84A 1.3963 .
C83A H83A 0.9500 .
C84A H84A 0.9500 .
C85A H85D 0.9800 .
C85A H85E 0.9800 .
C85A H85F 0.9800 .
C86 C87 1.496(14) .
C86 H86 0.9500 .
C87 C88 1.343(19) .
C88 C89 1.396(14) .
C88 H88 0.9500 .
C89 C90 1.353(16) .
C89 H89 0.9500 .
C90 C91 1.374(15) .
C90 C93 1.496(11) .
C91 H91 0.9500 .
C92 C93 1.408(13) .
C92 H92 0.9500 .
C93 C94 1.397(14) .
C94 C95 1.414(12) .
C94 H94 0.9500 .
C95 C96 1.386(12) .
C95 H95 0.9500 .
C96 C97 1.453(11) .
C97 H97 0.9500 .
C98 C103 1.3963 .
C98 C99 1.3965 .
C99 C100 1.3965 .
C99 H99 0.9500 .
C100 C101 1.4019 .
C100 H100 0.9500 .
C101 C102 1.4022 .
C101 C104 1.5070 .
C102 C103 1.3964 .
C102 H102 0.9500 .
C103 H103 0.9500 .
C104 H10A 0.9800 .
C104 H10B 0.9800 .
C104 H10C 0.9800 .
C105 C110 1.3964 .
C105 C106 1.3965 .
C106 C107 1.3962 .
C106 H106 0.9500 .
C107 C108 1.4021 .
C107 H107 0.9500 .
C108 C109 1.4020 .
C108 C111 1.5074 .
C109 C110 1.3962 .
C109 H109 0.9500 .
C110 H110 0.9500 .
C111 H11A 0.9800 .
C111 H11B 0.9800 .
C111 H11C 0.9800 .
C112 C113 1.419(13) .
C112 H112 0.9500 .
C113 C114 1.412(13) .
C114 C115 1.358(14) .
C114 H114 0.9500 .
C115 C116 1.388(13) .
C115 H115 0.9500 .
C116 C119 1.419(13) .
C116 C117 1.430(12) .
C117 H117 0.9500 .
C118 C119 1.411(12) .
C118 H118 0.9500 .
C119 C120 1.390(14) .
C120 C121 1.398(14) .
C120 H120 0.9500 .
C121 C122 1.406(12) .
C121 H121 0.9500 .
C122 C123 1.447(13) .
C123 H123 0.9500 .
C124 C125 1.342(14) .
C124 C129 1.422(13) .
C125 C126 1.391(15) .
C125 H125 0.9500 .
C126 C127 1.392(15) .
C126 H126 0.9500 .
C127 C128 1.442(15) .
C127 C130 1.481(16) .
C128 C129 1.348(14) .
C128 H128 0.9500 .
C129 H129 0.9500 .
C130 H13X 0.9800 .
C130 H13Y 0.9800 .
C130 H13Z 0.9800 .
C131 C132 1.3967 .
C131 C136 1.3967 .
C132 C133 1.3964 .
C132 H132 0.9500 .
C133 C134 1.4021 .
C133 H133 0.9500 .
C134 C135 1.4020 .
C134 C137 1.5071 .
C135 C136 1.3962 .
C135 H135 0.9500 .
C136 H136 0.9500 .
C137 H13A 0.9800 .
C137 H13B 0.9800 .
C137 H13C 0.9800 .
C138 C139 1.474(13) .
C138 H138 0.9500 .
C139 C140 1.422(15) .
C140 C141 1.338(15) .
C140 H140 0.9500 .
C141 C142 1.385(15) .
C141 H141 0.9500 .
C142 C143 1.410(13) .
C142 C145 1.492(13) .
C143 H143 0.9500 .
C144 C145 1.405(14) .
C144 H144 0.9500 .
C145 C146 1.390(15) .
C146 C147 1.323(15) .
C146 H146 0.9500 .
C147 C148 1.420(16) .
C147 H147 0.9500 .
C148 C149 1.467(14) .
C149 H149 0.9500 .
C150 C155 1.3965 .
C150 C151 1.3966 .
C151 C152 1.3963 .
C151 H151 0.9500 .
C152 C153 1.4021 .
C152 H152 0.9500 .
C153 C154 1.4024 .
C153 C156 1.5070 .
C154 C155 1.3965 .
C154 H154 0.9500 .
C155 H155 0.9500 .
C156 H15A 0.9800 .
C156 H15B 0.9800 .
C156 H15C 0.9800 .
C50B C55B 1.3961 .
C50B C51B 1.3965 .
C51B C52B 1.3966 .
C51B H51B 0.9500 .
C52B C53B 1.4019 .
C52B H52X 0.9500 .
C53B C54B 1.4020 .
C53B C56B 1.5071 .
C54B C55B 1.3965 .
C54B H54B 0.9500 .
C55B H55B 0.9500 .
C56B H56A 0.9800 .
C56B H56B 0.9800 .
C56B H56C 0.9800 .
C157 C162 1.3963 .
C157 C158 1.3964 .
C158 C159 1.3965 .
C158 H158 0.9500 .
C159 C160 1.4021 .
C159 H159 0.9500 .
C160 C161 1.4020 .
C160 C163 1.5073 .
C161 C162 1.3966 .
C161 H161 0.9500 .
C162 H162 0.9500 .
C163 H16A 0.9800 .
C163 H16B 0.9800 .
C163 H16C 0.9800 .
C164 C165 1.506(12) .
C164 H164 0.9500 .
C165 C166 1.390(12) .
C166 C167 1.368(12) .
C166 H166 0.9500 .
C167 C168 1.421(13) .
C167 H167 0.9500 .
C168 C169 1.381(12) .
C168 C171 1.483(11) .
C169 H169 0.9500 .
C170 C171 1.368(12) .
C170 H170 0.9500 .
C171 C172 1.370(13) .
C172 C173 1.379(13) .
C172 H172 0.9500 .
C173 C174 1.348(12) .
C173 H173 0.9500 .
C174 C175 1.513(12) .
C175 H175 0.9500 .
C176 C177 1.3965 .
C176 C181 1.3968 .
C177 C178 1.3964 .
C177 H177 0.9500 .
C178 C179 1.4022 .
C178 H178 0.9500 .
C179 C180 1.4023 .
C179 C182 1.5071 .
C180 C181 1.3965 .
C180 H180 0.9500 .
C181 H181 0.9500 .
C182 H18A 0.9800 .
C182 H18B 0.9800 .
C182 H18C 0.9800 .
C183 C184 1.3964 .
C183 C188 1.3966 .
C184 C185 1.3964 .
C184 H184 0.9500 .
C185 C186 1.4021 .
C185 H185 0.9500 .
C186 C187 1.4022 .
C186 C189 1.5073 .
C187 C188 1.3965 .
C187 H187 0.9500 .
C188 H188 0.9500 .
C189 H18D 0.9800 .
C189 H18E 0.9800 .
C189 H18F 0.9800 .
C190 C191 1.503(15) .
C190 H190 0.9500 .
C191 C192 1.390(17) .
C192 C193 1.436(15) .
C192 H192 0.9500 .
C193 C194 1.456(16) .
C193 H193 0.9500 .
C194 C195 1.280(16) .
C194 C197 1.462(13) .
C194 C697 1.771(15) .
C195 H195 0.9500 .
C21S N11S 1.15(2) .
C21S C22S 1.47(3) .
C22S H22A 0.9800 .
C22S H22B 0.9800 .
C22S H22C 0.9800 .
N32 C201 1.219(18) .
N32 C202 1.444(16) .
N32 Cd8 2.400(13) .
C201 C200 1.453(16) .
C201 H201 0.9500 .
C202 C203 1.3963 .
C202 C207 1.3967 .
C203 C204 1.3966 .
C203 H203 0.9500 .
C204 C205 1.4022 .
C204 H204 0.9500 .
C205 C206 1.4026 .
C205 C208 1.5069 .
C206 C207 1.3963 .
C206 H206 0.9500 .
C207 H207 0.9500 .
C208 H20A 0.9800 .
C208 H20B 0.9800 .
C208 H20C 0.9800 .
N32' C1' 1.23(3) .
N32' C2' 1.43(2) .
N32' Cd8' 2.270(18) .
C1' C700 1.51(2) .
C1' H1' 0.9500 .
C2' C3' 1.3964 .
C2' C7' 1.3967 .
C3' C4' 1.3963 .
C3' H3' 0.9500 .
C4' C5' 1.4022 .
C4' C560 1.81(3) 4_576
C4' H4' 0.9500 .
C5' C6' 1.4022 .
C5' C8' 1.5071 .
C6' C7' 1.3963 .
C6' H6' 0.9500 .
C7' H7' 0.9500 .
C8' H8'1 0.9800 .
C8' H8'2 0.9800 .
C8' H8'3 0.9800 .
Cl13 O50 1.380(8) .
Cl13 O49 1.384(8) .
Cl13 O51 1.388(8) .
Cl13 O52 1.390(9) .
C209 C214 1.3962 .
C209 C210 1.3966 .
C210 C211 1.3963 .
C210 H210 0.9500 .
C211 C212 1.4023 .
C211 H211 0.9500 .
C212 C213 1.4021 .
C212 C215 1.5072 .
C213 C214 1.3964 .
C213 H213 0.9500 .
C214 H214 0.9500 .
C215 H21A 0.9800 .
C215 H21B 0.9800 .
C215 H21C 0.9800 .
C216 C217 1.437(13) .
C216 H216 0.9500 .
C217 C218 1.334(14) .
C218 C219 1.374(14) .
C218 H218 0.9500 .
C219 C220 1.361(12) .
C219 H219 0.9500 .
C220 C221 1.421(12) .
C220 C323 1.432(13) .
C220 C623 1.596(13) .
C221 H221 0.9500 .
Cl11 O42 1.384(8) .
Cl11 O41 1.385(8) .
Cl11 O43 1.389(8) .
Cl11 O44 1.411(7) .
Cd2 N41 2.318(13) .
Cd2 N46 2.340(7) .
Cd2 N42 2.368(7) .
Cd2 N45 2.455(14) .
Cd8 N31 2.261(6) .
Cd8 N48 2.353(16) .
Cd8 N11 2.371(6) .
Cd8 N47 2.387(8) .
Cd8 N12 2.394(12) .
Cd7 N39 2.325(9) .
Cd7 N35 2.326(8) .
Cd7 N43 2.330(8) .
Cd7 N44 2.377(16) .
Cd7 N36 2.41(2) .
Cd7 N40 2.439(18) .
N12 C71 1.290(19) .
N12 C72 1.396(13) .
N11 C66 1.3900 .
N11 C70 1.3900 .
C66 C67 1.3900 .
C66 H66 0.9500 .
C67 C68 1.3900 .
C68 C69 1.3900 .
C68 H68 0.9500 .
C69 C70 1.3900 .
C69 H69 0.9500 .
C70 C71 1.409(15) .
C71 H71 0.9500 .
C72 C77 1.3965 .
C72 C73 1.3967 .
C73 C74 1.3962 .
C73 H73 0.9500 .
C74 C75 1.4021 .
C74 H74 0.9500 .
C75 C76 1.4020 .
C75 C78 1.5071 .
C76 C77 1.3964 .
C76 H76 0.9500 .
C77 H77 0.9500 .
C78 H78A 0.9800 .
C78 H78B 0.9800 .
C78 H78C 0.9800 .
C294 N45 1.31(2) .
C294 C495 1.431(19) .
C294 H294 0.9500 .
N45 C287 1.360(17) .
C287 C292 1.3964 .
C287 C288 1.3966 .
C288 C289 1.3963 .
C288 H288 0.9500 .
C289 C290 1.4020 .
C289 H289 0.9500 .
C290 C291 1.4023 .
C290 C293 1.5071 .
C291 C292 1.3963 .
C291 H291 0.9500 .
C292 H292 0.9500 .
C293 H29A 0.9800 .
C293 H29B 0.9800 .
C293 H29C 0.9800 .
N46 C495 1.3900 .
N46 C499 1.3900 .
C495 C496 1.3900 .
C496 C497 1.3900 .
C496 H496 0.9500 .
C497 C498 1.3900 .
C497 H497 0.9500 .
C498 C499 1.3900 .
C498 C301 1.445(11) .
C499 H499 0.9500 .
N47 C300 1.3900 .
N47 C304 1.3900 .
C300 C301 1.3900 .
C300 H300 0.9500 .
C301 C302 1.3900 .
C302 C303 1.3900 .
C302 H302 0.9500 .
C303 C304 1.3900 .
C303 H303 0.9500 .
C304 C305 1.51(2) .
N48 C305 1.24(2) .
N48 C306 1.422(18) .
C305 H305 0.9500 .
C306 C307 1.3966 .
C306 C311 1.3966 .
C307 C308 1.3962 .
C307 H307 0.9500 .
C308 C309 1.4023 .
C308 H308 0.9500 .
C309 C310 1.4023 .
C309 C312 1.5072 .
C310 C311 1.3963 .
C310 H310 0.9500 .
C311 H311 0.9500 .
C312 C284 1.95(9) 4_576
C312 H31A 0.9800 .
C312 H31B 0.9800 .
C312 H31C 0.9800 .
N44 C279 1.22(2) .
N44 C280 1.472(17) .
N43 C274 1.3900 .
N43 C278 1.3900 .
C274 C275 1.3900 .
C274 H274 0.9500 .
C275 C276 1.3900 .
C275 C272 1.498(9) .
C276 C277 1.3900 .
C276 H276 0.9500 .
C277 C278 1.3900 .
C277 H277 0.9500 .
C278 C279 1.50(2) .
N42 C269 1.3900 .
N42 C273 1.3900 .
C269 C270 1.3900 .
C269 C268 1.462(16) .
C270 C271 1.3900 .
C270 H270 0.9500 .
C271 C272 1.3900 .
C271 H271 0.9500 .
C272 C273 1.3900 .
C273 H273 0.9500 .
C268 N41 1.25(2) .
C268 H268 0.9500 .
N41 C261 1.433(15) .
C279 H279 0.9500 .
C261 C266 1.3966 .
C261 C262 1.3966 .
C266 C265 1.3963 .
C266 H266 0.9500 .
C265 C264 1.4019 .
C265 H265 0.9500 .
C264 C263 1.4020 .
C264 C267 1.5073 .
C263 C262 1.3964 .
C263 H263 0.9500 .
C262 H262 0.9500 .
C267 H26D 0.9800 .
C267 H26E 0.9800 .
C267 H26F 0.9800 .
C280 C281 1.3964 .
C280 C285 1.3966 .
C281 C282 1.3963 .
C281 H281 0.9500 .
C282 C283 1.4022 .
C282 H282 0.9500 .
C283 C284 1.4023 .
C283 C286 1.5069 .
C284 C285 1.3963 .
C284 C312 1.95(12) 4_575
C284 H284 0.9500 .
C285 H285 0.9500 .
C286 H28A 0.9800 .
C286 H28B 0.9800 .
C286 H28C 0.9800 .
N36 C27A 1.33(3) .
N36 C328 1.44(2) .
C27A C326 1.37(2) .
C27A H27A 0.9500 .
N35 C322 1.3900 .
N35 C326 1.3900 .
C322 C323 1.3900 .
C322 H322 0.9500 .
C323 C324 1.3900 .
C324 C325 1.3900 .
C324 H324 0.9500 .
C325 C326 1.3900 .
C325 H325 0.9500 .
C328 C329 1.3965 .
C328 C333 1.3965 .
C329 C330 1.3962 .
C329 H329 0.9500 .
C330 C331 1.4021 .
C330 H330 0.9500 .
C331 C332 1.4024 .
C331 C334 1.5071 .
C332 C333 1.3962 .
C332 H332 0.9500 .
C333 H333 0.9500 .
C334 H33X 0.9800 .
C334 H33Y 0.9800 .
C334 H33Z 0.9800 .
N40 C254 1.34(2) .
N40 C253 1.36(3) .
C254 C255 1.3964 .
C254 C259 1.3965 .
C255 C256 1.3965 .
C255 H255 0.9500 .
C256 C257 1.4024 .
C256 H256 0.9500 .
C257 C258 1.4021 .
C257 C25B 1.5072 .
C258 C259 1.3964 .
C258 H258 0.9500 .
C259 H259 0.9500 .
C25B H25A 0.9800 .
C25B H25B 0.9800 .
C25B H25C 0.9800 .
C253 C252 1.40(2) .
C253 H253 0.9500 .
N39 C248 1.3900 .
N39 C252 1.3900 .
C248 C249 1.3900 .
C248 H248 0.9500 .
C249 C251 1.3900 .
C249 C246 1.521(19) .
C251 C250 1.3900 .
C251 H251 0.9500 .
C250 C252 1.3900 .
C250 H250 0.9500 .
N38 C243 1.32(2) .
N38 C247 1.38(2) .
C243 C244 1.41(2) .
C243 C242 1.45(2) .
C244 C245 1.38(2) .
C244 H244 0.9500 .
C245 C246 1.42(2) .
C245 H245 0.9500 .
C246 C247 1.32(2) .
C247 H247 0.9500 .
N37 C242 1.30(2) .
N37 C235 1.409(17) .
C242 H242 0.9500 .
C235 C236 1.3965 .
C235 C240 1.3965 .
C236 C237 1.3962 .
C236 H236 0.9500 .
C237 C238 1.4022 .
C237 H237 0.9500 .
C238 C239 1.4021 .
C238 C241 1.5073 .
C239 C240 1.3964 .
C239 H239 0.9500 .
C240 H240 0.9500 .
C241 H24A 0.9800 .
C241 H24B 0.9800 .
C241 H24C 0.9800 .
N31 C196 1.3900 .
N31 C200 1.3900 .
C196 C197 1.3900 .
C196 H196 0.9500 .
C197 C198 1.3900 .
C198 C199 1.3900 .
C198 H198 0.9500 .
C199 C200 1.3900 .
C199 H199 0.9500 .
Cd2' N46' 2.316(7) .
Cd2' N42' 2.352(7) .
Cd2' N41' 2.381(13) .
Cd2' N45' 2.404(13) .
Cd8' N31' 2.266(11) .
Cd8' N47' 2.325(8) .
Cd8' N11' 2.347(9) .
Cd8' N12' 2.362(19) .
Cd8' N48' 2.426(19) .
Cd7' N43' 2.290(7) .
Cd7' N39' 2.367(8) .
Cd7' N35' 2.367(7) .
Cd7' N44' 2.372(15) .
Cd7' N36' 2.436(16) .
Cd7' N40' 2.471(5) .
C71' N12' 1.27(3) .
C71' C70' 1.42(2) .
C71' H71' 0.9500 .
C72' C77' 1.3963 .
C72' C73' 1.3967 .
C72' N12' 1.53(2) .
C73' C74' 1.3963 .
C73' H73' 0.9500 .
C74' C75' 1.4021 .
C74' H74' 0.9500 .
C75' C76' 1.4023 .
C75' C78' 1.5072 .
C76' C77' 1.3963 .
C76' H76' 0.9500 .
C77' H77' 0.9500 .
C78' H78D 0.9800 .
C78' H78E 0.9800 .
C78' H78F 0.9800 .
N11' C66' 1.3900 .
N11' C70' 1.3900 .
C66' C67' 1.3900 .
C66' H66' 0.9500 .
C67' C68' 1.3900 .
C68' C69' 1.3900 .
C68' H68' 0.9500 .
C69' C70' 1.3900 .
C69' H69' 0.9500 .
C594 N45' 1.294(19) .
C594 C595 1.432(18) .
C594 H594 0.9500 .
N45' C587 1.407(17) .
C587 C588 1.3963 .
C587 C592 1.3966 .
C588 C589 1.3963 .
C588 H588 0.9500 .
C589 C590 1.4021 .
C589 H589 0.9500 .
C590 C591 1.4022 .
C590 C593 1.5071 .
C591 C592 1.3963 .
C591 H591 0.9500 .
C592 H592 0.9500 .
C593 H59D 0.9800 .
C593 H59E 0.9800 .
C593 H59F 0.9800 .
N46' C595 1.3900 .
N46' C599 1.3900 .
C595 C596 1.3900 .
C596 C597 1.3900 .
C596 H596 0.9500 .
C597 C598 1.3900 .
C597 H597 0.9500 .
C598 C599 1.3900 .
C598 C601 1.491(11) .
C599 H599 0.9500 .
N47' C600 1.3900 .
N47' C604 1.3900 .
C600 C601 1.3900 .
C600 H600 0.9500 .
C601 C602 1.3900 .
C602 C603 1.3900 .
C602 H602 0.9500 .
C603 C604 1.3900 .
C603 H603 0.9500 .
C604 C605 1.44(2) .
N48' C605 1.31(3) .
N48' C606 1.45(2) .
C605 H605 0.9500 .
C606 C607 1.3964 .
C606 C611 1.3966 .
C607 C608 1.3961 .
C607 H607 0.9500 .
C608 C609 1.4022 .
C608 H608 0.9500 .
C609 C610 1.4023 .
C609 C612 1.5071 .
C610 C611 1.3962 .
C610 H610 0.9500 .
C611 H611 0.9500 .
C612 H61A 0.9800 .
C612 H61B 0.9800 .
C612 H61C 0.9800 .
C26X N41' 1.31(2) .
C26X C669 1.409(18) .
C26X H26A 0.9500 .
N41' C661 1.415(13) .
N43' C674 1.3900 .
N43' C678 1.3900 .
C674 C675 1.3900 .
C674 H674 0.9500 .
C675 C676 1.3900 .
C675 C672 1.506(9) .
C676 C677 1.3900 .
C676 H676 0.9500 .
C677 C678 1.3900 .
C677 H677 0.9500 .
C678 C679 1.443(19) .
N42' C673 1.3900 .
N42' C669 1.3900 .
C669 C670 1.3900 .
C670 C671 1.3900 .
C670 H670 0.9500 .
C671 C672 1.3900 .
C671 H671 0.9500 .
C672 C673 1.3900 .
C673 H673 0.9500 .
N36' C627 1.32(2) .
N36' C628 1.396(19) .
N35' C622 1.3900 .
N35' C626 1.3900 .
C622 C623 1.3900 .
C622 H622 0.9500 .
C623 C624 1.3900 .
C624 C625 1.3900 .
C624 H624 0.9500 .
C625 C626 1.3900 .
C625 H625 0.9500 .
C626 C627 1.44(2) .
C627 H627 0.9500 .
C628 C629 1.3962 .
C628 C633 1.3966 .
C629 C630 1.3963 .
C629 H629 0.9500 .
C630 C631 1.4022 .
C630 H630 0.9500 .
C631 C632 1.4021 .
C631 C634 1.5072 .
C632 C633 1.3961 .
C632 H632 0.9500 .
C633 H633 0.9500 .
C634 H63A 0.9800 .
C634 H63B 0.9800 .
C634 H63C 0.9800 .
N44' C679 1.24(2) .
N44' C680 1.419(16) .
C679 H679 0.9500 .
C661 C662 1.3963 .
C661 C666 1.3968 .
C662 C663 1.3960 .
C662 H662 0.9500 .
C663 C664 1.4022 .
C663 H663 0.9500 .
C664 C665 1.4024 .
C664 C667 1.5071 .
C665 C666 1.3963 .
C665 H665 0.9500 .
C666 H666 0.9500 .
C667 H66A 0.9800 .
C667 H66B 0.9800 .
C667 H66C 0.9800 .
C680 C681 1.3966 .
C680 C685 1.3966 .
C681 C682 1.3964 .
C681 H681 0.9500 .
C682 C683 1.4019 .
C682 H682 0.9500 .
C683 C684 1.4021 .
C683 C686 1.5073 .
C684 C685 1.3964 .
C684 H684 0.9500 .
C685 H685 0.9500 .
C686 H68A 0.9800 .
C686 H68B 0.9800 .
C686 H68C 0.9800 .
N40' C553 1.306(19) .
N40' C554 1.3077 .
C554 C559 1.3965 .
C554 C555 1.3968 .
C555 C556 1.3961 .
C555 H555 0.9500 .
C556 C557 1.4024 .
C556 H556 0.9500 .
C557 C558 1.4021 .
C557 C560 1.5070 .
C558 C559 1.3962 .
C558 H558 0.9500 .
C559 H559 0.9500 .
C560 C4' 1.8(2) 4_575
C560 H56D 0.9800 .
C560 H56E 0.9800 .
C560 H56F 0.9800 .
C553 C552 1.46(2) .
C553 H553 0.9500 .
N39' C548 1.3900 .
N39' C552 1.3900 .
C548 C549 1.3900 .
C548 H548 0.9500 .
C549 C550 1.3900 .
C549 C546 1.500(12) .
C550 C551 1.3900 .
C550 H550 0.9500 .
C551 C552 1.3900 .
C551 H551 0.9500 .
N37' C542 1.28(2) .
N37' C535 1.382(15) .
N38' C543 1.3900 .
N38' C547 1.3900 .
C543 C544 1.3900 .
C543 C542 1.414(18) .
C544 C545 1.3900 .
C544 H544 0.9500 .
C545 C546 1.3900 .
C545 H545 0.9500 .
C546 C547 1.3900 .
C547 H547 0.9500 .
C535 C536 1.3964 .
C535 C540 1.3965 .
C536 C537 1.3963 .
C536 H536 0.9500 .
C537 C538 1.4024 .
C537 H537 0.9500 .
C538 C539 1.4021 .
C538 C541 1.5070 .
C539 C540 1.3964 .
C539 H539 0.9500 .
C540 H540 0.9500 .
C541 H54A 0.9800 .
C541 H54C 0.9800 .
C541 H54D 0.9800 .
C542 H542 0.9500 .
N31' C696 1.3900 .
N31' C700 1.3900 .
C696 C697 1.3900 .
C696 H696 0.9500 .
C697 C698 1.3900 .
C698 C699 1.3900 .
C698 H698 0.9500 .
C699 C700 1.3900 .
C699 H699 0.9500 .
Cl21 O39 0.99(6) .
Cl21 Cl10 1.90(7) .
O4 Cl1 1.395(8) .
O4 Cl1' 1.813(16) .
Cl1 O3 1.374(8) .
Cl1 O1 1.374(8) .
Cl1 O2 1.378(8) .
Cl1' O2' 1.36(2) .
Cl1' O3' 1.40(2) .
Cl1' O1' 1.43(2) .
Cl2 O8 1.368(8) .
Cl2 O5 1.378(8) .
Cl2 O6 1.379(7) .
Cl2 O7 1.417(7) .
Cl2' O8' 1.372(8) .
Cl2' O6' 1.380(8) .
Cl2' O7' 1.384(8) .
Cl2' O5' 1.398(8) .
Cl3 O12 1.365(7) .
Cl3 O11 1.383(6) .
Cl3 O9 1.386(7) .
Cl3 O10 1.415(6) .
Cl4 O13 1.429(15) .
Cl4 O15 1.430(15) .
Cl4 O16 1.454(15) .
Cl4 O14 1.469(16) .
Cl4A O16A 1.421(13) .
Cl4A O15A 1.437(13) .
Cl4A O13A 1.442(13) .
Cl4A O14A 1.443(13) .
O14B Cl4B 1.400(11) .
Cl4B O15B 1.429(11) .
Cl4B O16B 1.443(11) .
Cl4B O13B 1.461(12) .
Cl5 O19' 1.372(9) .
Cl5 O18 1.387(8) .
Cl5 O20 1.387(8) .
Cl5 O17' 1.387(9) .
Cl5 O18' 1.388(9) .
Cl5 O20' 1.393(9) .
Cl5 O19 1.397(8) .
Cl5 O17 1.401(9) .
Cl6 O24 1.395(6) .
Cl6 O21 1.396(6) .
Cl6 O23 1.397(6) .
Cl6 O22 1.412(6) .
Cl7 O25 1.389(6) .
Cl7 O27 1.396(6) .
Cl7 O26 1.398(7) .
Cl7 O28 1.404(6) .
O29 Cl8 1.372(8) .
O29 Cl8' 2.11(2) .
O30 Cl8' 1.37(2) .
O30 Cl8 1.390(7) .
Cl8 O31 1.400(7) .
Cl8 O32 1.455(14) .
Cl8' O32' 1.436(18) .
Cl8' O31' 1.439(18) .
Cl9 O36 1.374(8) .
Cl9 O35 1.376(9) .
Cl9 O36' 1.378(8) .
Cl9 O35' 1.385(9) .
Cl9 O34 1.385(9) .
Cl9 O33' 1.388(8) .
Cl9 O34' 1.390(9) .
Cl9 O33 1.404(8) .
Cl10 O39 1.353(8) .
Cl10 O40 1.371(9) .
Cl10 O37 1.400(9) .
Cl10 O38 1.403(9) .
Cl12 O46 1.369(8) .
Cl12 O45 1.389(8) .
Cl12 O48 1.396(8) .
Cl12 O47 1.401(8) .
Cl22 O46' 1.376(10) .
Cl22 O47' 1.378(10) .
Cl22 O45' 1.383(10) .
Cl22 O48' 1.388(10) .
Cl15 O57 1.368(9) .
Cl15 O59 1.377(9) .
Cl15 O60 1.381(9) .
Cl15 O58 1.389(9) .
Cl25 O60 1.30(2) .
Cl25 O58 1.58(3) .
Cl25 O57 1.60(2) .
N1S C1S 1.13(2) .
C1S C2S 1.508(15) .
C2S H2S1 0.9800 .
C2S H2S2 0.9800 .
C2S H2S3 0.9800 .
N2S C3S 1.119(12) .
C3S C4S 1.518(15) .
C4S H4S1 0.9800 .
C4S H4S2 0.9800 .
C4S H4S3 0.9800 .
N3S C5S 1.113(14) .
C6S C5S 1.405(18) .
C6S H6S1 0.9800 .
C6S H6S2 0.9800 .
C6S H6S3 0.9800 .
N4S C7S 1.15(3) .
C7S C8S 1.52(3) .
C8S H8S1 0.9800 .
C8S H8S2 0.9800 .
C8S H8S3 0.9800 .
N5S C9S 1.210(17) .
C9S C10S 1.526(19) .
C10S H10D 0.9800 .
C10S H10E 0.9800 .
C10S H10F 0.9800 .
C12S C11S 1.40(2) .
C12S H12A 0.9800 .
C12S H12B 0.9800 .
C12S H12C 0.9800 .
N6S C11S 1.19(2) .
C11A N6' 1.20(2) .
N7S C13S 1.19(3) .
C13S C14S 1.40(3) .
C14S H14A 0.9800 .
C14S H14B 0.9800 .
C14S H14C 0.9800 .
C13A N7A 1.16(2) .
C13A C14A 1.45(2) .
C14A H14D 0.9800 .
C14A H14E 0.9800 .
C14A H14F 0.9800 .
N8S C15S 1.36(3) .
C15S C16S 1.40(4) .
C16S H16D 0.9800 .
C16S H16E 0.9800 .
C16S H16F 0.9800 .
Cl14 O56 1.367(9) .
Cl14 O55 1.368(9) .
Cl14 O54 1.384(9) .
Cl14 O53 1.395(9) .
Cl24 O54' 1.377(9) .
Cl24 O55' 1.378(9) .
Cl24 O56' 1.380(9) .
Cl24 O53' 1.386(9) .
N9S C17S 1.30(3) .
C17S C18S 1.40(3) .
C18S H18G 0.9800 .
C18S H18H 0.9800 .
C18S H18I 0.9800 .
N10S C19S 1.037(14) .
C19S C20S 1.49(2) .
C20S H20D 0.9800 .
C20S H20E 0.9800 .
C20S H20F 0.9800 .

loop_
_geom_torsion_atom_site_label_1
_geom_torsion_atom_site_label_2
_geom_torsion_atom_site_label_3
_geom_torsion_atom_site_label_4
_geom_torsion
_geom_torsion_site_symmetry_1
_geom_torsion_site_symmetry_4
C8 N1 C1 C6 24.6(8) . .
Cd1 N1 C1 C6 -143.5(4) . .
C8 N1 C1 C2 -157.3(6) . .
Cd1 N1 C1 C2 34.6(6) . .
C6 C1 C2 C3 -0.1 . .
N1 C1 C2 C3 -178.3(5) . .
C1 C2 C3 C4 -0.1 . .
C2 C3 C4 C5 0.3 . .
C2 C3 C4 C7 -178.5 . .
C3 C4 C5 C6 -0.3 . .
C7 C4 C5 C6 178.5 . .
C2 C1 C6 C5 0.1 . .
N1 C1 C6 C5 178.2(5) . .
C4 C5 C6 C1 0.1 . .
C1 N1 C8 C9 -177.0(7) . .
Cd1 N1 C8 C9 -7.3(10) . .
C13 N2 C9 C10 1.8(11) . .
Cd1 N2 C9 C10 -164.7(7) . .
C13 N2 C9 C8 179.5(7) . .
Cd1 N2 C9 C8 13.0(9) . .
N1 C8 C9 N2 -4.2(12) . .
N1 C8 C9 C10 173.7(8) . .
N2 C9 C10 C11 -1.6(13) . .
C8 C9 C10 C11 -179.3(8) . .
C9 C10 C11 C12 1.5(13) . .
C10 C11 C12 C13 -1.7(12) . .
C10 C11 C12 C15 174.6(8) . .
C9 N2 C13 C12 -2.0(11) . .
Cd1 N2 C13 C12 162.1(6) . .
C11 C12 C13 N2 2.0(12) . .
C15 C12 C13 N2 -174.3(7) . .
C18 N3 C14 C15 3.8(12) . .
Cd3 N3 C14 C15 -172.1(6) . .
N3 C14 C15 C16 -0.9(12) . .
N3 C14 C15 C12 -178.6(7) . .
C13 C12 C15 C14 143.7(8) . .
C11 C12 C15 C14 -32.4(12) . .
C13 C12 C15 C16 -33.7(13) . .
C11 C12 C15 C16 150.1(9) . .
C14 C15 C16 C17 -2.5(13) . .
C12 C15 C16 C17 175.1(9) . .
C15 C16 C17 C18 2.9(15) . .
C14 N3 C18 C17 -3.4(12) . .
Cd3 N3 C18 C17 172.7(7) . .
C14 N3 C18 C19 175.9(7) . .
Cd3 N3 C18 C19 -7.9(10) . .
C16 C17 C18 N3 0.2(14) . .
C16 C17 C18 C19 -179.1(9) . .
C20 N4 C19 C18 -171.5(7) . .
Cd3 N4 C19 C18 -8.5(12) . .
N3 C18 C19 N4 11.2(13) . .
C17 C18 C19 N4 -169.5(9) . .
C19 N4 C20 C25 44.7(9) . .
Cd3 N4 C20 C25 -117.2(4) . .
C19 N4 C20 C21 -143.4(7) . .
Cd3 N4 C20 C21 54.7(5) . .
C25 C20 C21 C22 -0.1 . .
N4 C20 C21 C22 -172.2(4) . .
C20 C21 C22 C23 -0.1 . .
C21 C22 C23 C24 0.3 . .
C21 C22 C23 C26 -178.5 . .
C22 C23 C24 C25 -0.3 . .
C26 C23 C24 C25 178.5 . .
C23 C24 C25 C20 0.1 . .
C21 C20 C25 C24 0.1 . .
N4 C20 C25 C24 171.9(4) . .
C34 N5 C27 C32 -46.3(8) . .
Cd1 N5 C27 C32 110.4(4) . .
C34 N5 C27 C28 144.2(5) . .
Cd1 N5 C27 C28 -59.0(5) . .
C32 C27 C28 C29 -0.1 . .
N5 C27 C28 C29 169.5(4) . .
C27 C28 C29 C30 -0.1 . .
C28 C29 C30 C31 0.2 . .
C28 C29 C30 C33 -178.5 . .
C29 C30 C31 C32 -0.2 . .
C33 C30 C31 C32 178.5 . .
C30 C31 C32 C27 0.1 . .
C28 C27 C32 C31 0.1 . .
N5 C27 C32 C31 -169.2(5) . .
C27 N5 C34 C35 175.1(6) . .
Cd1 N5 C34 C35 16.4(9) . .
C39 N6 C35 C36 -4.1(10) . .
Cd1 N6 C35 C36 175.2(6) . .
C39 N6 C35 C34 174.0(6) . .
Cd1 N6 C35 C34 -6.7(8) . .
N5 C34 C35 C36 171.0(8) . .
N5 C34 C35 N6 -7.1(11) . .
N6 C35 C36 C37 2.0(12) . .
C34 C35 C36 C37 -176.0(7) . .
C35 C36 C37 C38 3.1(12) . .
C36 C37 C38 C39 -5.8(11) . .
C36 C37 C38 C41 -178.9(7) . .
C35 N6 C39 C38 1.2(10) . .
Cd1 N6 C39 C38 -178.0(5) . .
C37 C38 C39 N6 3.6(10) . .
C41 C38 C39 N6 177.3(6) . .
C44 N7 C40 C41 5.4(11) . .
Cd4 N7 C40 C41 -170.6(6) . .
N7 C40 C41 C42 -8.8(12) . .
N7 C40 C41 C38 173.6(7) . .
C37 C38 C41 C42 -143.5(8) . .
C39 C38 C41 C42 43.5(10) . .
C37 C38 C41 C40 34.1(11) . .
C39 C38 C41 C40 -139.0(8) . .
C40 C41 C42 C43 5.9(13) . .
C38 C41 C42 C43 -176.5(8) . .
C41 C42 C43 C44 -0.1(13) . .
C40 N7 C44 C43 0.9(11) . .
Cd4 N7 C44 C43 177.4(6) . .
C40 N7 C44 C45 -179.4(7) . .
Cd4 N7 C44 C45 -2.9(8) . .
C42 C43 C44 N7 -3.5(12) . .
C42 C43 C44 C45 176.8(8) . .
C46 N8 C45 C44 -178.1(6) . .
Cd4 N8 C45 C44 -12.0(10) . .
N7 C44 C45 N8 10.5(12) . .
C43 C44 C45 N8 -169.7(8) . .
C45 N8 C46 C47 44.5(8) . .
Cd4 N8 C46 C47 -119.9(4) . .
C45 N8 C46 C51 -138.0(6) . .
Cd4 N8 C46 C51 57.5(5) . .
C51 C46 C47 C48 -0.1 . .
N8 C46 C47 C48 177.3(4) . .
C46 C47 C48 C49 -0.1 . .
C47 C48 C49 C50 0.3 . .
C47 C48 C49 C52 -178.5 . .
C48 C49 C50 C51 -0.3 . .
C52 C49 C50 C51 178.5 . .
C49 C50 C51 C46 0.1 . .
C47 C46 C51 C50 0.1 . .
N8 C46 C51 C50 -177.4(3) . .
C60 N9 C53 C58 143.0(6) . .
Cd1 N9 C53 C58 -41.1(5) . .
C60 N9 C53 C54 -33.4(7) . .
Cd1 N9 C53 C54 142.6(3) . .
C58 C53 C54 C55 -0.1 . .
N9 C53 C54 C55 176.1(3) . .
C53 C54 C55 C56 -0.1 . .
C54 C55 C56 C57 0.3 . .
C54 C55 C56 C59 -178.5 . .
C55 C56 C57 C58 -0.3 . .
C59 C56 C57 C58 178.5 . .
C54 C53 C58 C57 0.1 . .
N9 C53 C58 C57 -176.4(3) . .
C56 C57 C58 C53 0.1 . .
C53 N9 C60 C61 179.9(6) . .
Cd1 N9 C60 C61 3.6(10) . .
C65 N10 C61 C62 0.0 . .
Cd1 N10 C61 C62 174.6(3) . .
C65 N10 C61 C60 177.1(5) . .
Cd1 N10 C61 C60 -8.3(5) . .
N9 C60 C61 C62 -179.8(6) . .
N9 C60 C61 N10 3.3(10) . .
N10 C61 C62 C63 0.0 . .
C60 C61 C62 C63 -176.8(6) . .
C61 C62 C63 C64 0.0 . .
C62 C63 C64 C65 0.0 . .
C62 C63 C64 C67' -168.9(8) . .
C62 C63 C64 C67 175.2(6) . .
C63 C64 C65 N10 0.0 . .
C67' C64 C65 N10 166.5(9) . .
C67 C64 C65 N10 -175.5(6) . .
C61 N10 C65 C64 0.0 . .
Cd1 N10 C65 C64 -174.1(3) . .
C86 N13 C79 C84 -141.1(11) . .
C79A N13 C79 C84 -124.5(4) . .
Cd2' N13 C79 C84 37.2(8) . .
Cd2 N13 C79 C84 46.7(6) . .
C86 N13 C79 C80 19.8(14) . .
C79A N13 C79 C80 36.4(4) . .
Cd2' N13 C79 C80 -161.9(4) . .
Cd2 N13 C79 C80 -152.3(3) . .
C84 C79 C80 C81 -0.1 . .
N13 C79 C80 C81 -162.4(6) . .
C79 C80 C81 C82 -0.1 . .
C80 C81 C82 C83 0.3 . .
C80 C81 C82 C85 -178.5 . .
C81 C82 C83 C84 -0.3 . .
C85 C82 C83 C84 178.5 . .
C80 C79 C84 C83 0.1 . .
N13 C79 C84 C83 159.7(8) . .
C82 C83 C84 C79 0.1 . .
C86 N13 C79A C80A 42.4(11) . .
C79 N13 C79A C80A -125.8(5) . .
Cd2' N13 C79A C80A -152.4(6) . .
Cd2 N13 C79A C80A -137.6(6) . .
C86 N13 C79A C84A -145.4(7) . .
C79 N13 C79A C84A 46.4(3) . .
Cd2' N13 C79A C84A 19.8(11) . .
Cd2 N13 C79A C84A 34.6(9) . .
C84A C79A C80A C81A -0.1 . .
N13 C79A C80A C81A 171.4(9) . .
C79A C80A C81A C82A -0.1 . .
C80A C81A C82A C83A 0.3 . .
C80A C81A C82A C85A -178.5 . .
C81A C82A C83A C84A -0.3 . .
C85A C82A C83A C84A 178.5 . .
C82A C83A C84A C79A 0.1 . .
C80A C79A C84A C83A 0.1 . .
N13 C79A C84A C83A -173.1(7) . .
C79A N13 C86 C87 172.2(9) . .
C79 N13 C86 C87 -179.1(9) . .
Cd2' N13 C86 C87 2.7(14) . .
Cd2 N13 C86 C87 -7.9(14) . .
C91 N14 C87 C88 4.7(17) . .
Cd2' N14 C87 C88 175.2(11) . .
Cd2 N14 C87 C88 -174.9(10) . .
C91 N14 C87 C86 -175.7(9) . .
Cd2' N14 C87 C86 -5.2(11) . .
Cd2 N14 C87 C86 4.7(12) . .
N13 C86 C87 C88 -178.3(12) . .
N13 C86 C87 N14 2.1(16) . .
N14 C87 C88 C89 -2(2) . .
C86 C87 C88 C89 178.2(11) . .
C87 C88 C89 C90 1(2) . .
C88 C89 C90 C91 -2.4(18) . .
C88 C89 C90 C93 179.9(11) . .
C87 N14 C91 C90 -6.1(14) . .
Cd2' N14 C91 C90 -173.9(7) . .
Cd2 N14 C91 C90 173.5(7) . .
C89 C90 C91 N14 5.0(16) . .
C93 C90 C91 N14 -177.2(9) . .
C96 N15 C92 C93 -1.3(13) . .
Cd3 N15 C92 C93 167.8(6) . .
N15 C92 C93 C94 -5.1(13) . .
N15 C92 C93 C90 173.4(8) . .
C89 C90 C93 C94 13.9(15) . .
C91 C90 C93 C94 -163.8(9) . .
C89 C90 C93 C92 -164.5(10) . .
C91 C90 C93 C92 17.8(14) . .
C92 C93 C94 C95 6.2(13) . .
C90 C93 C94 C95 -172.3(8) . .
C93 C94 C95 C96 -1.6(14) . .
C92 N15 C96 C95 6.4(12) . .
Cd3 N15 C96 C95 -164.3(7) . .
C92 N15 C96 C97 -177.6(8) . .
Cd3 N15 C96 C97 11.7(9) . .
C94 C95 C96 N15 -4.9(14) . .
C94 C95 C96 C97 179.0(8) . .
C98 N16 C97 C96 177.0(7) . .
Cd3 N16 C97 C96 -5.5(10) . .
N15 C96 C97 N16 -4.4(13) . .
C95 C96 C97 N16 171.8(8) . .
C97 N16 C98 C103 -34.3(8) . .
Cd3 N16 C98 C103 148.6(3) . .
C97 N16 C98 C99 144.1(6) . .
Cd3 N16 C98 C99 -32.9(6) . .
C103 C98 C99 C100 -0.1 . .
N16 C98 C99 C100 -178.7(4) . .
C98 C99 C100 C101 -0.1 . .
C99 C100 C101 C102 0.2 . .
C99 C100 C101 C104 -178.5 . .
C100 C101 C102 C103 -0.3 . .
C104 C101 C102 C103 178.5 . .
C99 C98 C103 C102 0.1 . .
N16 C98 C103 C102 178.6(4) . .
C101 C102 C103 C98 0.1 . .
C112 N17 C105 C110 -41.4(8) . .
Cd3 N17 C105 C110 132.5(4) . .
C112 N17 C105 C106 141.6(6) . .
Cd3 N17 C105 C106 -44.6(6) . .
N17 C105 C106 C107 177.0(4) . .
C110 C105 C106 C107 -0.1 . .
C105 C106 C107 C108 -0.1 . .
C106 C107 C108 C109 0.3 . .
C106 C107 C108 C111 -178.5 . .
C107 C108 C109 C110 -0.2 . .
C111 C108 C109 C110 178.5 . .
C108 C109 C110 C105 0.0 . .
N17 C105 C110 C109 -176.9(4) . .
C106 C105 C110 C109 0.1 . .
C105 N17 C112 C113 179.5(7) . .
Cd3 N17 C112 C113 5.0(11) . .
C117 N18 C113 C114 1.2(12) . .
Cd3 N18 C113 C114 161.5(6) . .
C117 N18 C113 C112 -176.6(8) . .
Cd3 N18 C113 C112 -16.3(9) . .
N17 C112 C113 N18 8.5(13) . .
N17 C112 C113 C114 -169.1(8) . .
N18 C113 C114 C115 -1.7(13) . .
C112 C113 C114 C115 175.9(9) . .
C113 C114 C115 C116 0.4(14) . .
C114 C115 C116 C119 -176.8(9) . .
C114 C115 C116 C117 1.3(13) . .
C113 N18 C117 C116 0.6(12) . .
Cd3 N18 C117 C116 -156.6(6) . .
C115 C116 C117 N18 -1.8(12) . .
C119 C116 C117 N18 176.3(8) . .
C122 N19 C118 C119 -5.1(11) . .
Cd5 N19 C118 C119 173.0(6) . .
N19 C118 C119 C120 4.2(12) . .
N19 C118 C119 C116 -178.0(8) . .
C115 C116 C119 C120 -150.0(9) . .
C117 C116 C119 C120 32.0(13) . .
C115 C116 C119 C118 32.4(12) . .
C117 C116 C119 C118 -145.6(8) . .
C118 C119 C120 C121 -0.7(13) . .
C116 C119 C120 C121 -178.3(9) . .
C119 C120 C121 C122 -1.5(14) . .
C118 N19 C122 C121 2.4(11) . .
Cd5 N19 C122 C121 -175.8(6) . .
C118 N19 C122 C123 175.5(7) . .
Cd5 N19 C122 C123 -2.7(9) . .
C120 C121 C122 N19 0.7(13) . .
C120 C121 C122 C123 -172.3(8) . .
C124 N20 C123 C122 170.5(8) . .
Cd5 N20 C123 C122 13.9(10) . .
N19 C122 C123 N20 -8.1(12) . .
C121 C122 C123 N20 165.2(8) . .
C123 N20 C124 C125 -43.8(13) . .
Cd5 N20 C124 C125 110.6(9) . .
C123 N20 C124 C129 144.6(8) . .
Cd5 N20 C124 C129 -61.0(10) . .
C129 C124 C125 C126 -0.7(14) . .
N20 C124 C125 C126 -172.0(9) . .
C124 C125 C126 C127 1.5(16) . .
C125 C126 C127 C128 -1.4(16) . .
C125 C126 C127 C130 177.1(10) . .
C126 C127 C128 C129 0.6(15) . .
C130 C127 C128 C129 -177.9(10) . .
C127 C128 C129 C124 0.1(15) . .
C125 C124 C129 C128 -0.1(14) . .
N20 C124 C129 C128 171.7(8) . .
C138 N21 C131 C132 -36.5(11) . .
Cd4 N21 C131 C132 136.3(5) . .
C138 N21 C131 C136 142.1(8) . .
Cd4 N21 C131 C136 -45.1(7) . .
C136 C131 C132 C133 -0.1 . .
N21 C131 C132 C133 178.4(6) . .
C131 C132 C133 C134 -0.1 . .
C132 C133 C134 C135 0.3 . .
C132 C133 C134 C137 -178.5 . .
C133 C134 C135 C136 -0.3 . .
C137 C134 C135 C136 178.5 . .
C134 C135 C136 C131 0.1 . .
C132 C131 C136 C135 0.1 . .
N21 C131 C136 C135 -178.5(6) . .
C131 N21 C138 C139 179.4(10) . .
Cd4 N21 C138 C139 5.7(15) . .
C143 N22 C139 C140 -3.0(18) . .
Cd4 N22 C139 C140 170.9(11) . .
C143 N22 C139 C138 175.6(10) . .
Cd4 N22 C139 C138 -10.5(14) . .
N21 C138 C139 N22 3.9(19) . .
N21 C138 C139 C140 -177.4(13) . .
N22 C139 C140 C141 3(2) . .
C138 C139 C140 C141 -175.8(14) . .
C139 C140 C141 C142 2(2) . .
C140 C141 C142 C143 -7(2) . .
C140 C141 C142 C145 175.3(14) . .
C139 N22 C143 C142 -1.8(14) . .
Cd4 N22 C143 C142 -174.4(7) . .
C141 C142 C143 N22 6.6(16) . .
C145 C142 C143 N22 -175.5(9) . .
C148 N23 C144 C145 0.4(15) . .
Cd6 N23 C144 C145 -175.1(7) . .
N23 C144 C145 C146 0.6(16) . .
N23 C144 C145 C142 -176.7(10) . .
C141 C142 C145 C146 -21.5(18) . .
C143 C142 C145 C146 160.7(11) . .
C141 C142 C145 C144 155.7(12) . .
C143 C142 C145 C144 -22.1(17) . .
C144 C145 C146 C147 -2.4(17) . .
C142 C145 C146 C147 175.0(11) . .
C145 C146 C147 C148 3.2(19) . .
C144 N23 C148 C147 0.3(14) . .
Cd6 N23 C148 C147 176.7(8) . .
C144 N23 C148 C149 -178.0(9) . .
Cd6 N23 C148 C149 -1.7(11) . .
C146 C147 C148 N23 -2.2(17) . .
C146 C147 C148 C149 176.2(11) . .
C150 N24 C149 C148 178.0(8) . .
C50B N24 C149 C148 -176.7(8) . .
Cd6 N24 C149 C148 -5.9(14) . .
N23 C148 C149 N24 5.4(16) . .
C147 C148 C149 N24 -172.9(11) . .
C149 N24 C150 C155 -143.1(8) . .
C50B N24 C150 C155 46.55(19) . .
Cd6 N24 C150 C155 41.8(8) . .
C149 N24 C150 C151 42.0(11) . .
C50B N24 C150 C151 -128.3(4) . .
Cd6 N24 C150 C151 -133.0(6) . .
C155 C150 C151 C152 -0.1 . .
N24 C150 C151 C152 174.4(6) . .
C150 C151 C152 C153 -0.1 . .
C151 C152 C153 C154 0.3 . .
C151 C152 C153 C156 -178.5 . .
C152 C153 C154 C155 -0.3 . .
C156 C153 C154 C155 178.5 . .
C153 C154 C155 C150 0.1 . .
C151 C150 C155 C154 0.1 . .
N24 C150 C155 C154 -175.3(5) . .
C149 N24 C50B C55B -144.2(11) . .
C150 N24 C50B C55B -131.7(2) . .
Cd6 N24 C50B C55B 44.7(6) . .
C149 N24 C50B C51B 22.0(13) . .
C150 N24 C50B C51B 34.5(3) . .
Cd6 N24 C50B C51B -149.1(3) . .
C55B C50B C51B C52B -0.1 . .
N24 C50B C51B C52B -167.0(4) . .
C50B C51B C52B C53B -0.1 . .
C51B C52B C53B C54B 0.3 . .
C51B C52B C53B C56B -178.5 . .
C52B C53B C54B C55B -0.3 . .
C56B C53B C54B C55B 178.5 . .
C51B C50B C55B C54B 0.1 . .
N24 C50B C55B C54B 165.8(5) . .
C53B C54B C55B C50B 0.1 . .
C164 N25 C157 C162 132.0(6) . .
Cd4 N25 C157 C162 -46.1(6) . .
C164 N25 C157 C158 -43.8(8) . .
Cd4 N25 C157 C158 138.1(3) . .
C162 C157 C158 C159 -0.1 . .
N25 C157 C158 C159 175.7(4) . .
C157 C158 C159 C160 -0.1 . .
C158 C159 C160 C161 0.3 . .
C158 C159 C160 C163 -178.5 . .
C159 C160 C161 C162 -0.3 . .
C163 C160 C161 C162 178.5 . .
C158 C157 C162 C161 0.1 . .
N25 C157 C162 C161 -175.8(4) . .
C160 C161 C162 C157 0.1 . .
C157 N25 C164 C165 172.1(6) . .
Cd4 N25 C164 C165 -9.5(10) . .
C169 N26 C165 C166 3.0(11) . .
Cd4 N26 C165 C166 173.8(6) . .
C169 N26 C165 C164 -176.7(7) . .
Cd4 N26 C165 C164 -5.9(9) . .
N25 C164 C165 N26 10.8(11) . .
N25 C164 C165 C166 -168.9(8) . .
N26 C165 C166 C167 -3.0(12) . .
C164 C165 C166 C167 176.7(8) . .
C165 C166 C167 C168 1.4(12) . .
C166 C167 C168 C169 0.0(12) . .
C166 C167 C168 C171 -177.1(7) . .
C165 N26 C169 C168 -1.5(11) . .
Cd4 N26 C169 C168 -171.7(6) . .
C167 C168 C169 N26 0.1(11) . .
C171 C168 C169 N26 177.2(7) . .
C174 N27 C170 C171 -0.6(12) . .
Cd5 N27 C170 C171 164.7(6) . .
N27 C170 C171 C172 -1.6(13) . .
N27 C170 C171 C168 176.6(7) . .
C169 C168 C171 C170 147.5(8) . .
C167 C168 C171 C170 -35.4(12) . .
C169 C168 C171 C172 -34.4(11) . .
C167 C168 C171 C172 142.7(9) . .
C170 C171 C172 C173 1.2(13) . .
C168 C171 C172 C173 -177.0(8) . .
C171 C172 C173 C174 1.3(13) . .
C172 C173 C174 N27 -3.6(13) . .
C172 C173 C174 C175 178.7(8) . .
C170 N27 C174 C173 3.2(12) . .
Cd5 N27 C174 C173 -164.5(7) . .
C170 N27 C174 C175 -178.9(7) . .
Cd5 N27 C174 C175 13.3(8) . .
C176 N28 C175 C174 -178.0(6) . .
Cd5 N28 C175 C174 -10.3(10) . .
C173 C174 C175 N28 175.4(8) . .
N27 C174 C175 N28 -2.5(12) . .
C175 N28 C176 C177 21.2(9) . .
Cd5 N28 C176 C177 -145.4(3) . .
C175 N28 C176 C181 -160.3(6) . .
Cd5 N28 C176 C181 33.1(5) . .
C181 C176 C177 C178 -0.1 . .
N28 C176 C177 C178 178.3(4) . .
C176 C177 C178 C179 -0.1 . .
C177 C178 C179 C180 0.3 . .
C177 C178 C179 C182 -178.5 . .
C178 C179 C180 C181 -0.3 . .
C182 C179 C180 C181 178.5 . .
C179 C180 C181 C176 0.1 . .
C177 C176 C181 C180 0.1 . .
N28 C176 C181 C180 -178.4(4) . .
C190 N29 C183 C184 -27.8(9) . .
Cd6 N29 C183 C184 141.5(5) . .
C190 N29 C183 C188 153.5(7) . .
Cd6 N29 C183 C188 -37.3(7) . .
C188 C183 C184 C185 -0.1 . .
N29 C183 C184 C185 -178.9(5) . .
C183 C184 C185 C186 -0.1 . .
C184 C185 C186 C187 0.3 . .
C184 C185 C186 C189 -178.5 . .
C185 C186 C187 C188 -0.3 . .
C189 C186 C187 C188 178.5 . .
C186 C187 C188 C183 0.1 . .
C184 C183 C188 C187 0.1 . .
N29 C183 C188 C187 179.0(4) . .
C183 N29 C190 C191 177.8(7) . .
Cd6 N29 C190 C191 7.2(12) . .
C195 N30 C191 C192 1.3(11) . .
Cd6 N30 C191 C192 165.0(7) . .
C195 N30 C191 C190 -179.6(8) . .
Cd6 N30 C191 C190 -15.9(9) . .
N29 C190 C191 N30 6.7(13) . .
N29 C190 C191 C192 -174.2(9) . .
N30 C191 C192 C193 -2.6(12) . .
C190 C191 C192 C193 178.2(9) . .
C191 C192 C193 C194 6.2(13) . .
C192 C193 C194 C195 -9.4(14) . .
C192 C193 C194 C197 179.0(8) . .
C192 C193 C194 C697 -174.7(9) . .
C193 C194 C195 N30 8.9(16) . .
C197 C194 C195 N30 179.8(8) . .
C697 C194 C195 N30 165.7(11) . .
C191 N30 C195 C194 -4.5(13) . .
Cd6 N30 C195 C194 -165.4(7) . .
C202 N32 C201 C200 173.9(12) . .
Cd8 N32 C201 C200 10.0(19) . .
C201 N32 C202 C203 143.3(13) . .
Cd8 N32 C202 C203 -54.0(13) . .
C201 N32 C202 C207 -46.1(18) . .
Cd8 N32 C202 C207 116.6(10) . .
C207 C202 C203 C204 -0.1 . .
N32 C202 C203 C204 170.5(11) . .
C202 C203 C204 C205 -0.1 . .
C203 C204 C205 C206 0.3 . .
C203 C204 C205 C208 -178.5 . .
C204 C205 C206 C207 -0.3 . .
C208 C205 C206 C207 178.5 . .
C205 C206 C207 C202 0.1 . .
C203 C202 C207 C206 0.1 . .
N32 C202 C207 C206 -170.6(11) . .
C2' N32' C1' C700 179.8(17) . .
Cd8' N32' C1' C700 16(3) . .
C1' N32' C2' C3' 156.6(18) . .
Cd8' N32' C2' C3' -39.6(18) . .
C1' N32' C2' C7' -26(3) . .
Cd8' N32' C2' C7' 137.7(11) . .
C7' C2' C3' C4' -0.1 . .
N32' C2' C3' C4' 177.3(16) . .
C2' C3' C4' C5' -0.1 . .
C2' C3' C4' C560 93.6(9) . 4_576
C3' C4' C5' C6' 0.3 . .
C560 C4' C5' C6' -88.9(8) 4_576 .
C3' C4' C5' C8' -178.5 . .
C560 C4' C5' C8' 92.3(8) 4_576 .
C4' C5' C6' C7' -0.3 . .
C8' C5' C6' C7' 178.5 . .
C5' C6' C7' C2' 0.1 . .
C3' C2' C7' C6' 0.1 . .
N32' C2' C7' C6' -177.2(17) . .
C216 N33 C209 C214 -33.0(10) . .
Cd5 N33 C209 C214 146.2(4) . .
C216 N33 C209 C210 143.4(7) . .
Cd5 N33 C209 C210 -37.3(7) . .
C214 C209 C210 C211 -0.1 . .
N33 C209 C210 C211 -176.7(6) . .
C209 C210 C211 C212 -0.1 . .
C210 C211 C212 C213 0.3 . .
C210 C211 C212 C215 -178.5 . .
C211 C212 C213 C214 -0.3 . .
C215 C212 C213 C214 178.5 . .
C210 C209 C214 C213 0.1 . .
N33 C209 C214 C213 176.5(6) . .
C212 C213 C214 C209 0.1 . .
C209 N33 C216 C217 -177.7(7) . .
Cd5 N33 C216 C217 3.0(11) . .
C221 N34 C217 C218 -2.8(10) . .
Cd5 N34 C217 C218 -175.4(6) . .
C221 N34 C217 C216 175.7(8) . .
Cd5 N34 C217 C216 3.1(9) . .
N33 C216 C217 C218 174.1(9) . .
N33 C216 C217 N34 -4.3(13) . .
N34 C217 C218 C219 3.7(13) . .
C216 C217 C218 C219 -174.7(12) . .
C217 C218 C219 C220 -1(2) . .
C218 C219 C220 C221 -2(2) . .
C218 C219 C220 C323 -161.3(14) . .
C218 C219 C220 C623 165.9(13) . .
C217 N34 C221 C220 -0.3(14) . .
Cd5 N34 C221 C220 171.4(8) . .
C219 C220 C221 N34 2.4(17) . .
C323 C220 C221 N34 163.2(11) . .
C623 C220 C221 N34 -166.2(10) . .
C70 N11 C66 C67 0.0 . .
Cd8 N11 C66 C67 -165.5(6) . .
N11 C66 C67 C68 0.0 . .
N11 C66 C67 C64 -170.8(7) . .
C63 C64 C67 C68 -13.8(8) . .
C65 C64 C67 C68 161.5(4) . .
C67' C64 C67 C68 -64.1(17) . .
C63 C64 C67 C66 156.9(4) . .
C65 C64 C67 C66 -27.7(7) . .
C67' C64 C67 C66 106.7(19) . .
C66 C67 C68 C69 0.0 . .
C64 C67 C68 C69 170.6(8) . .
C67 C68 C69 C70 0.0 . .
C68 C69 C70 N11 0.0 . .
C68 C69 C70 C71 -175.6(11) . .
C66 N11 C70 C69 0.0 . .
Cd8 N11 C70 C69 167.4(5) . .
C66 N11 C70 C71 175.8(10) . .
Cd8 N11 C70 C71 -16.8(9) . .
C72 N12 C71 C70 179.6(12) . .
Cd8 N12 C71 C70 2.7(18) . .
C69 C70 C71 N12 -174.3(11) . .
N11 C70 C71 N12 10.0(18) . .
C71 N12 C72 C77 36.6(16) . .
Cd8 N12 C72 C77 -146.8(7) . .
C71 N12 C72 C73 -142.7(12) . .
Cd8 N12 C72 C73 33.8(13) . .
N12 C72 C73 C74 179.2(10) . .
C77 C72 C73 C74 -0.1 . .
C72 C73 C74 C75 -0.1 . .
C73 C74 C75 C76 0.3 . .
C73 C74 C75 C78 -178.5 . .
C74 C75 C76 C77 -0.3 . .
C78 C75 C76 C77 178.5 . .
C75 C76 C77 C72 0.1 . .
N12 C72 C77 C76 -179.2(10) . .
C73 C72 C77 C76 0.1 . .
C495 C294 N45 C287 -172.2(13) . .
C495 C294 N45 Cd2 -17.5(19) . .
C294 N45 C287 C292 43.2(18) . .
Cd2 N45 C287 C292 -108.8(9) . .
C294 N45 C287 C288 -145.3(13) . .
Cd2 N45 C287 C288 62.7(11) . .
N45 C287 C288 C289 -171.9(10) . .
C292 C287 C288 C289 -0.1 . .
C287 C288 C289 C290 -0.1 . .
C288 C289 C290 C291 0.3 . .
C288 C289 C290 C293 -178.5 . .
C289 C290 C291 C292 -0.3 . .
C293 C290 C291 C292 178.5 . .
C290 C291 C292 C287 0.1 . .
N45 C287 C292 C291 171.5(11) . .
C288 C287 C292 C291 0.1 . .
C499 N46 C495 C496 0.0 . .
Cd2 N46 C495 C496 171.7(6) . .
C499 N46 C495 C294 -171.9(11) . .
Cd2 N46 C495 C294 -0.1(10) . .
N45 C294 C495 N46 13(2) . .
N45 C294 C495 C496 -158.4(12) . .
N46 C495 C496 C497 0.0 . .
C294 C495 C496 C497 171.1(12) . .
C495 C496 C497 C498 0.0 . .
C496 C497 C498 C499 0.0 . .
C496 C497 C498 C301 -177.9(11) . .
C497 C498 C499 N46 0.0 . .
C301 C498 C499 N46 178.0(10) . .
C495 N46 C499 C498 0.0 . .
Cd2 N46 C499 C498 -171.1(7) . .
C304 N47 C300 C301 0.0 . .
Cd8 N47 C300 C301 157.4(7) . .
N47 C300 C301 C302 0.0 . .
N47 C300 C301 C498 -176.5(10) . .
C499 C498 C301 C300 147.2(6) . .
C497 C498 C301 C300 -34.8(11) . .
C499 C498 C301 C302 -29.2(11) . .
C497 C498 C301 C302 148.8(7) . .
C300 C301 C302 C303 0.0 . .
C498 C301 C302 C303 176.3(11) . .
C301 C302 C303 C304 0.0 . .
C302 C303 C304 N47 0.0 . .
C302 C303 C304 C305 -173.6(13) . .
C300 N47 C304 C303 0.0 . .
Cd8 N47 C304 C303 -159.8(6) . .
C300 N47 C304 C305 174.2(12) . .
Cd8 N47 C304 C305 14.3(11) . .
C306 N48 C305 C304 -177.8(14) . .
Cd8 N48 C305 C304 -6(2) . .
C303 C304 C305 N48 167.7(14) . .
N47 C304 C305 N48 -6(2) . .
C305 N48 C306 C307 -141.5(15) . .
Cd8 N48 C306 C307 47.5(15) . .
C305 N48 C306 C311 38(2) . .
Cd8 N48 C306 C311 -133.0(10) . .
C311 C306 C307 C308 -0.1 . .
N48 C306 C307 C308 179.5(12) . .
C306 C307 C308 C309 -0.1 . .
C307 C308 C309 C310 0.3 . .
C307 C308 C309 C312 -178.5 . .
C308 C309 C310 C311 -0.3 . .
C312 C309 C310 C311 178.5 . .
C309 C310 C311 C306 0.1 . .
C307 C306 C311 C310 0.1 . .
N48 C306 C311 C310 -179.4(13) . .
C310 C309 C312 C284 115(2) . 4_576
C308 C309 C312 C284 -66(2) . 4_576
C278 N43 C274 C275 0.0 . .
Cd7 N43 C274 C275 -177.3(8) . .
N43 C274 C275 C276 0.0 . .
N43 C274 C275 C272 179.1(11) . .
C274 C275 C276 C277 0.0 . .
C272 C275 C276 C277 -179.1(11) . .
C275 C276 C277 C278 0.0 . .
C276 C277 C278 N43 0.0 . .
C276 C277 C278 C279 -177.3(14) . .
C274 N43 C278 C277 0.0 . .
Cd7 N43 C278 C277 177.6(7) . .
C274 N43 C278 C279 177.5(12) . .
Cd7 N43 C278 C279 -4.9(11) . .
C273 N42 C269 C270 0.0 . .
Cd2 N42 C269 C270 167.4(6) . .
C273 N42 C269 C268 176.3(11) . .
Cd2 N42 C269 C268 -16.4(10) . .
N42 C269 C270 C271 0.0 . .
C268 C269 C270 C271 -176.1(11) . .
C269 C270 C271 C272 0.0 . .
C270 C271 C272 C273 0.0 . .
C270 C271 C272 C275 -177.9(10) . .
C274 C275 C272 C273 -142.4(7) . .
C276 C275 C272 C273 36.7(12) . .
C274 C275 C272 C271 35.4(11) . .
C276 C275 C272 C271 -145.5(7) . .
C271 C272 C273 N42 0.0 . .
C275 C272 C273 N42 177.8(11) . .
C269 N42 C273 C272 0.0 . .
Cd2 N42 C273 C272 -165.1(7) . .
N42 C269 C268 N41 7.3(18) . .
C270 C269 C268 N41 -176.5(11) . .
C269 C268 N41 C261 175.5(11) . .
C269 C268 N41 Cd2 6.7(19) . .
C280 N44 C279 C278 172.6(13) . .
Cd7 N44 C279 C278 1(2) . .
C277 C278 C279 N44 -179.8(15) . .
N43 C278 C279 N44 3(2) . .
C268 N41 C261 C266 -22.0(16) . .
Cd2 N41 C261 C266 146.3(6) . .
C268 N41 C261 C262 160.0(11) . .
Cd2 N41 C261 C262 -31.6(10) . .
C262 C261 C266 C265 -0.1 . .
N41 C261 C266 C265 -178.0(7) . .
C261 C266 C265 C264 -0.1 . .
C266 C265 C264 C263 0.3 . .
C266 C265 C264 C267 -178.5 . .
C265 C264 C263 C262 -0.3 . .
C267 C264 C263 C262 178.5 . .
C264 C263 C262 C261 0.1 . .
C266 C261 C262 C263 0.1 . .
N41 C261 C262 C263 178.1(6) . .
C279 N44 C280 C281 -21(2) . .
Cd7 N44 C280 C281 150.9(6) . .
C279 N44 C280 C285 160.1(15) . .
Cd7 N44 C280 C285 -28.4(13) . .
C285 C280 C281 C282 -0.1 . .
N44 C280 C281 C282 -179.5(8) . .
C280 C281 C282 C283 -0.1 . .
C281 C282 C283 C284 0.3 . .
C281 C282 C283 C286 -178.5 . .
C282 C283 C284 C285 -0.3 . .
C286 C283 C284 C285 178.5 . .
C282 C283 C284 C312 -97(3) . 4_575
C286 C283 C284 C312 82(3) . 4_575
C283 C284 C285 C280 0.1 . .
C312 C284 C285 C280 113.5(18) 4_575 .
C281 C280 C285 C284 0.1 . .
N44 C280 C285 C284 179.4(8) . .
C328 N36 C27A C326 174.8(18) . .
Cd7 N36 C27A C326 7(3) . .
C326 N35 C322 C323 0.0 . .
Cd7 N35 C322 C323 177.2(10) . .
N35 C322 C323 C324 0.0 . .
N35 C322 C323 C220 170.3(14) . .
C219 C220 C323 C324 -4.4(19) . .
C221 C220 C323 C324 -163.4(10) . .
C623 C220 C323 C324 101.2(15) . .
C219 C220 C323 C322 -174.7(12) . .
C221 C220 C323 C322 26.3(16) . .
C623 C220 C323 C322 -69.1(12) . .
C322 C323 C324 C325 0.0 . .
C220 C323 C324 C325 -170.2(14) . .
C323 C324 C325 C326 0.0 . .
N36 C27A C326 C325 172.7(17) . .
N36 C27A C326 N35 -5(3) . .
C324 C325 C326 C27A -177.4(17) . .
C324 C325 C326 N35 0.0 . .
C322 N35 C326 C27A 177.4(18) . .
Cd7 N35 C326 C27A -0.1(16) . .
C322 N35 C326 C325 0.0 . .
Cd7 N35 C326 C325 -177.5(9) . .
C27A N36 C328 C329 123.9(19) . .
Cd7 N36 C328 C329 -69.5(19) . .
C27A N36 C328 C333 -55(2) . .
Cd7 N36 C328 C333 112.0(14) . .
C333 C328 C329 C330 -0.1 . .
N36 C328 C329 C330 -178.7(16) . .
C328 C329 C330 C331 -0.1 . .
C329 C330 C331 C332 0.3 . .
C329 C330 C331 C334 -178.5 . .
C330 C331 C332 C333 -0.3 . .
C334 C331 C332 C333 178.5 . .
C331 C332 C333 C328 0.1 . .
C329 C328 C333 C332 0.1 . .
N36 C328 C333 C332 178.7(16) . .
C253 N40 C254 C255 49(2) . .
Cd7 N40 C254 C255 -128.1(13) . .
C253 N40 C254 C259 -123.0(17) . .
Cd7 N40 C254 C259 59.5(19) . .
N40 C254 C255 C256 -172.2(15) . .
C259 C254 C255 C256 -0.1 . .
C254 C255 C256 C257 -0.1 . .
C255 C256 C257 C258 0.3 . .
C255 C256 C257 C25B -178.5 . .
C256 C257 C258 C259 -0.3 . .
C25B C257 C258 C259 178.5 . .
C257 C258 C259 C254 0.1 . .
N40 C254 C259 C258 172.9(14) . .
C255 C254 C259 C258 0.1 . .
C254 N40 C253 C252 179.0(17) . .
Cd7 N40 C253 C252 -3(2) . .
C252 N39 C248 C249 0.0 . .
Cd7 N39 C248 C249 175.8(8) . .
N39 C248 C249 C251 0.0 . .
N39 C248 C249 C246 -174.4(12) . .
C248 C249 C251 C250 0.0 . .
C246 C249 C251 C250 174.4(12) . .
C249 C251 C250 C252 0.0 . .
C251 C250 C252 N39 0.0 . .
C251 C250 C252 C253 174.6(14) . .
C248 N39 C252 C250 0.0 . .
Cd7 N39 C252 C250 -176.4(7) . .
C248 N39 C252 C253 -174.6(14) . .
Cd7 N39 C252 C253 9.0(13) . .
N40 C253 C252 C250 -178.7(16) . .
N40 C253 C252 N39 -4(3) . .
C247 N38 C243 C244 5(2) . .
Cd6 N38 C243 C244 -171.5(12) . .
C247 N38 C243 C242 -175.1(14) . .
Cd6 N38 C243 C242 7.9(17) . .
N38 C243 C244 C245 -6(2) . .
C242 C243 C244 C245 174.2(15) . .
C243 C244 C245 C246 3(2) . .
C244 C245 C246 C247 2(2) . .
C244 C245 C246 C249 -178.5(14) . .
C251 C249 C246 C247 -32.5(19) . .
C248 C249 C246 C247 142.0(13) . .
C251 C249 C246 C245 147.7(13) . .
C248 C249 C246 C245 -37.9(19) . .
C245 C246 C247 N38 -3(2) . .
C249 C246 C247 N38 177.4(13) . .
C243 N38 C247 C246 -1(2) . .
Cd6 N38 C247 C246 175.5(12) . .
C235 N37 C242 C243 -174.7(13) . .
Cd6 N37 C242 C243 -19(2) . .
N38 C243 C242 N37 6(2) . .
C244 C243 C242 N37 -174.4(15) . .
C242 N37 C235 C236 37.9(17) . .
Cd6 N37 C235 C236 -118.3(8) . .
C242 N37 C235 C240 -151.0(12) . .
Cd6 N37 C235 C240 52.7(11) . .
C240 C235 C236 C237 -0.1 . .
N37 C235 C236 C237 170.8(11) . .
C235 C236 C237 C238 -0.1 . .
C236 C237 C238 C239 0.3 . .
C236 C237 C238 C241 -178.5 . .
C237 C238 C239 C240 -0.3 . .
C241 C238 C239 C240 178.5 . .
C238 C239 C240 C235 0.1 . .
C236 C235 C240 C239 0.1 . .
N37 C235 C240 C239 -171.2(10) . .
C200 N31 C196 C197 0.0 . .
Cd8 N31 C196 C197 172.3(6) . .
N31 C196 C197 C198 0.0 . .
N31 C196 C197 C194 175.1(9) . .
C195 C194 C197 C196 -137.6(9) . .
C193 C194 C197 C196 33.8(10) . .
C697 C194 C197 C196 15.4(19) . .
C195 C194 C197 C198 37.4(12) . .
C193 C194 C197 C198 -151.2(7) . .
C697 C194 C197 C198 -170(3) . .
C196 C197 C198 C199 0.0 . .
C194 C197 C198 C199 -174.9(9) . .
C197 C198 C199 C200 0.0 . .
C198 C199 C200 N31 0.0 . .
C198 C199 C200 C201 177.5(11) . .
C196 N31 C200 C199 0.0 . .
Cd8 N31 C200 C199 -172.5(6) . .
C196 N31 C200 C201 -177.9(10) . .
Cd8 N31 C200 C201 9.7(9) . .
N32 C201 C200 C199 168.9(12) . .
N32 C201 C200 N31 -13.4(18) . .
C77' C72' C73' C74' -0.1 . .
N12' C72' C73' C74' -174.2(15) . .
C72' C73' C74' C75' -0.1 . .
C73' C74' C75' C76' 0.3 . .
C73' C74' C75' C78' -178.5 . .
C74' C75' C76' C77' -0.3 . .
C78' C75' C76' C77' 178.5 . .
C73' C72' C77' C76' 0.1 . .
N12' C72' C77' C76' 174.4(14) . .
C75' C76' C77' C72' 0.1 . .
C70' C71' N12' C72' 173.3(17) . .
C70' C71' N12' Cd8' -9(3) . .
C77' C72' N12' C71' -128(2) . .
C73' C72' N12' C71' 46(3) . .
C77' C72' N12' Cd8' 54.4(18) . .
C73' C72' N12' Cd8' -131.5(12) . .
C70' N11' C66' C67' 0.0 . .
Cd8' N11' C66' C67' -169.5(9) . .
N11' C66' C67' C68' 0.0 . .
N11' C66' C67' C64 173.0(12) . .
C63 C64 C67' C66' 156.1(6) . .
C65 C64 C67' C66' -11.5(12) . .
C67 C64 C67' C66' -67.0(17) . .
C63 C64 C67' C68' -31.2(11) . .
C65 C64 C67' C68' 161.2(6) . .
C67 C64 C67' C68' 106(2) . .
C66' C67' C68' C69' 0.0 . .
C64 C67' C68' C69' -172.3(13) . .
C67' C68' C69' C70' 0.0 . .
C68' C69' C70' N11' 0.0 . .
C68' C69' C70' C71' -175.6(16) . .
C66' N11' C70' C69' 0.0 . .
Cd8' N11' C70' C69' 170.6(8) . .
C66' N11' C70' C71' 175.9(15) . .
Cd8' N11' C70' C71' -13.5(14) . .
N12' C71' C70' C69' -168.7(17) . .
N12' C71' C70' N11' 16(3) . .
C595 C594 N45' C587 -170.1(12) . .
C595 C594 N45' Cd2' -14.0(18) . .
C594 N45' C587 C588 -143.5(13) . .
Cd2' N45' C587 C588 62.8(11) . .
C594 N45' C587 C592 45.6(17) . .
Cd2' N45' C587 C592 -108.0(9) . .
C592 C587 C588 C589 -0.1 . .
N45' C587 C588 C589 -171.1(10) . .
C587 C588 C589 C590 -0.1 . .
C588 C589 C590 C591 0.3 . .
C588 C589 C590 C593 -178.5 . .
C589 C590 C591 C592 -0.3 . .
C593 C590 C591 C592 178.5 . .
C590 C591 C592 C587 0.1 . .
C588 C587 C592 C591 0.1 . .
N45' C587 C592 C591 171.0(10) . .
C599 N46' C595 C596 0.0 . .
Cd2' N46' C595 C596 174.7(6) . .
C599 N46' C595 C594 -171.9(10) . .
Cd2' N46' C595 C594 2.7(9) . .
N45' C594 C595 C596 -163.2(12) . .
N45' C594 C595 N46' 8.5(18) . .
N46' C595 C596 C597 0.0 . .
C594 C595 C596 C597 171.3(11) . .
C595 C596 C597 C598 0.0 . .
C596 C597 C598 C599 0.0 . .
C596 C597 C598 C601 -177.5(10) . .
C597 C598 C599 N46' 0.0 . .
C601 C598 C599 N46' 177.6(9) . .
C595 N46' C599 C598 0.0 . .
Cd2' N46' C599 C598 -174.1(6) . .
C604 N47' C600 C601 0.0 . .
Cd8' N47' C600 C601 165.3(8) . .
N47' C600 C601 C602 0.0 . .
N47' C600 C601 C598 179.9(10) . .
C597 C598 C601 C600 -34.5(11) . .
C599 C598 C601 C600 148.0(6) . .
C597 C598 C601 C602 145.4(7) . .
C599 C598 C601 C602 -32.1(11) . .
C600 C601 C602 C603 0.0 . .
C598 C601 C602 C603 -179.9(11) . .
C601 C602 C603 C604 0.0 . .
C602 C603 C604 N47' 0.0 . .
C602 C603 C604 C605 167.4(14) . .
C600 N47' C604 C603 0.0 . .
Cd8' N47' C604 C603 -167.5(7) . .
C600 N47' C604 C605 -167.8(14) . .
Cd8' N47' C604 C605 24.7(12) . .
C606 N48' C605 C604 173.5(16) . .
Cd8' N48' C605 C604 0(2) . .
C603 C604 C605 N48' 174.7(16) . .
N47' C604 C605 N48' -18(2) . .
C605 N48' C606 C607 -28(2) . .
Cd8' N48' C606 C607 143.3(11) . .
C605 N48' C606 C611 151.3(16) . .
Cd8' N48' C606 C611 -37.2(19) . .
C611 C606 C607 C608 -0.1 . .
N48' C606 C607 C608 179.4(15) . .
C606 C607 C608 C609 -0.1 . .
C607 C608 C609 C610 0.3 . .
C607 C608 C609 C612 -178.5 . .
C608 C609 C610 C611 -0.3 . .
C612 C609 C610 C611 178.5 . .
C609 C610 C611 C606 0.1 . .
C607 C606 C611 C610 0.1 . .
N48' C606 C611 C610 -179.4(14) . .
C669 C26X N41' C661 178.0(11) . .
C669 C26X N41' Cd2' 9.3(18) . .
C678 N43' C674 C675 0.0 . .
Cd7' N43' C674 C675 175.5(7) . .
N43' C674 C675 C676 0.0 . .
N43' C674 C675 C672 172.3(10) . .
C674 C675 C676 C677 0.0 . .
C672 C675 C676 C677 -171.8(10) . .
C675 C676 C677 C678 0.0 . .
C676 C677 C678 N43' 0.0 . .
C676 C677 C678 C679 174.9(13) . .
C674 N43' C678 C677 0.0 . .
Cd7' N43' C678 C677 -175.8(6) . .
C674 N43' C678 C679 -175.6(11) . .
Cd7' N43' C678 C679 8.6(10) . .
C673 N42' C669 C670 0.0 . .
Cd2' N42' C669 C670 165.3(6) . .
C673 N42' C669 C26X -177.0(11) . .
Cd2' N42' C669 C26X -11.7(10) . .
N41' C26X C669 C670 -175.4(11) . .
N41' C26X C669 N42' 1.6(19) . .
N42' C669 C670 C671 0.0 . .
C26X C669 C670 C671 176.9(12) . .
C669 C670 C671 C672 0.0 . .
C670 C671 C672 C673 0.0 . .
C670 C671 C672 C675 -174.9(10) . .
C676 C675 C672 C671 -157.2(6) . .
C674 C675 C672 C671 30.7(10) . .
C676 C675 C672 C673 27.9(10) . .
C674 C675 C672 C673 -144.2(6) . .
C671 C672 C673 N42' 0.0 . .
C675 C672 C673 N42' 174.9(10) . .
C669 N42' C673 C672 0.0 . .
Cd2' N42' C673 C672 -163.5(6) . .
C626 N35' C622 C623 0.0 . .
Cd7' N35' C622 C623 -179.3(8) . .
N35' C622 C623 C624 0.0 . .
N35' C622 C623 C220 -162.7(12) . .
C219 C220 C623 C624 21.5(17) . .
C221 C220 C623 C624 -171.4(9) . .
C323 C220 C623 C624 -72.0(11) . .
C219 C220 C623 C622 -175.4(11) . .
C221 C220 C623 C622 -8.3(15) . .
C323 C220 C623 C622 91.1(12) . .
C622 C623 C624 C625 0.0 . .
C220 C623 C624 C625 163.2(11) . .
C623 C624 C625 C626 0.0 . .
C624 C625 C626 N35' 0.0 . .
C624 C625 C626 C627 -176.2(14) . .
C622 N35' C626 C625 0.0 . .
Cd7' N35' C626 C625 179.4(7) . .
C622 N35' C626 C627 176.4(13) . .
Cd7' N35' C626 C627 -4.3(12) . .
C628 N36' C627 C626 -177.7(15) . .
Cd7' N36' C627 C626 10(2) . .
C625 C626 C627 N36' 172.3(14) . .
N35' C626 C627 N36' -4(2) . .
C627 N36' C628 C629 41(2) . .
Cd7' N36' C628 C629 -147.0(10) . .
C627 N36' C628 C633 -142.7(15) . .
Cd7' N36' C628 C633 28.9(18) . .
N36' C628 C629 C630 175.8(14) . .
C633 C628 C629 C630 -0.1 . .
C628 C629 C630 C631 -0.1 . .
C629 C630 C631 C632 0.3 . .
C629 C630 C631 C634 -178.5 . .
C630 C631 C632 C633 -0.3 . .
C634 C631 C632 C633 178.5 . .
C631 C632 C633 C628 0.1 . .
C629 C628 C633 C632 0.1 . .
N36' C628 C633 C632 -175.9(13) . .
C680 N44' C679 C678 173.8(13) . .
Cd7' N44' C679 C678 14(2) . .
C677 C678 C679 N44' 169.2(14) . .
N43' C678 C679 N44' -16(2) . .
C26X N41' C661 C662 156.5(11) . .
Cd2' N41' C661 C662 -35.9(9) . .
C26X N41' C661 C666 -23.2(15) . .
Cd2' N41' C661 C666 144.4(5) . .
C666 C661 C662 C663 -0.1 . .
N41' C661 C662 C663 -179.8(6) . .
C661 C662 C663 C664 -0.1 . .
C662 C663 C664 C665 0.3 . .
C662 C663 C664 C667 -178.5 . .
C663 C664 C665 C666 -0.3 . .
C667 C664 C665 C666 178.5 . .
C664 C665 C666 C661 0.1 . .
C662 C661 C666 C665 0.1 . .
N41' C661 C666 C665 179.7(6) . .
C679 N44' C680 C681 147.6(14) . .
Cd7' N44' C680 C681 -54.1(11) . .
C679 N44' C680 C685 -43.2(18) . .
Cd7' N44' C680 C685 115.1(8) . .
C685 C680 C681 C682 -0.1 . .
N44' C680 C681 C682 169.5(7) . .
C680 C681 C682 C683 -0.1 . .
C681 C682 C683 C684 0.3 . .
C681 C682 C683 C686 -178.5 . .
C682 C683 C684 C685 -0.3 . .
C686 C683 C684 C685 178.5 . .
C683 C684 C685 C680 0.1 . .
C681 C680 C685 C684 0.1 . .
N44' C680 C685 C684 -168.8(8) . .
C553 N40' C554 C559 -144.8(10) . .
Cd7' N40' C554 C559 51.14(14) . .
C553 N40' C554 C555 32.0(10) . .
Cd7' N40' C554 C555 -132.09(14) . .
N40' C554 C555 C556 -176.9 . .
C559 C554 C555 C556 -0.1 . .
C554 C555 C556 C557 0.0 . .
C555 C556 C557 C558 0.2 . .
C555 C556 C557 C560 -178.5 . .
C556 C557 C558 C559 -0.3 . .
C560 C557 C558 C559 178.5 . .
C557 C558 C559 C554 0.1 . .
N40' C554 C559 C558 177.0 . .
C555 C554 C559 C558 0.1 . .
C558 C557 C560 C4' -67(6) . 4_575
C556 C557 C560 C4' 112(6) . 4_575
C554 N40' C553 C552 -172.0(12) . .
Cd7' N40' C553 C552 -4.8(19) . .
C552 N39' C548 C549 0.0 . .
Cd7' N39' C548 C549 162.4(7) . .
N39' C548 C549 C550 0.0 . .
N39' C548 C549 C546 -175.2(10) . .
C548 C549 C550 C551 0.0 . .
C546 C549 C550 C551 175.2(10) . .
C549 C550 C551 C552 0.0 . .
C550 C551 C552 N39' 0.0 . .
C550 C551 C552 C553 -176.0(12) . .
C548 N39' C552 C551 0.0 . .
Cd7' N39' C552 C551 -164.5(6) . .
C548 N39' C552 C553 176.3(11) . .
Cd7' N39' C552 C553 11.9(10) . .
N40' C553 C552 C551 171.4(13) . .
N40' C553 C552 N39' -5(2) . .
C547 N38' C543 C544 0.0 . .
Cd6 N38' C543 C544 171.4(7) . .
C547 N38' C543 C542 -168.9(10) . .
Cd6 N38' C543 C542 2.5(10) . .
N38' C543 C544 C545 0.0 . .
C542 C543 C544 C545 167.8(12) . .
C543 C544 C545 C546 0.0 . .
C544 C545 C546 C547 0.0 . .
C544 C545 C546 C549 -178.1(10) . .
C548 C549 C546 C545 -41.8(11) . .
C550 C549 C546 C545 143.0(7) . .
C548 C549 C546 C547 140.0(6) . .
C550 C549 C546 C547 -35.2(10) . .
C545 C546 C547 N38' 0.0 . .
C549 C546 C547 N38' 178.3(9) . .
C543 N38' C547 C546 0.0 . .
Cd6 N38' C547 C546 -171.6(7) . .
C542 N37' C535 C536 -145.0(12) . .
Cd6 N37' C535 C536 51.8(11) . .
C542 N37' C535 C540 41.9(16) . .
Cd6 N37' C535 C540 -121.3(8) . .
N37' C535 C536 C537 -173.4(9) . .
C540 C535 C536 C537 -0.1 . .
C535 C536 C537 C538 -0.1 . .
C536 C537 C538 C539 0.3 . .
C536 C537 C538 C541 -178.5 . .
C537 C538 C539 C540 -0.3 . .
C541 C538 C539 C540 178.5 . .
C538 C539 C540 C535 0.1 . .
N37' C535 C540 C539 173.2(9) . .
C536 C535 C540 C539 0.1 . .
C535 N37' C542 C543 -171.0(12) . .
Cd6 N37' C542 C543 -5.4(17) . .
N38' C543 C542 N37' 2.6(18) . .
C544 C543 C542 N37' -165.7(12) . .
C700 N31' C696 C697 0.0 . .
Cd8' N31' C696 C697 172.0(10) . .
N31' C696 C697 C698 0.0 . .
N31' C696 C697 C194 -179.3(14) . .
C195 C194 C697 C696 -123.8(14) . .
C193 C194 C697 C696 36.5(13) . .
C197 C194 C697 C696 -160(3) . .
C195 C194 C697 C698 56.9(17) . .
C193 C194 C697 C698 -142.9(8) . .
C197 C194 C697 C698 20.4(19) . .
C696 C697 C698 C699 0.0 . .
C194 C697 C698 C699 179.5(11) . .
C697 C698 C699 C700 0.0 . .
C698 C699 C700 N31' 0.0 . .
C698 C699 C700 C1' -176.6(17) . .
C696 N31' C700 C699 0.0 . .
Cd8' N31' C700 C699 -172.8(9) . .
C696 N31' C700 C1' 176.9(16) . .
Cd8' N31' C700 C1' 4.1(14) . .
N32' C1' C700 C699 163.5(16) . .
N32' C1' C700 N31' -13(3) . .
Cl1' O4 Cl1 O3 -137(4) . .
Cl1' O4 Cl1 O1 -18(4) . .
Cl1' O4 Cl1 O2 104(4) . .
Cl1 O4 Cl1' O2' -41(3) . .
Cl1 O4 Cl1' O3' -162(5) . .
Cl1 O4 Cl1' O1' 80(4) . .
Cl8' O29 Cl8 O30 -90(5) . .
Cl8' O29 Cl8 O31 153(5) . .
Cl8' O29 Cl8 O32 31(5) . .
Cl8' O30 Cl8 O29 154.8(19) . .
Cl8' O30 Cl8 O31 -88.8(19) . .
Cl8' O30 Cl8 O32 34.0(17) . .
Cl8 O30 Cl8' O32' 95(5) . .
Cl8 O30 Cl8' O31' -122(3) . .
Cl8 O30 Cl8' O29 -15.5(12) . .
O39 Cl21 Cl10 O40 -101(4) . .
O39 Cl21 Cl10 O37 154(4) . .
O39 Cl21 Cl10 O38 54(5) . .
O40 Cl10 O39 Cl21 92(4) . .
O37 Cl10 O39 Cl21 -27(4) . .
O38 Cl10 O39 Cl21 -143(4) . .
O59 Cl15 O57 Cl25 -173.3(17) . .
O60 Cl15 O57 Cl25 -48.9(14) . .
O58 Cl15 O57 Cl25 67.8(16) . .
O60 Cl25 O57 Cl15 49.9(12) . .
O58 Cl25 O57 Cl15 -50.4(11) . .
O58 Cl25 O60 Cl15 47.5(11) . .
O57 Cl25 O60 Cl15 -43.9(10) . .
O57 Cl15 O60 Cl25 58.2(17) . .
O59 Cl15 O60 Cl25 -177.8(18) . .
O58 Cl15 O60 Cl25 -59.7(18) . .
O57 Cl15 O58 Cl25 -69.0(15) . .
O59 Cl15 O58 Cl25 170.6(16) . .
O60 Cl15 O58 Cl25 50.6(14) . .
O60 Cl25 O58 Cl15 -53.1(12) . .
O57 Cl25 O58 Cl15 49.2(10) . .

loop_
_platon_squeeze_void_nr
_platon_squeeze_void_average_x
_platon_squeeze_void_average_y
_platon_squeeze_void_average_z
_platon_squeeze_void_volume
_platon_squeeze_void_count_electrons
_platon_squeeze_void_content
1 0.393 0.876 0.092 14145 5776 ' '
